data_7043830
loop_
_publ_author_name
'JIN, GENG BANG'
'Malliakas, Christos D.'
'Lin, Jian'

_publ_section_title
;
 Thorium Copper Phosphides: More Diverse Metal--Phosphorus and
 Phosphorus--Phosphorus Interactions than U analogues
;
_journal_name_full 'Dalton Trans.'
_journal_paper_doi 10.1039/C7DT02145C
_journal_year 2017
_chemical_formula_moiety 'Th Cu2 P2'
_chemical_formula_sum 'Cu2 P2 Th'
_chemical_formula_weight 421.06
_chemical_name_common 'thorium dicopper(I) diphosphide'
_space_group_crystal_system orthorhombic
_space_group_IT_number 62
_space_group_name_Hall '-P 2ac 2n'
_space_group_name_H-M_alt 'P n m a'
_symmetry_space_group_name_Hall '-P 2ac 2n'
_symmetry_space_group_name_H-M 'P n m a'
_audit_creation_method SHELXL-2014/7
_cell_angle_alpha 90
_cell_angle_beta 90
_cell_angle_gamma 90
_cell_formula_units_Z 4
_cell_length_a 8.9882(5)
_cell_length_b 3.8726(2)
_cell_length_c 9.8376(6)
_cell_measurement_reflns_used 4275
_cell_measurement_temperature 100(2)
_cell_measurement_theta_max 32.85
_cell_measurement_theta_min 2.27
_cell_volume 342.42(3)
_computing_cell_refinement 'Bruker SAINT'
_computing_data_collection 'Bruker APEX2'
_computing_data_reduction 'Bruker SAINT'
_computing_molecular_graphics 'CrystalMaker for Windows ver. 2.5.2 (2011)'
_computing_publication_material 'Bruker SHELXTL'
_computing_structure_refinement 'SHELXL-2014/7 (Sheldrick, 2014)'
_computing_structure_solution 'SHELXS-97 (Sheldrick 2008)'
_diffrn_ambient_temperature 100(2)
_diffrn_measured_fraction_theta_full 1.000
_diffrn_measured_fraction_theta_max 0.960
_diffrn_measurement_device_type 'Bruker APEX-II CCD'
_diffrn_measurement_method '\f and \w scans'
_diffrn_radiation_type MoK\a
_diffrn_radiation_wavelength 0.71073
_diffrn_reflns_av_R_equivalents 0.0166
_diffrn_reflns_av_unetI/netI 0.0099
_diffrn_reflns_Laue_measured_fraction_full 1.000
_diffrn_reflns_Laue_measured_fraction_max 0.960
_diffrn_reflns_limit_h_max 13
_diffrn_reflns_limit_h_min -13
_diffrn_reflns_limit_k_max 5
_diffrn_reflns_limit_k_min -5
_diffrn_reflns_limit_l_max 14
_diffrn_reflns_limit_l_min -14
_diffrn_reflns_number 5351
_diffrn_reflns_point_group_measured_fraction_full 1.000
_diffrn_reflns_point_group_measured_fraction_max 0.960
_diffrn_reflns_theta_full 25.242
_diffrn_reflns_theta_max 32.941
_diffrn_reflns_theta_min 3.070
_diffrn_source 'fine-focus sealed tube'
_exptl_absorpt_coefficient_mu 56.281
_exptl_absorpt_correction_T_max 0.509
_exptl_absorpt_correction_T_min 0.132
_exptl_absorpt_correction_type multi-scan
_exptl_absorpt_process_details SADABS
_exptl_crystal_colour black
_exptl_crystal_density_diffrn 8.167
_exptl_crystal_density_meas ?
_exptl_crystal_density_method 'not measured'
_exptl_crystal_description prism
_exptl_crystal_F_000 712
_exptl_crystal_size_max 0.220
_exptl_crystal_size_mid 0.032
_exptl_crystal_size_min 0.012
_refine_diff_density_max 2.001
_refine_diff_density_min -2.084
_refine_diff_density_rms 0.479
_refine_ls_extinction_method none
_refine_ls_goodness_of_fit_ref 1.271
_refine_ls_hydrogen_treatment undef
_refine_ls_matrix_type full
_refine_ls_number_parameters 31
_refine_ls_number_reflns 689
_refine_ls_number_restraints 0
_refine_ls_restrained_S_all 1.271
_refine_ls_R_factor_all 0.0147
_refine_ls_R_factor_gt 0.0144
_refine_ls_shift/su_max 0.000
_refine_ls_shift/su_mean 0.000
_refine_ls_structure_factor_coef Fsqd
_refine_ls_weighting_details 'w=1/[\s^2^(Fo^2^)+(0.0165P)^2^+0.9778P] where P=(Fo^2^+2Fc^2^)/3'
_refine_ls_weighting_scheme calc
_refine_ls_wR_factor_gt 0.0350
_refine_ls_wR_factor_ref 0.0351
_reflns_Friedel_coverage 0.000
_reflns_number_gt 677
_reflns_number_total 689
_reflns_threshold_expression 'I > 2\s(I)'
_cod_data_source_file c7dt02145c2.cif
_cod_data_source_block compound2
_cod_depositor_comments
;
The following automatic conversions were performed:

'_exptl_crystal_density_meas' value 'not measured' was changed to '?'
- the value is perceived as not measured.

Automatic conversion script
Id: cif_fix_values 4973 2017-02-22 13:04:09Z antanas 
;
_cod_database_code 7043830
_shelx_shelxl_version_number 2014/7
_shelx_space_group_comment
;
The symmetry employed for this shelxl refinement is uniquely defined
by the following loop, which should always be used as a source of
symmetry information in preference to the above space-group names.
They are only intended as comments.
;
_shelx_estimated_absorpt_t_min 0.3740
_shelx_estimated_absorpt_t_max 0.7465

loop_
_space_group_symop_operation_xyz
'x, y, z'
'-x+1/2, -y, z+1/2'
'-x, y+1/2, -z'
'x+1/2, -y+1/2, -z+1/2'
'-x, -y, -z'
'x-1/2, y, -z-1/2'
'x, -y-1/2, z'
'-x-1/2, y-1/2, z-1/2'

loop_
_atom_site_label
_atom_site_type_symbol
_atom_site_fract_x
_atom_site_fract_y
_atom_site_fract_z
_atom_site_U_iso_or_equiv
_atom_site_adp_type
_atom_site_occupancy
_atom_site_site_symmetry_order
_atom_site_calc_flag
_atom_site_refinement_flags_posn
_atom_site_refinement_flags_adp
_atom_site_refinement_flags_occupancy
Th1 Th 0.25031(2) 0.2500 0.31364(2) 0.00594(6) Uani 1 2 d S T P
Cu1 Cu 0.05631(5) 0.2500 0.59573(5) 0.00730(9) Uani 1 2 d S T P
Cu2 Cu 0.06958(5) 0.2500 0.04764(5) 0.00680(9) Uani 1 2 d S T P
P1 P 0.32428(10) 0.2500 0.02488(9) 0.00667(16) Uani 1 2 d S T P
P2 P 0.47503(11) 0.2500 0.68201(9) 0.00714(17) Uani 1 2 d S T P

loop_
_atom_site_aniso_label
_atom_site_aniso_U_11
_atom_site_aniso_U_22
_atom_site_aniso_U_33
_atom_site_aniso_U_23
_atom_site_aniso_U_13
_atom_site_aniso_U_12
Th1 0.00611(8) 0.00512(9) 0.00658(9) 0.000 0.00006(4) 0.000
Cu1 0.00701(18) 0.00657(19) 0.0083(2) 0.000 0.00040(14) 0.000
Cu2 0.00668(18) 0.00604(19) 0.00768(19) 0.000 -0.00039(13) 0.000
P1 0.0064(3) 0.0065(4) 0.0071(4) 0.000 0.0003(3) 0.000
P2 0.0073(4) 0.0067(4) 0.0074(4) 0.000 -0.0003(3) 0.000

loop_
_atom_type_symbol
_atom_type_description
_atom_type_scat_dispersion_real
_atom_type_scat_dispersion_imag
_atom_type_scat_source
P P 0.1023 0.0942 'International Tables Vol C Tables 4.2.6.8 and 6.1.1.4'
Cu Cu 0.3201 1.2651 'International Tables Vol C Tables 4.2.6.8 and 6.1.1.4'
Th Th -7.2400 8.8979 'International Tables Vol C Tables 4.2.6.8 and 6.1.1.4'

loop_
_geom_angle_atom_site_label_1
_geom_angle_atom_site_label_2
_geom_angle_atom_site_label_3
_geom_angle
_geom_angle_site_symmetry_1
_geom_angle_site_symmetry_3
P1 Th1 P1 138.217(13) . 2_565
P1 Th1 P1 138.217(13) . 2
P1 Th1 P1 83.13(2) 2_565 2
P1 Th1 Cu2 45.00(2) . .
P1 Th1 Cu2 118.937(18) 2_565 .
P1 Th1 Cu2 118.937(18) 2 .
P1 Th1 P2 74.99(2) . 2_554
P1 Th1 P2 124.35(2) 2_565 2_554
P1 Th1 P2 74.44(2) 2 2_554
Cu2 Th1 P2 45.373(14) . 2_554
P1 Th1 P2 74.99(2) . 2_564
P1 Th1 P2 74.44(2) 2_565 2_564
P1 Th1 P2 124.35(2) 2 2_564
Cu2 Th1 P2 45.373(14) . 2_564
P2 Th1 P2 77.70(2) 2_554 2_564
P1 Th1 P2 80.45(2) . 5_666
P1 Th1 P2 76.21(2) 2_565 5_666
P1 Th1 P2 125.48(2) 2 5_666
Cu2 Th1 P2 115.249(17) . 5_666
P2 Th1 P2 155.374(12) 2_554 5_666
P2 Th1 P2 97.751(8) 2_564 5_666
P1 Th1 P2 80.45(2) . 5_656
P1 Th1 P2 125.48(2) 2_565 5_656
P1 Th1 P2 76.21(2) 2 5_656
Cu2 Th1 P2 115.249(17) . 5_656
P2 Th1 P2 97.751(8) 2_554 5_656
P2 Th1 P2 155.374(12) 2_564 5_656
P2 Th1 P2 76.21(2) 5_666 5_656
P1 Th1 Cu2 102.26(2) . 6_656
P1 Th1 Cu2 84.355(19) 2_565 6_656
P1 Th1 Cu2 84.355(19) 2 6_656
Cu2 Th1 Cu2 147.262(12) . 6_656
P2 Th1 Cu2 140.598(12) 2_554 6_656
P2 Th1 Cu2 140.598(12) 2_564 6_656
P2 Th1 Cu2 44.242(14) 5_666 6_656
P2 Th1 Cu2 44.242(14) 5_656 6_656
P1 Th1 Cu1 161.03(2) . .
P1 Th1 Cu1 43.521(13) 2_565 .
P1 Th1 Cu1 43.521(13) 2 .
Cu2 Th1 Cu1 116.027(13) . .
P2 Th1 Cu1 90.352(19) 2_554 .
P2 Th1 Cu1 90.352(19) 2_564 .
P2 Th1 Cu1 114.018(17) 5_666 .
P2 Th1 Cu1 114.018(17) 5_656 .
Cu2 Th1 Cu1 96.711(13) 6_656 .
P1 Th1 Cu1 42.555(11) . 2_554
P1 Th1 Cu1 162.224(19) 2_565 2_554
P1 Th1 Cu1 100.961(14) 2 2_554
Cu2 Th1 Cu1 74.435(11) . 2_554
P2 Th1 Cu1 73.216(18) 2_554 2_554
P2 Th1 Cu1 115.581(18) 2_564 2_554
P2 Th1 Cu1 87.562(15) 5_666 2_554
P2 Th1 Cu1 41.291(18) 5_656 2_554
Cu2 Th1 Cu1 78.899(11) 6_656 2_554
Cu1 Th1 Cu1 144.361(6) . 2_554
P1 Th1 Cu1 42.555(11) . 2_564
P1 Th1 Cu1 100.961(14) 2_565 2_564
P1 Th1 Cu1 162.224(19) 2 2_564
Cu2 Th1 Cu1 74.435(11) . 2_564
P2 Th1 Cu1 115.581(18) 2_554 2_564
P2 Th1 Cu1 73.216(18) 2_564 2_564
P2 Th1 Cu1 41.291(18) 5_666 2_564
P2 Th1 Cu1 87.562(15) 5_656 2_564
Cu2 Th1 Cu1 78.899(11) 6_656 2_564
Cu1 Th1 Cu1 144.361(6) . 2_564
Cu1 Th1 Cu1 70.106(10) 2_554 2_564
P1 Th1 Cu2 123.241(16) . 2_565
P1 Th1 Cu2 41.66(2) 2_565 2_565
P1 Th1 Cu2 90.291(17) 2 2_565
Cu2 Th1 Cu2 145.334(6) . 2_565
P2 Th1 Cu2 161.663(19) 2_554 2_565
P2 Th1 Cu2 103.774(13) 2_564 2_565
P2 Th1 Cu2 42.959(18) 5_666 2_565
P2 Th1 Cu2 88.150(15) 5_656 2_565
Cu2 Th1 Cu2 44.162(9) 6_656 2_565
Cu1 Th1 Cu2 71.430(11) . 2_565
Cu1 Th1 Cu2 120.645(11) 2_554 2_565
Cu1 Th1 Cu2 81.872(11) 2_564 2_565
P1 Th1 Cu2 123.241(16) . 2
P1 Th1 Cu2 90.291(17) 2_565 2
P1 Th1 Cu2 41.662(19) 2 2
Cu2 Th1 Cu2 145.334(6) . 2
P2 Th1 Cu2 103.774(13) 2_554 2
P2 Th1 Cu2 161.663(19) 2_564 2
P2 Th1 Cu2 88.150(15) 5_666 2
P2 Th1 Cu2 42.959(18) 5_656 2
Cu2 Th1 Cu2 44.162(9) 6_656 2
Cu1 Th1 Cu2 71.430(11) . 2
Cu1 Th1 Cu2 81.872(11) 2_554 2
Cu1 Th1 Cu2 120.645(11) 2_564 2
Cu2 Th1 Cu2 69.059(10) 2_565 2
P1 Th1 Cu1 115.431(16) . 5_556
P1 Th1 Cu1 90.276(16) 2_565 5_556
P1 Th1 Cu1 42.892(19) 2 5_556
Cu2 Th1 Cu1 78.478(10) . 5_556
P2 Th1 Cu1 40.515(18) 2_554 5_556
P2 Th1 Cu1 86.387(16) 2_564 5_556
P2 Th1 Cu1 164.107(18) 5_666 5_556
P2 Th1 Cu1 106.015(13) 5_656 5_556
Cu2 Th1 Cu1 127.188(10) 6_656 5_556
Cu1 Th1 Cu1 50.393(11) . 5_556
Cu1 Th1 Cu1 104.557(7) 2_554 5_556
Cu1 Th1 Cu1 152.838(9) 2_564 5_556
Cu2 Th1 Cu1 121.159(12) 2_565 5_556
Cu2 Th1 Cu1 83.534(10) 2 5_556
P1 Th1 Cu1 115.431(16) . 5_566
P1 Th1 Cu1 42.893(19) 2_565 5_566
P1 Th1 Cu1 90.276(16) 2 5_566
Cu2 Th1 Cu1 78.478(10) . 5_566
P2 Th1 Cu1 86.387(16) 2_554 5_566
P2 Th1 Cu1 40.515(18) 2_564 5_566
P2 Th1 Cu1 106.015(13) 5_666 5_566
P2 Th1 Cu1 164.107(18) 5_656 5_566
Cu2 Th1 Cu1 127.188(10) 6_656 5_566
Cu1 Th1 Cu1 50.393(11) . 5_566
Cu1 Th1 Cu1 152.838(10) 2_554 5_566
Cu1 Th1 Cu1 104.557(7) 2_564 5_566
Cu2 Th1 Cu1 83.534(10) 2_565 5_566
Cu2 Th1 Cu1 121.159(11) 2 5_566
Cu1 Th1 Cu1 67.524(9) 5_556 5_566
P1 Th1 Th1 90.0 . 1_545
P1 Th1 Th1 131.566(12) 2_565 1_545
P1 Th1 Th1 48.434(12) 2 1_545
Cu2 Th1 Th1 90.0 . 1_545
P2 Th1 Th1 51.150(11) 2_554 1_545
P2 Th1 Th1 128.851(11) 2_564 1_545
P2 Th1 Th1 128.103(11) 5_666 1_545
P2 Th1 Th1 51.896(11) 5_656 1_545
Cu2 Th1 Th1 90.0 6_656 1_545
Cu1 Th1 Th1 90.0 . 1_545
Cu1 Th1 Th1 54.947(5) 2_554 1_545
Cu1 Th1 Th1 125.053(5) 2_564 1_545
Cu2 Th1 Th1 124.529(5) 2_565 1_545
Cu2 Th1 Th1 55.470(5) 2 1_545
Cu1 Th1 Th1 56.238(5) 5_556 1_545
Cu1 Th1 Th1 123.762(5) 5_566 1_545
P1 Th1 Th1 90.0 . 1_565
P1 Th1 Th1 48.434(12) 2_565 1_565
P1 Th1 Th1 131.566(12) 2 1_565
Cu2 Th1 Th1 90.0 . 1_565
P2 Th1 Th1 128.851(11) 2_554 1_565
P2 Th1 Th1 51.150(11) 2_564 1_565
P2 Th1 Th1 51.896(11) 5_666 1_565
P2 Th1 Th1 128.103(11) 5_656 1_565
Cu2 Th1 Th1 90.0 6_656 1_565
Cu1 Th1 Th1 90.0 . 1_565
Cu1 Th1 Th1 125.053(5) 2_554 1_565
Cu1 Th1 Th1 54.947(5) 2_564 1_565
Cu2 Th1 Th1 55.470(5) 2_565 1_565
Cu2 Th1 Th1 124.529(5) 2 1_565
Cu1 Th1 Th1 123.762(4) 5_556 1_565
Cu1 Th1 Th1 56.238(4) 5_566 1_565
Th1 Th1 Th1 180.0 1_545 1_565
P1 Th1 P1 125.70(2) . 6_556
P1 Th1 P1 60.99(2) 2_565 6_556
P1 Th1 P1 60.99(2) 2 6_556
Cu2 Th1 P1 80.702(16) . 6_556
P2 Th1 P1 63.56(2) 2_554 6_556
P2 Th1 P1 63.56(2) 2_564 6_556
P2 Th1 P1 136.178(15) 5_666 6_556
P2 Th1 P1 136.178(15) 5_656 6_556
Cu2 Th1 P1 132.036(16) 6_656 6_556
Cu1 Th1 P1 35.325(15) . 6_556
Cu1 Th1 P1 136.044(10) 2_554 6_556
Cu1 Th1 P1 136.044(10) 2_564 6_556
Cu2 Th1 P1 100.341(13) 2_565 6_556
Cu2 Th1 P1 100.341(13) 2 6_556
Cu1 Th1 P1 34.038(5) 5_556 6_556
Cu1 Th1 P1 34.038(5) 5_566 6_556
Th1 Th1 P1 90.0 1_545 6_556
Th1 Th1 P1 90.0 1_565 6_556
P1 Th1 P2 137.69(2) . .
P1 Th1 P2 59.326(19) 2_565 .
P1 Th1 P2 59.326(19) 2 .
Cu2 Th1 P2 177.305(16) . .
P2 Th1 P2 133.306(18) 2_554 .
P2 Th1 P2 133.306(18) 2_564 .
P2 Th1 P2 66.73(2) 5_666 .
P2 Th1 P2 66.73(2) 5_656 .
Cu2 Th1 P2 35.433(15) 6_656 .
Cu1 Th1 P2 61.278(16) . .
Cu1 Th1 P2 107.722(14) 2_554 .
Cu1 Th1 P2 107.722(14) 2_564 .
Cu2 Th1 P2 34.980(6) 2_565 .
Cu2 Th1 P2 34.980(6) 2 .
Cu1 Th1 P2 99.298(14) 5_556 .
Cu1 Th1 P2 99.298(14) 5_566 .
Th1 Th1 P2 90.0 1_545 .
Th1 Th1 P2 90.0 1_565 .
P1 Th1 P2 96.603(19) 6_556 .
P1 Th1 Th1 87.603(19) . 6_556
P1 Th1 Th1 88.273(18) 2_565 6_556
P1 Th1 Th1 88.273(18) 2 6_556
Cu2 Th1 Th1 42.601(9) . 6_556
P2 Th1 Th1 41.870(13) 2_554 6_556
P2 Th1 Th1 41.870(13) 2_564 6_556
P2 Th1 Th1 139.603(12) 5_666 6_556
P2 Th1 Th1 139.603(12) 5_656 6_556
Cu2 Th1 Th1 170.136(10) 6_656 6_556
Cu1 Th1 Th1 73.426(9) . 6_556
Cu1 Th1 Th1 109.025(9) 2_554 6_556
Cu1 Th1 Th1 109.025(9) 2_564 6_556
Cu2 Th1 Th1 129.597(7) 2_565 6_556
Cu2 Th1 Th1 129.597(7) 2 6_556
Cu1 Th1 Th1 46.110(7) 5_556 6_556
Cu1 Th1 Th1 46.110(7) 5_566 6_556
Th1 Th1 Th1 90.0 1_545 6_556
Th1 Th1 Th1 90.0 1_565 6_556
P1 Th1 Th1 38.100(13) 6_556 6_556
P2 Th1 Th1 134.704(14) . 6_556
P1 Th1 Th1 61.259(18) . 6_656
P1 Th1 Th1 114.354(17) 2_565 6_656
P1 Th1 Th1 114.354(17) 2 6_656
Cu2 Th1 Th1 106.261(10) . 6_656
P2 Th1 Th1 121.295(17) 2_554 6_656
P2 Th1 Th1 121.295(17) 2_564 6_656
P2 Th1 Th1 41.041(12) 5_666 6_656
P2 Th1 Th1 41.041(12) 5_656 6_656
Cu2 Th1 Th1 41.002(9) 6_656 6_656
Cu1 Th1 Th1 137.712(9) . 6_656
Cu1 Th1 Th1 48.139(7) 2_554 6_656
Cu1 Th1 Th1 48.139(7) 2_564 6_656
Cu2 Th1 Th1 74.000(8) 2_565 6_656
Cu2 Th1 Th1 74.000(8) 2 6_656
Cu1 Th1 Th1 146.165(5) 5_556 6_656
Cu1 Th1 Th1 146.165(5) 5_566 6_656
Th1 Th1 Th1 90.0 1_545 6_656
Th1 Th1 Th1 90.0 1_565 6_656
P1 Th1 Th1 173.038(13) 6_556 6_656
P2 Th1 Th1 76.435(14) . 6_656
Th1 Th1 Th1 148.862(7) 6_556 6_656
P1 Th1 P1 53.007(9) . 1_545
P1 Th1 P1 168.129(18) 2_565 1_545
P1 Th1 P1 85.340(8) 2 1_545
Cu2 Th1 P1 64.820(11) . 1_545
P2 Th1 P1 48.940(19) 2_554 1_545
P2 Th1 P1 110.193(17) 2_564 1_545
P2 Th1 P1 113.141(17) 5_666 1_545
P2 Th1 P1 53.648(18) 5_656 1_545
Cu2 Th1 P1 97.341(12) 6_656 1_545
Cu1 Th1 P1 124.683(10) . 1_545
Cu1 Th1 P1 25.583(11) 2_554 1_545
Cu1 Th1 P1 90.887(11) 2_564 1_545
Cu2 Th1 P1 141.497(13) 2_565 1_545
Cu2 Th1 P1 82.941(12) 2 1_545
Cu1 Th1 P1 79.310(11) 5_556 1_545
Cu1 Th1 P1 134.609(13) 5_566 1_545
Th1 Th1 P1 36.994(9) 1_545 1_545
Th1 Th1 P1 143.007(9) 1_565 1_545
P1 Th1 P1 110.558(15) 6_556 1_545
P2 Th1 P1 116.424(12) . 1_545
Th1 Th1 P1 88.558(11) 6_556 1_545
Th1 Th1 P1 73.182(11) 6_656 1_545
P1 Th1 P1 53.007(9) . 1_565
P1 Th1 P1 85.340(8) 2_565 1_565
P1 Th1 P1 168.129(18) 2 1_565
Cu2 Th1 P1 64.820(11) . 1_565
P2 Th1 P1 110.193(17) 2_554 1_565
P2 Th1 P1 48.940(19) 2_564 1_565
P2 Th1 P1 53.648(18) 5_666 1_565
P2 Th1 P1 113.141(17) 5_656 1_565
Cu2 Th1 P1 97.341(12) 6_656 1_565
Cu1 Th1 P1 124.683(10) . 1_565
Cu1 Th1 P1 90.887(11) 2_554 1_565
Cu1 Th1 P1 25.583(11) 2_564 1_565
Cu2 Th1 P1 82.941(12) 2_565 1_565
Cu2 Th1 P1 141.497(13) 2 1_565
Cu1 Th1 P1 134.609(13) 5_556 1_565
Cu1 Th1 P1 79.310(11) 5_566 1_565
Th1 Th1 P1 143.007(9) 1_545 1_565
Th1 Th1 P1 36.994(9) 1_565 1_565
P1 Th1 P1 110.558(15) 6_556 1_565
P2 Th1 P1 116.424(12) . 1_565
Th1 Th1 P1 88.558(11) 6_556 1_565
Th1 Th1 P1 73.182(11) 6_656 1_565
P1 Th1 P1 106.014(18) 1_545 1_565
P1 Th1 Cu1 21.159(19) . 6_656
P1 Th1 Cu1 135.853(14) 2_565 6_656
P1 Th1 Cu1 135.853(14) 2 6_656
Cu2 Th1 Cu1 66.161(11) . 6_656
P2 Th1 Cu1 91.352(18) 2_554 6_656
P2 Th1 Cu1 91.352(18) 2_564 6_656
P2 Th1 Cu1 64.377(16) 5_666 6_656
P2 Th1 Cu1 64.377(16) 5_656 6_656
Cu2 Th1 Cu1 81.101(11) 6_656 6_656
Cu1 Th1 Cu1 177.812(11) . 6_656
Cu1 Th1 Cu1 35.327(5) 2_554 6_656
Cu1 Th1 Cu1 35.327(5) 2_564 6_656
Cu2 Th1 Cu1 106.811(10) 2_565 6_656
Cu2 Th1 Cu1 106.811(9) 2 6_656
Cu1 Th1 Cu1 131.104(10) 5_556 6_656
Cu1 Th1 Cu1 131.104(10) 5_566 6_656
Th1 Th1 Cu1 90.0 1_545 6_656
Th1 Th1 Cu1 90.0 1_565 6_656
P1 Th1 Cu1 146.863(14) 6_556 6_656
P2 Th1 Cu1 116.534(15) . 6_656
Th1 Th1 Cu1 108.762(8) 6_556 6_656
Th1 Th1 Cu1 40.099(6) 6_656 6_656
P1 Th1 Cu1 55.865(10) 1_545 6_656
P1 Th1 Cu1 55.865(10) 1_565 6_656
P1 Th1 Cu2 63.888(11) . 1_545
P1 Th1 Cu2 145.130(18) 2_565 1_545
P1 Th1 Cu2 77.402(15) 2 1_545
Cu2 Th1 Cu2 51.504(5) . 1_545
P2 Th1 Cu2 21.842(16) 2_554 1_545
P2 Th1 Cu2 93.077(13) 2_564 1_545
P2 Th1 Cu2 138.458(16) 5_666 1_545
P2 Th1 Cu2 77.441(14) 5_656 1_545
Cu2 Th1 Cu2 121.573(7) 6_656 1_545
Cu1 Th1 Cu2 105.851(8) . 1_545
Cu1 Th1 Cu2 51.937(9) 2_554 1_545
Cu1 Th1 Cu2 106.408(9) 2_564 1_545
Cu2 Th1 Cu2 162.861(6) 2_565 1_545
Cu2 Th1 Cu2 93.918(6) 2 1_545
Cu1 Th1 Cu2 55.994(8) 5_556 1_545
Cu1 Th1 Cu2 108.097(8) 5_566 1_545
Th1 Th1 Cu2 38.496(5) 1_545 1_545
Th1 Th1 Cu2 141.504(5) 1_565 1_545
P1 Th1 Cu2 84.228(10) 6_556 1_545
P2 Th1 Cu2 128.446(5) . 1_545
Th1 Th1 Cu2 62.730(5) 6_556 1_545
Th1 Th1 Cu2 100.037(6) 6_656 1_545
P1 Th1 Cu2 27.133(12) 1_545 1_545
P1 Th1 Cu2 111.117(11) 1_565 1_545
Cu1 Th1 Cu2 75.429(7) 6_656 1_545
P1 Th1 Cu2 63.888(10) . 1_565
P1 Th1 Cu2 77.402(15) 2_565 1_565
P1 Th1 Cu2 145.130(17) 2 1_565
Cu2 Th1 Cu2 51.504(5) . 1_565
P2 Th1 Cu2 93.077(13) 2_554 1_565
P2 Th1 Cu2 21.842(16) 2_564 1_565
P2 Th1 Cu2 77.441(14) 5_666 1_565
P2 Th1 Cu2 138.458(16) 5_656 1_565
Cu2 Th1 Cu2 121.573(7) 6_656 1_565
Cu1 Th1 Cu2 105.851(8) . 1_565
Cu1 Th1 Cu2 106.408(9) 2_554 1_565
Cu1 Th1 Cu2 51.937(9) 2_564 1_565
Cu2 Th1 Cu2 93.918(6) 2_565 1_565
Cu2 Th1 Cu2 162.861(6) 2 1_565
Cu1 Th1 Cu2 108.097(8) 5_556 1_565
Cu1 Th1 Cu2 55.994(8) 5_566 1_565
Th1 Th1 Cu2 141.504(5) 1_545 1_565
Th1 Th1 Cu2 38.496(5) 1_565 1_565
P1 Th1 Cu2 84.228(10) 6_556 1_565
P2 Th1 Cu2 128.446(5) . 1_565
Th1 Th1 Cu2 62.730(5) 6_556 1_565
Th1 Th1 Cu2 100.037(6) 6_656 1_565
P1 Th1 Cu2 111.117(11) 1_545 1_565
P1 Th1 Cu2 27.133(12) 1_565 1_565
Cu1 Th1 Cu2 75.429(7) 6_656 1_565
Cu2 Th1 Cu2 103.008(10) 1_545 1_565
P1 Th1 Cu2 55.593(17) . 5
P1 Th1 Cu2 129.457(18) 2_565 5
P1 Th1 Cu2 96.775(17) 2 5
Cu2 Th1 Cu2 23.983(5) . 5
P2 Th1 Cu2 22.335(15) 2_554 5
P2 Th1 Cu2 64.172(12) 2_564 5
P2 Th1 Cu2 134.919(17) 5_666 5
P2 Th1 Cu2 102.989(15) 5_656 5
Cu2 Th1 Cu2 146.145(8) 6_656 5
Cu1 Th1 Cu2 107.339(10) . 5
Cu1 Th1 Cu2 67.628(10) 2_554 5
Cu1 Th1 Cu2 93.864(10) 2_564 5
Cu2 Th1 Cu2 167.945(7) 2_565 5
Cu2 Th1 Cu2 122.398(7) 2 5
Cu1 Th1 Cu2 60.552(10) 5_556 5
Cu1 Th1 Cu2 86.667(9) 5_566 5
Th1 Th1 Cu2 67.045(3) 1_545 5
Th1 Th1 Cu2 112.956(3) 1_565 5
P1 Th1 Cu2 74.893(13) 6_556 5
P2 Th1 Cu2 155.131(6) . 5
Th1 Th1 Cu2 41.407(5) 6_556 5
Th1 Th1 Cu2 111.454(7) 6_656 5
P1 Th1 Cu2 49.343(11) 1_545 5
P1 Th1 Cu2 88.366(11) 1_565 5
Cu1 Th1 Cu2 74.660(8) 6_656 5
Cu2 Th1 Cu2 29.078(6) 1_545 5
Cu2 Th1 Cu2 74.724(4) 1_565 5
P1 Th1 Cu2 55.593(17) . 5_565
P1 Th1 Cu2 96.775(17) 2_565 5_565
P1 Th1 Cu2 129.457(18) 2 5_565
Cu2 Th1 Cu2 23.983(5) . 5_565
P2 Th1 Cu2 64.172(12) 2_554 5_565
P2 Th1 Cu2 22.335(15) 2_564 5_565
P2 Th1 Cu2 102.989(15) 5_666 5_565
P2 Th1 Cu2 134.919(17) 5_656 5_565
Cu2 Th1 Cu2 146.145(8) 6_656 5_565
Cu1 Th1 Cu2 107.339(10) . 5_565
Cu1 Th1 Cu2 93.864(10) 2_554 5_565
Cu1 Th1 Cu2 67.628(10) 2_564 5_565
Cu2 Th1 Cu2 122.398(7) 2_565 5_565
Cu2 Th1 Cu2 167.945(7) 2 5_565
Cu1 Th1 Cu2 86.667(9) 5_556 5_565
Cu1 Th1 Cu2 60.552(10) 5_566 5_565
Th1 Th1 Cu2 112.956(3) 1_545 5_565
Th1 Th1 Cu2 67.045(3) 1_565 5_565
P1 Th1 Cu2 74.893(13) 6_556 5_565
P2 Th1 Cu2 155.131(6) . 5_565
Th1 Th1 Cu2 41.407(5) 6_556 5_565
Th1 Th1 Cu2 111.454(7) 6_656 5_565
P1 Th1 Cu2 88.366(11) 1_545 5_565
P1 Th1 Cu2 49.343(11) 1_565 5_565
Cu1 Th1 Cu2 74.660(8) 6_656 5_565
Cu2 Th1 Cu2 74.724(5) 1_545 5_565
Cu2 Th1 Cu2 29.078(6) 1_565 5_565
Cu2 Th1 Cu2 45.911(5) 5 5_565
P1 Th1 Cu2 97.742(13) . 6_666
P1 Th1 Cu2 54.879(17) 2_565 6_666
P1 Th1 Cu2 116.777(17) 2 6_666
Cu2 Th1 Cu2 122.248(4) . 6_666
P2 Th1 Cu2 167.184(13) 2_554 6_666
P2 Th1 Cu2 90.300(13) 2_564 6_666
P2 Th1 Cu2 21.333(15) 5_666 6_666
P2 Th1 Cu2 91.295(13) 5_656 6_666
Cu2 Th1 Cu2 50.629(5) 6_656 6_666
Cu1 Th1 Cu2 94.251(8) . 6_666
Cu1 Th1 Cu2 108.775(9) 2_554 6_666
Cu1 Th1 Cu2 55.520(9) 2_564 6_666
Cu2 Th1 Cu2 26.715(11) 2_565 6_666
Cu2 Th1 Cu2 89.034(4) 2 6_666
Cu1 Th1 Cu2 144.394(9) 5_556 6_666
Cu1 Th1 Cu2 87.351(8) 5_566 6_666
Th1 Th1 Cu2 140.629(5) 1_545 6_666
Th1 Th1 Cu2 39.371(5) 1_565 6_666
P1 Th1 Cu2 115.135(9) 6_556 6_666
P2 Th1 Cu2 58.878(8) . 6_666
Th1 Th1 Cu2 128.679(5) 6_556 6_666
Th1 Th1 Cu2 61.398(5) 6_656 6_666
P1 Th1 Cu2 134.307(12) 1_545 6_666
P1 Th1 Cu2 57.562(12) 1_565 6_666
Cu1 Th1 Cu2 84.369(7) 6_656 6_666
Cu2 Th1 Cu2 159.580(8) 1_545 6_666
Cu2 Th1 Cu2 74.163(7) 1_565 6_666
Cu2 Th1 Cu2 145.923(8) 5 6_666
Cu2 Th1 Cu2 103.020(6) 5_565 6_666
P1 Th1 Cu2 97.742(13) . 6_646
P1 Th1 Cu2 116.777(17) 2_565 6_646
P1 Th1 Cu2 54.879(17) 2 6_646
Cu2 Th1 Cu2 122.248(4) . 6_646
P2 Th1 Cu2 90.300(13) 2_554 6_646
P2 Th1 Cu2 167.184(13) 2_564 6_646
P2 Th1 Cu2 91.295(13) 5_666 6_646
P2 Th1 Cu2 21.333(15) 5_656 6_646
Cu2 Th1 Cu2 50.629(5) 6_656 6_646
Cu1 Th1 Cu2 94.251(8) . 6_646
Cu1 Th1 Cu2 55.520(9) 2_554 6_646
Cu1 Th1 Cu2 108.775(9) 2_564 6_646
Cu2 Th1 Cu2 89.034(5) 2_565 6_646
Cu2 Th1 Cu2 26.716(11) 2 6_646
Cu1 Th1 Cu2 87.352(8) 5_556 6_646
Cu1 Th1 Cu2 144.394(9) 5_566 6_646
Th1 Th1 Cu2 39.371(4) 1_545 6_646
Th1 Th1 Cu2 140.629(5) 1_565 6_646
P1 Th1 Cu2 115.135(9) 6_556 6_646
P2 Th1 Cu2 58.878(8) . 6_646
Th1 Th1 Cu2 128.679(5) 6_556 6_646
Th1 Th1 Cu2 61.398(5) 6_656 6_646
P1 Th1 Cu2 57.562(12) 1_545 6_646
P1 Th1 Cu2 134.307(12) 1_565 6_646
Cu1 Th1 Cu2 84.369(7) 6_656 6_646
Cu2 Th1 Cu2 74.163(7) 1_545 6_646
Cu2 Th1 Cu2 159.580(8) 1_565 6_646
Cu2 Th1 Cu2 103.020(6) 5 6_646
Cu2 Th1 Cu2 145.923(8) 5_565 6_646
Cu2 Th1 Cu2 101.258(9) 6_666 6_646
P1 Th1 Cu1 127.656(7) . 1_565
P1 Th1 Cu1 12.867(16) 2_565 1_565
P1 Th1 Cu1 92.179(14) 2 1_565
Cu2 Th1 Cu1 106.467(8) . 1_565
P2 Th1 Cu1 118.868(16) 2_554 1_565
P2 Th1 Cu1 61.650(15) 2_564 1_565
P2 Th1 Cu1 77.989(14) 5_666 1_565
P2 Th1 Cu1 137.221(16) 5_656 1_565
Cu2 Th1 Cu1 94.329(8) 6_656 1_565
Cu1 Th1 Cu1 49.759(5) . 1_565
Cu1 Th1 Cu1 164.455(5) 2_554 1_565
Cu1 Th1 Cu1 94.969(6) 2_564 1_565
Cu2 Th1 Cu1 50.327(9) 2_565 1_565
Cu2 Th1 Cu1 103.118(9) 2 1_565
Cu1 Th1 Cu1 90.709(5) 5_556 1_565
Cu1 Th1 Cu1 33.274(11) 5_566 1_565
Th1 Th1 Cu1 139.758(5) 1_545 1_565
Th1 Th1 Cu1 40.241(4) 1_565 1_565
P1 Th1 Cu1 58.193(7) 6_556 1_565
P2 Th1 Cu1 71.914(10) . 1_565
Th1 Th1 Cu1 79.381(6) 6_556 1_565
Th1 Th1 Cu1 118.548(5) 6_656 1_565
P1 Th1 Cu1 167.763(12) 1_545 1_565
P1 Th1 Cu1 75.991(10) 1_565 1_565
Cu1 Th1 Cu1 130.206(5) 6_656 1_565
Cu2 Th1 Cu1 140.703(8) 1_545 1_565
Cu2 Th1 Cu1 65.104(8) 1_565 1_565
Cu2 Th1 Cu1 119.356(7) 5 1_565
Cu2 Th1 Cu1 83.962(7) 5_565 1_565
Cu2 Th1 Cu1 57.166(7) 6_666 1_565
Cu2 Th1 Cu1 129.641(8) 6_646 1_565
P1 Th1 Cu1 127.656(7) . 1_545
P1 Th1 Cu1 92.179(14) 2_565 1_545
P1 Th1 Cu1 12.867(16) 2 1_545
Cu2 Th1 Cu1 106.467(8) . 1_545
P2 Th1 Cu1 61.650(16) 2_554 1_545
P2 Th1 Cu1 118.868(16) 2_564 1_545
P2 Th1 Cu1 137.221(16) 5_666 1_545
P2 Th1 Cu1 77.989(14) 5_656 1_545
Cu2 Th1 Cu1 94.329(8) 6_656 1_545
Cu1 Th1 Cu1 49.759(5) . 1_545
Cu1 Th1 Cu1 94.969(6) 2_554 1_545
Cu1 Th1 Cu1 164.455(5) 2_564 1_545
Cu2 Th1 Cu1 103.118(9) 2_565 1_545
Cu2 Th1 Cu1 50.327(9) 2 1_545
Cu1 Th1 Cu1 33.274(11) 5_556 1_545
Cu1 Th1 Cu1 90.709(5) 5_566 1_545
Th1 Th1 Cu1 40.241(4) 1_545 1_545
Th1 Th1 Cu1 139.758(5) 1_565 1_545
P1 Th1 Cu1 58.193(7) 6_556 1_545
P2 Th1 Cu1 71.914(10) . 1_545
Th1 Th1 Cu1 79.381(6) 6_556 1_545
Th1 Th1 Cu1 118.548(5) 6_656 1_545
P1 Th1 Cu1 75.991(10) 1_545 1_545
P1 Th1 Cu1 167.763(12) 1_565 1_545
Cu1 Th1 Cu1 130.206(5) 6_656 1_545
Cu2 Th1 Cu1 65.104(8) 1_545 1_545
Cu2 Th1 Cu1 140.703(8) 1_565 1_545
Cu2 Th1 Cu1 83.962(7) 5 1_545
Cu2 Th1 Cu1 119.356(7) 5_565 1_545
Cu2 Th1 Cu1 129.641(8) 6_666 1_545
Cu2 Th1 Cu1 57.166(7) 6_646 1_545
Cu1 Th1 Cu1 99.517(9) 1_565 1_545
P1 Th1 Th1 25.072(9) . 2_554
P1 Th1 Th1 154.872(15) 2_565 2_554
P1 Th1 Th1 114.791(13) 2 2_554
Cu2 Th1 Th1 37.710(7) . 2_554
P2 Th1 Th1 51.623(17) 2_554 2_554
P2 Th1 Th1 80.719(15) 2_564 2_554
P2 Th1 Th1 103.861(16) 5_666 2_554
P2 Th1 Th1 77.731(16) 5_656 2_554
Cu2 Th1 Th1 113.612(9) 6_656 2_554
Cu1 Th1 Th1 141.935(8) . 2_554
Cu1 Th1 Th1 36.725(8) 2_554 2_554
Cu1 Th1 Th1 67.619(7) 2_564 2_554
Cu2 Th1 Th1 146.634(8) 2_565 2_554
Cu2 Th1 Th1 114.829(7) 2 2_554
Cu1 Th1 Th1 91.933(8) 5_556 2_554
Cu1 Th1 Th1 116.159(8) 5_566 2_554
Th1 Th1 Th1 68.513(2) 1_545 2_554
Th1 Th1 Th1 111.488(1) 1_565 2_554
P1 Th1 Th1 110.830(12) 6_556 2_554
P2 Th1 Th1 144.418(11) . 2_554
Th1 Th1 Th1 75.478(4) 6_556 2_554
Th1 Th1 Th1 75.597(4) 6_656 2_554
P1 Th1 Th1 33.114(9) 1_545 2_554
P1 Th1 Th1 75.377(10) 1_565 2_554
Cu1 Th1 Th1 39.843(5) 6_656 2_554
Cu2 Th1 Th1 38.820(5) 1_545 2_554
Cu2 Th1 Th1 78.126(6) 1_565 2_554
Cu2 Th1 Th1 35.944(6) 5 2_554
Cu2 Th1 Th1 58.408(5) 5_565 2_554
Cu2 Th1 Th1 122.496(6) 6_666 2_554
Cu2 Th1 Th1 88.333(6) 6_646 2_554
Cu1 Th1 Th1 142.019(5) 1_565 2_554
Cu1 Th1 Th1 103.239(6) 1_545 2_554
P1 Th1 Th1 25.072(9) . 2_564
P1 Th1 Th1 114.791(14) 2_565 2_564
P1 Th1 Th1 154.872(15) 2 2_564
Cu2 Th1 Th1 37.710(7) . 2_564
P2 Th1 Th1 80.719(15) 2_554 2_564
P2 Th1 Th1 51.623(17) 2_564 2_564
P2 Th1 Th1 77.731(16) 5_666 2_564
P2 Th1 Th1 103.861(16) 5_656 2_564
Cu2 Th1 Th1 113.612(9) 6_656 2_564
Cu1 Th1 Th1 141.935(8) . 2_564
Cu1 Th1 Th1 67.619(7) 2_554 2_564
Cu1 Th1 Th1 36.725(8) 2_564 2_564
Cu2 Th1 Th1 114.829(7) 2_565 2_564
Cu2 Th1 Th1 146.634(8) 2 2_564
Cu1 Th1 Th1 116.159(8) 5_556 2_564
Cu1 Th1 Th1 91.933(8) 5_566 2_564
Th1 Th1 Th1 111.488(1) 1_545 2_564
Th1 Th1 Th1 68.513(1) 1_565 2_564
P1 Th1 Th1 110.830(12) 6_556 2_564
P2 Th1 Th1 144.418(11) . 2_564
Th1 Th1 Th1 75.478(4) 6_556 2_564
Th1 Th1 Th1 75.597(4) 6_656 2_564
P1 Th1 Th1 75.377(10) 1_545 2_564
P1 Th1 Th1 33.114(9) 1_565 2_564
Cu1 Th1 Th1 39.843(5) 6_656 2_564
Cu2 Th1 Th1 78.126(6) 1_545 2_564
Cu2 Th1 Th1 38.820(5) 1_565 2_564
Cu2 Th1 Th1 58.408(5) 5 2_564
Cu2 Th1 Th1 35.944(6) 5_565 2_564
Cu2 Th1 Th1 88.333(6) 6_666 2_564
Cu2 Th1 Th1 122.496(6) 6_646 2_564
Cu1 Th1 Th1 103.239(6) 1_565 2_564
Cu1 Th1 Th1 142.019(5) 1_545 2_564
Th1 Th1 Th1 42.975(4) 2_554 2_564
P1 Th1 Th1 154.993(9) . 2_565
P1 Th1 Th1 25.063(15) 2_565 2_565
P1 Th1 Th1 65.179(13) 2 2_565
Cu2 Th1 Th1 142.187(8) . 2_565
P2 Th1 Th1 128.277(18) 2_554 2_565
P2 Th1 Th1 99.202(15) 2_564 2_565
P2 Th1 Th1 76.236(16) 5_666 2_565
P2 Th1 Th1 102.365(16) 5_656 2_565
Cu2 Th1 Th1 66.505(8) 6_656 2_565
Cu1 Th1 Th1 37.961(7) . 2_565
Cu1 Th1 Th1 143.378(9) 2_554 2_565
Cu1 Th1 Th1 112.448(7) 2_564 2_565
Cu2 Th1 Th1 33.469(8) 2_565 2_565
Cu2 Th1 Th1 65.233(7) 2 2_565
Cu1 Th1 Th1 87.972(8) 5_556 2_565
Cu1 Th1 Th1 63.736(8) 5_566 2_565
Th1 Th1 Th1 111.487(1) 1_545 2_565
Th1 Th1 Th1 68.512(2) 1_565 2_565
P1 Th1 Th1 69.052(12) 6_556 2_565
P2 Th1 Th1 35.682(11) . 2_565
Th1 Th1 Th1 104.403(4) 6_556 2_565
Th1 Th1 Th1 104.522(4) 6_656 2_565
P1 Th1 Th1 146.916(9) 1_545 2_565
P1 Th1 Th1 104.640(10) 1_565 2_565
Cu1 Th1 Th1 140.263(6) 6_656 2_565
Cu2 Th1 Th1 141.118(5) 1_545 2_565
Cu2 Th1 Th1 101.834(6) 1_565 2_565
Cu2 Th1 Th1 143.938(6) 5 2_565
Cu2 Th1 Th1 121.511(6) 5_565 2_565
Cu2 Th1 Th1 57.585(6) 6_666 2_565
Cu2 Th1 Th1 91.735(6) 6_646 2_565
Cu1 Th1 Th1 37.914(5) 1_565 2_565
Cu1 Th1 Th1 76.719(6) 1_545 2_565
Th1 Th1 Th1 179.881(5) 2_554 2_565
Th1 Th1 Th1 137.025(3) 2_564 2_565
P1 Th1 Th1 154.993(9) . 2
P1 Th1 Th1 65.179(14) 2_565 2
P1 Th1 Th1 25.063(15) 2 2
Cu2 Th1 Th1 142.187(8) . 2
P2 Th1 Th1 99.202(15) 2_554 2
P2 Th1 Th1 128.277(18) 2_564 2
P2 Th1 Th1 102.365(16) 5_666 2
P2 Th1 Th1 76.236(16) 5_656 2
Cu2 Th1 Th1 66.505(8) 6_656 2
Cu1 Th1 Th1 37.961(7) . 2
Cu1 Th1 Th1 112.448(7) 2_554 2
Cu1 Th1 Th1 143.378(9) 2_564 2
Cu2 Th1 Th1 65.233(7) 2_565 2
Cu2 Th1 Th1 33.469(8) 2 2
Cu1 Th1 Th1 63.736(8) 5_556 2
Cu1 Th1 Th1 87.972(8) 5_566 2
Th1 Th1 Th1 68.513(1) 1_545 2
Th1 Th1 Th1 111.487(2) 1_565 2
P1 Th1 Th1 69.052(12) 6_556 2
P2 Th1 Th1 35.682(11) . 2
Th1 Th1 Th1 104.403(4) 6_556 2
Th1 Th1 Th1 104.522(4) 6_656 2
P1 Th1 Th1 104.640(10) 1_545 2
P1 Th1 Th1 146.916(9) 1_565 2
Cu1 Th1 Th1 140.263(6) 6_656 2
Cu2 Th1 Th1 101.834(6) 1_545 2
Cu2 Th1 Th1 141.118(6) 1_565 2
Cu2 Th1 Th1 121.511(6) 5 2
Cu2 Th1 Th1 143.938(6) 5_565 2
Cu2 Th1 Th1 91.735(6) 6_666 2
Cu2 Th1 Th1 57.585(6) 6_646 2
Cu1 Th1 Th1 76.719(6) 1_565 2
Cu1 Th1 Th1 37.914(5) 1_545 2
Th1 Th1 Th1 137.025(3) 2_554 2
Th1 Th1 Th1 179.881(5) 2_564 2
Th1 Th1 Th1 42.974(4) 2_565 2
P1 Th1 P1 93.94(2) . 6_656
P1 Th1 P1 90.571(19) 2_565 6_656
P1 Th1 P1 90.571(19) 2 6_656
Cu2 Th1 P1 138.945(13) . 6_656
P2 Th1 P1 138.637(13) 2_554 6_656
P2 Th1 P1 138.637(13) 2_564 6_656
P2 Th1 P1 40.891(13) 5_666 6_656
P2 Th1 P1 40.891(13) 5_656 6_656
Cu2 Th1 P1 8.317(13) 6_656 6_656
Cu1 Th1 P1 105.028(13) . 6_656
Cu1 Th1 P1 72.205(11) 2_554 6_656
Cu1 Th1 P1 72.205(11) 2_564 6_656
Cu2 Th1 P1 49.365(9) 2_565 6_656
Cu2 Th1 P1 49.365(9) 2 6_656
Cu1 Th1 P1 132.894(10) 5_556 6_656
Cu1 Th1 P1 132.894(10) 5_566 6_656
Th1 Th1 P1 90.0 1_545 6_656
Th1 Th1 P1 90.0 1_565 6_656
P1 Th1 P1 140.35(2) 6_556 6_656
P2 Th1 P1 43.750(17) . 6_656
Th1 Th1 P1 178.454(11) 6_556 6_656
Th1 Th1 P1 32.684(10) 6_656 6_656
P1 Th1 P1 92.372(15) 1_545 6_656
P1 Th1 P1 92.372(15) 1_565 6_656
Cu1 Th1 P1 72.784(12) 6_656 6_656
Cu2 Th1 P1 117.994(7) 1_545 6_656
Cu2 Th1 P1 117.994(7) 1_565 6_656
Cu2 Th1 P1 139.833(9) 5 6_656
Cu2 Th1 P1 139.833(9) 5_565 6_656
Cu2 Th1 P1 51.122(5) 6_666 6_656
Cu2 Th1 P1 51.122(5) 6_646 6_656
Cu1 Th1 P1 99.643(8) 1_565 6_656
Cu1 Th1 P1 99.643(8) 1_545 6_656
Th1 Th1 P1 105.952(10) 2_554 6_656
Th1 Th1 P1 105.952(10) 2_564 6_656
Th1 Th1 P1 74.166(10) 2_565 6_656
Th1 Th1 P1 74.166(10) 2 6_656
P1 Th1 P1 40.72(2) . 5_665
P1 Th1 P1 111.223(18) 2_565 5_665
P1 Th1 P1 146.66(2) 2 5_665
Cu2 Th1 P1 81.388(13) . 5_665
P2 Th1 P1 115.379(19) 2_554 5_665
P2 Th1 P1 88.914(19) 2_564 5_665
P2 Th1 P1 40.001(18) 5_666 5_665
P2 Th1 P1 70.989(15) 5_656 5_665
Cu2 Th1 P1 68.116(13) 6_656 5_665
Cu1 Th1 P1 153.421(9) . 5_665
Cu1 Th1 P1 56.739(7) 2_554 5_665
Cu1 Th1 P1 16.618(8) 2_564 5_665
Cu2 Th1 P1 82.958(12) 2_565 5_665
Cu2 Th1 P1 106.369(12) 2 5_665
Cu1 Th1 P1 155.854(11) 5_556 5_665
Cu1 Th1 P1 121.064(8) 5_566 5_665
Th1 Th1 P1 110.900(4) 1_545 5_665
Th1 Th1 P1 69.100(4) 1_565 5_665
P1 Th1 P1 152.352(11) 6_556 5_665
P2 Th1 P1 101.124(16) . 5_665
Th1 Th1 P1 120.928(11) 6_556 5_665
Th1 Th1 P1 32.509(8) 6_656 5_665
P1 Th1 P1 80.146(8) 1_545 5_665
P1 Th1 P1 42.184(15) 1_565 5_665
Cu1 Th1 P1 25.314(7) 6_656 5_665
Cu2 Th1 P1 100.719(9) 1_545 5_665
Cu2 Th1 P1 68.136(9) 1_565 5_665
Cu2 Th1 P1 96.194(11) 5 5_665
Cu2 Th1 P1 80.191(11) 5_565 5_665
Cu2 Th1 P1 59.189(9) 6_666 5_665
Cu2 Th1 P1 92.255(9) 6_646 5_665
Cu1 Th1 P1 107.784(6) 1_565 5_665
Cu1 Th1 P1 148.217(7) 1_545 5_665
Th1 Th1 P1 63.928(8) 2_554 5_665
Th1 Th1 P1 45.505(10) 2_564 5_665
Th1 Th1 P1 116.166(9) 2_565 5_665
Th1 Th1 P1 134.613(10) 2 5_665
P1 Th1 P1 60.480(6) 6_656 5_665
P1 Th1 P1 40.72(2) . 5_655
P1 Th1 P1 146.66(2) 2_565 5_655
P1 Th1 P1 111.223(17) 2 5_655
Cu2 Th1 P1 81.388(13) . 5_655
P2 Th1 P1 88.914(19) 2_554 5_655
P2 Th1 P1 115.379(19) 2_564 5_655
P2 Th1 P1 70.989(15) 5_666 5_655
P2 Th1 P1 40.001(18) 5_656 5_655
Cu2 Th1 P1 68.116(13) 6_656 5_655
Cu1 Th1 P1 153.421(9) . 5_655
Cu1 Th1 P1 16.618(8) 2_554 5_655
Cu1 Th1 P1 56.739(7) 2_564 5_655
Cu2 Th1 P1 106.369(12) 2_565 5_655
Cu2 Th1 P1 82.958(12) 2 5_655
Cu1 Th1 P1 121.064(8) 5_556 5_655
Cu1 Th1 P1 155.854(11) 5_566 5_655
Th1 Th1 P1 69.100(4) 1_545 5_655
Th1 Th1 P1 110.900(4) 1_565 5_655
P1 Th1 P1 152.352(12) 6_556 5_655
P2 Th1 P1 101.124(17) . 5_655
Th1 Th1 P1 120.928(11) 6_556 5_655
Th1 Th1 P1 32.509(8) 6_656 5_655
P1 Th1 P1 42.184(15) 1_545 5_655
P1 Th1 P1 80.146(8) 1_565 5_655
Cu1 Th1 P1 25.314(7) 6_656 5_655
Cu2 Th1 P1 68.135(9) 1_545 5_655
Cu2 Th1 P1 100.719(9) 1_565 5_655
Cu2 Th1 P1 80.191(11) 5 5_655
Cu2 Th1 P1 96.194(11) 5_565 5_655
Cu2 Th1 P1 92.255(9) 6_666 5_655
Cu2 Th1 P1 59.189(9) 6_646 5_655
Cu1 Th1 P1 148.217(7) 1_565 5_655
Cu1 Th1 P1 107.784(6) 1_545 5_655
Th1 Th1 P1 45.505(10) 2_554 5_655
Th1 Th1 P1 63.928(9) 2_564 5_655
Th1 Th1 P1 134.613(10) 2_565 5_655
Th1 Th1 P1 116.166(9) 2 5_655
P1 Th1 P1 60.480(6) 6_656 5_655
P1 Th1 P1 41.800(7) 5_665 5_655
P2 Cu1 P1 115.55(3) 6_557 2_565
P2 Cu1 P1 115.55(3) 6_557 2
P1 Cu1 P1 113.07(4) 2_565 2
P2 Cu1 P1 101.16(4) 6_557 6_556
P1 Cu1 P1 104.68(3) 2_565 6_556
P1 Cu1 P1 104.68(3) 2 6_556
P2 Cu1 Cu1 120.54(2) 6_557 5_556
P1 Cu1 Cu1 121.75(3) 2_565 5_556
P1 Cu1 Cu1 53.58(2) 2 5_556
P1 Cu1 Cu1 51.109(18) 6_556 5_556
P2 Cu1 Cu1 120.54(2) 6_557 5_566
P1 Cu1 Cu1 53.58(2) 2_565 5_566
P1 Cu1 Cu1 121.75(3) 2 5_566
P1 Cu1 Cu1 51.109(18) 6_556 5_566
Cu1 Cu1 Cu1 84.33(2) 5_556 5_566
P2 Cu1 Th1 166.33(3) 6_557 .
P1 Cu1 Th1 59.98(2) 2_565 .
P1 Cu1 Th1 59.98(2) 2 .
P1 Cu1 Th1 92.51(3) 6_556 .
Cu1 Cu1 Th1 68.522(17) 5_556 .
Cu1 Cu1 Th1 68.522(17) 5_566 .
P2 Cu1 Th1 63.91(2) 6_557 2_565
P1 Cu1 Th1 58.22(2) 2_565 2_565
P1 Cu1 Th1 115.57(3) 2 2_565
P1 Cu1 Th1 139.690(14) 6_556 2_565
Cu1 Cu1 Th1 168.99(2) 5_556 2_565
Cu1 Cu1 Th1 102.155(9) 5_566 2_565
Th1 Cu1 Th1 105.313(11) . 2_565
P2 Cu1 Th1 63.91(2) 6_557 2
P1 Cu1 Th1 115.57(3) 2_565 2
P1 Cu1 Th1 58.22(2) 2 2
P1 Cu1 Th1 139.690(14) 6_556 2
Cu1 Cu1 Th1 102.155(9) 5_556 2
Cu1 Cu1 Th1 168.99(2) 5_566 2
Th1 Cu1 Th1 105.313(11) . 2
Th1 Cu1 Th1 70.105(10) 2_565 2
P2 Cu1 Th1 60.44(2) 6_557 5_556
P1 Cu1 Th1 155.00(2) 2_565 5_556
P1 Cu1 Th1 88.80(2) 2 5_556
P1 Cu1 Th1 55.876(19) 6_556 5_556
Cu1 Cu1 Th1 61.085(14) 5_556 5_556
Cu1 Cu1 Th1 105.22(2) 5_566 5_556
Th1 Cu1 Th1 129.607(11) . 5_556
Th1 Cu1 Th1 124.352(14) 2_565 5_556
Th1 Cu1 Th1 85.751(8) 2 5_556
P2 Cu1 Th1 60.44(2) 6_557 5_566
P1 Cu1 Th1 88.80(2) 2_565 5_566
P1 Cu1 Th1 155.00(2) 2 5_566
P1 Cu1 Th1 55.876(18) 6_556 5_566
Cu1 Cu1 Th1 105.22(2) 5_556 5_566
Cu1 Cu1 Th1 61.085(14) 5_566 5_566
Th1 Cu1 Th1 129.607(11) . 5_566
Th1 Cu1 Th1 85.751(8) 2_565 5_566
Th1 Cu1 Th1 124.352(14) 2 5_566
Th1 Cu1 Th1 67.525(9) 5_556 5_566
P2 Cu1 P2 95.77(2) 6_557 .
P1 Cu1 P2 67.35(2) 2_565 .
P1 Cu1 P2 67.35(2) 2 .
P1 Cu1 P2 163.07(3) 6_556 .
Cu1 Cu1 P2 119.07(2) 5_556 .
Cu1 Cu1 P2 119.07(2) 5_566 .
Th1 Cu1 P2 70.566(16) . .
Th1 Cu1 P2 49.997(11) 2_565 .
Th1 Cu1 P2 49.997(11) 2 .
Th1 Cu1 P2 135.668(13) 5_556 .
Th1 Cu1 P2 135.668(13) 5_566 .
P2 Cu1 Cu1 90.0 6_557 1_565
P1 Cu1 Cu1 33.46(2) 2_565 1_565
P1 Cu1 Cu1 146.54(2) 2 1_565
P1 Cu1 Cu1 90.0 6_556 1_565
Cu1 Cu1 Cu1 132.164(12) 5_556 1_565
Cu1 Cu1 Cu1 47.837(13) 5_566 1_565
Th1 Cu1 Cu1 90.0 . 1_565
Th1 Cu1 Cu1 54.947(5) 2_565 1_565
Th1 Cu1 Cu1 125.053(5) 2 1_565
Th1 Cu1 Cu1 123.762(5) 5_556 1_565
Th1 Cu1 Cu1 56.238(5) 5_566 1_565
P2 Cu1 Cu1 90.0 . 1_565
P2 Cu1 Cu1 90.0 6_557 1_545
P1 Cu1 Cu1 146.54(2) 2_565 1_545
P1 Cu1 Cu1 33.46(2) 2 1_545
P1 Cu1 Cu1 90.0 6_556 1_545
Cu1 Cu1 Cu1 47.837(12) 5_556 1_545
Cu1 Cu1 Cu1 132.164(13) 5_566 1_545
Th1 Cu1 Cu1 90.0 . 1_545
Th1 Cu1 Cu1 125.053(5) 2_565 1_545
Th1 Cu1 Cu1 54.947(5) 2 1_545
Th1 Cu1 Cu1 56.238(5) 5_556 1_545
Th1 Cu1 Cu1 123.762(5) 5_566 1_545
P2 Cu1 Cu1 90.000(1) . 1_545
Cu1 Cu1 Cu1 180.0 1_565 1_545
P2 Cu1 Cu2 112.79(3) 6_557 2_565
P1 Cu1 Cu2 32.07(2) 2_565 2_565
P1 Cu1 Cu2 88.80(2) 2 2_565
P1 Cu1 Cu2 133.46(2) 6_556 2_565
Cu1 Cu1 Cu2 123.73(2) 5_556 2_565
Cu1 Cu1 Cu2 83.704(15) 5_566 2_565
Th1 Cu1 Cu2 55.935(9) . 2_565
Th1 Cu1 Cu2 49.379(9) 2_565 2_565
Th1 Cu1 Cu2 85.293(12) 2 2_565
Th1 Cu1 Cu2 170.639(15) 5_556 2_565
Th1 Cu1 Cu2 115.855(6) 5_566 2_565
P2 Cu1 Cu2 35.657(10) . 2_565
Cu1 Cu1 Cu2 60.307(5) 1_565 2_565
Cu1 Cu1 Cu2 119.693(5) 1_545 2_565
P2 Cu1 Cu2 112.79(3) 6_557 2
P1 Cu1 Cu2 88.80(2) 2_565 2
P1 Cu1 Cu2 32.07(2) 2 2
P1 Cu1 Cu2 133.46(2) 6_556 2
Cu1 Cu1 Cu2 83.704(15) 5_556 2
Cu1 Cu1 Cu2 123.73(2) 5_566 2
Th1 Cu1 Cu2 55.935(9) . 2
Th1 Cu1 Cu2 85.293(12) 2_565 2
Th1 Cu1 Cu2 49.379(9) 2 2
Th1 Cu1 Cu2 115.855(5) 5_556 2
Th1 Cu1 Cu2 170.639(15) 5_566 2
P2 Cu1 Cu2 35.657(10) . 2
Cu1 Cu1 Cu2 119.693(5) 1_565 2
Cu1 Cu1 Cu2 60.307(5) 1_545 2
Cu2 Cu1 Cu2 59.386(10) 2_565 2
P2 Cu1 Cu2 27.717(5) 6_557 5_566
P1 Cu1 Cu2 89.47(2) 2_565 5_566
P1 Cu1 Cu2 140.05(3) 2 5_566
P1 Cu1 Cu2 100.39(2) 6_556 5_566
Cu1 Cu1 Cu2 140.08(2) 5_556 5_566
Cu1 Cu1 Cu2 98.200(15) 5_566 5_566
Th1 Cu1 Cu2 149.092(8) . 5_566
Th1 Cu1 Cu2 48.492(9) 2_565 5_566
Th1 Cu1 Cu2 82.612(12) 2 5_566
Th1 Cu1 Cu2 80.088(10) 5_556 5_566
Th1 Cu1 Cu2 46.450(8) 5_566 5_566
P2 Cu1 Cu2 94.573(17) . 5_566
Cu1 Cu1 Cu2 62.289(4) 1_565 5_566
Cu1 Cu1 Cu2 117.711(4) 1_545 5_566
Cu2 Cu1 Cu2 96.049(11) 2_565 5_566
Cu2 Cu1 Cu2 124.477(15) 2 5_566
P2 Cu1 Cu2 27.717(5) 6_557 5_556
P1 Cu1 Cu2 140.05(3) 2_565 5_556
P1 Cu1 Cu2 89.47(2) 2 5_556
P1 Cu1 Cu2 100.39(2) 6_556 5_556
Cu1 Cu1 Cu2 98.200(15) 5_556 5_556
Cu1 Cu1 Cu2 140.08(2) 5_566 5_556
Th1 Cu1 Cu2 149.092(8) . 5_556
Th1 Cu1 Cu2 82.612(11) 2_565 5_556
Th1 Cu1 Cu2 48.492(8) 2 5_556
Th1 Cu1 Cu2 46.450(8) 5_556 5_556
Th1 Cu1 Cu2 80.088(10) 5_566 5_556
P2 Cu1 Cu2 94.573(17) . 5_556
Cu1 Cu1 Cu2 117.711(4) 1_565 5_556
Cu1 Cu1 Cu2 62.289(5) 1_545 5_556
Cu2 Cu1 Cu2 124.477(15) 2_565 5_556
Cu2 Cu1 Cu2 96.049(10) 2 5_556
Cu2 Cu1 Cu2 55.422(9) 5_566 5_556
P2 Cu1 Cu2 20.01(3) 6_557 1_556
P1 Cu1 Cu2 106.72(3) 2_565 1_556
P1 Cu1 Cu2 106.72(3) 2 1_556
P1 Cu1 Cu2 121.17(3) 6_556 1_556
Cu1 Cu1 Cu2 131.460(16) 5_556 1_556
Cu1 Cu1 Cu2 131.460(16) 5_566 1_556
Th1 Cu1 Cu2 146.319(14) . 1_556
Th1 Cu1 Cu2 49.498(7) 2_565 1_556
Th1 Cu1 Cu2 49.498(7) 2 1_556
Th1 Cu1 Cu2 76.433(10) 5_556 1_556
Th1 Cu1 Cu2 76.433(10) 5_566 1_556
P2 Cu1 Cu2 75.753(16) . 1_556
Cu1 Cu1 Cu2 90.0 1_565 1_556
Cu1 Cu1 Cu2 90.0 1_545 1_556
Cu2 Cu1 Cu2 95.617(12) 2_565 1_556
Cu2 Cu1 Cu2 95.617(12) 2 1_556
Cu2 Cu1 Cu2 33.387(8) 5_566 1_556
Cu2 Cu1 Cu2 33.387(8) 5_556 1_556
P2 Cu1 P2 59.234(11) 6_557 6_567
P1 Cu1 P2 60.25(2) 2_565 6_567
P1 Cu1 P2 159.63(3) 2 6_567
P1 Cu1 P2 95.682(18) 6_556 6_567
Cu1 Cu1 P2 146.79(2) 5_556 6_567
Cu1 Cu1 P2 71.526(15) 5_566 6_567
Th1 Cu1 P2 119.805(12) . 6_567
Th1 Cu1 P2 44.075(13) 2_565 6_567
Th1 Cu1 P2 105.579(16) 2 6_567
Th1 Cu1 P2 103.012(15) 5_556 6_567
Th1 Cu1 P2 43.121(13) 5_566 6_567
P2 Cu1 P2 92.946(13) . 6_567
Cu1 Cu1 P2 30.766(11) 1_565 6_567
Cu1 Cu1 P2 149.234(11) 1_545 6_567
Cu2 Cu1 P2 76.851(13) 2_565 6_567
Cu2 Cu1 P2 128.594(17) 2 6_567
Cu2 Cu1 P2 31.525(11) 5_566 6_567
Cu2 Cu1 P2 86.946(13) 5_556 6_567
Cu2 Cu1 P2 61.272(11) 1_556 6_567
P2 Cu1 P2 59.234(11) 6_557 6_547
P1 Cu1 P2 159.63(3) 2_565 6_547
P1 Cu1 P2 60.25(2) 2 6_547
P1 Cu1 P2 95.682(18) 6_556 6_547
Cu1 Cu1 P2 71.526(15) 5_556 6_547
Cu1 Cu1 P2 146.79(2) 5_566 6_547
Th1 Cu1 P2 119.805(12) . 6_547
Th1 Cu1 P2 105.579(16) 2_565 6_547
Th1 Cu1 P2 44.075(13) 2 6_547
Th1 Cu1 P2 43.121(13) 5_556 6_547
Th1 Cu1 P2 103.012(15) 5_566 6_547
P2 Cu1 P2 92.946(13) . 6_547
Cu1 Cu1 P2 149.234(11) 1_565 6_547
Cu1 Cu1 P2 30.766(11) 1_545 6_547
Cu2 Cu1 P2 128.594(17) 2_565 6_547
Cu2 Cu1 P2 76.851(13) 2 6_547
Cu2 Cu1 P2 86.946(13) 5_566 6_547
Cu2 Cu1 P2 31.525(11) 5_556 6_547
Cu2 Cu1 P2 61.272(12) 1_556 6_547
P2 Cu1 P2 118.47(2) 6_567 6_547
P2 Cu1 P2 146.621(15) 6_557 2_554
P1 Cu1 P2 96.66(3) 2_565 2_554
P1 Cu1 P2 53.17(3) 2 2_554
P1 Cu1 P2 60.01(2) 6_556 2_554
Cu1 Cu1 P2 26.085(16) 5_556 2_554
Cu1 Cu1 P2 71.185(18) 5_566 2_554
Th1 Cu1 P2 43.119(13) . 2_554
Th1 Cu1 P2 148.374(17) 2_565 2_554
Th1 Cu1 P2 111.038(10) 2 2_554
Th1 Cu1 P2 86.734(13) 5_556 2_554
Th1 Cu1 P2 114.809(16) 5_566 2_554
P2 Cu1 P2 105.017(18) . 2_554
Cu1 Cu1 P2 115.389(6) 1_565 2_554
Cu1 Cu1 P2 64.610(6) 1_545 2_554
Cu2 Cu1 P2 99.031(16) 2_565 2_554
Cu2 Cu1 P2 74.466(15) 2 2_554
Cu2 Cu1 P2 160.357(18) 5_566 2_554
Cu2 Cu1 P2 122.891(9) 5_556 2_554
Cu2 Cu1 P2 154.503(6) 1_556 2_554
P2 Cu1 P2 142.710(10) 6_567 2_554
P2 Cu1 P2 93.367(16) 6_547 2_554
P2 Cu1 P2 146.621(15) 6_557 2_564
P1 Cu1 P2 53.17(3) 2_565 2_564
P1 Cu1 P2 96.66(3) 2 2_564
P1 Cu1 P2 60.01(2) 6_556 2_564
Cu1 Cu1 P2 71.185(18) 5_556 2_564
Cu1 Cu1 P2 26.085(16) 5_566 2_564
Th1 Cu1 P2 43.119(12) . 2_564
Th1 Cu1 P2 111.038(10) 2_565 2_564
Th1 Cu1 P2 148.374(17) 2 2_564
Th1 Cu1 P2 114.809(16) 5_556 2_564
Th1 Cu1 P2 86.734(13) 5_566 2_564
P2 Cu1 P2 105.017(18) . 2_564
Cu1 Cu1 P2 64.611(6) 1_565 2_564
Cu1 Cu1 P2 115.389(6) 1_545 2_564
Cu2 Cu1 P2 74.466(15) 2_565 2_564
Cu2 Cu1 P2 99.031(17) 2 2_564
Cu2 Cu1 P2 122.891(9) 5_566 2_564
Cu2 Cu1 P2 160.357(18) 5_556 2_564
Cu2 Cu1 P2 154.503(6) 1_556 2_564
P2 Cu1 P2 93.367(16) 6_567 2_564
P2 Cu1 P2 142.710(10) 6_547 2_564
P2 Cu1 P2 50.779(12) 2_554 2_564
P2 Cu1 P1 95.851(19) 6_557 6_546
P1 Cu1 P1 147.42(2) 2_565 6_546
P1 Cu1 P1 54.86(3) 2 6_546
P1 Cu1 P1 58.218(11) 6_556 6_546
Cu1 Cu1 P1 25.674(15) 5_556 6_546
Cu1 Cu1 P1 103.88(2) 5_566 6_546
Th1 Cu1 P1 91.321(14) . 6_546
Th1 Cu1 P1 152.853(15) 2_565 6_546
Th1 Cu1 P1 85.033(11) 2 6_546
Th1 Cu1 P1 39.836(12) 5_556 6_546
Th1 Cu1 P1 100.192(15) 5_566 6_546
P2 Cu1 P1 120.257(12) . 6_546
Cu1 Cu1 P1 148.218(11) 1_565 6_546
Cu1 Cu1 P1 31.782(11) 1_545 6_546
Cu2 Cu1 P1 141.570(16) 2_565 6_546
Cu2 Cu1 P1 86.630(12) 2 6_546
Cu2 Cu1 P1 119.361(16) 5_566 6_546
Cu2 Cu1 P1 72.527(13) 5_556 6_546
Cu2 Cu1 P1 105.821(14) 1_556 6_546
P2 Cu1 P1 141.496(19) 6_567 6_546
P2 Cu1 P1 47.291(15) 6_547 6_546
P2 Cu1 P1 51.116(15) 2_554 6_546
P2 Cu1 P1 95.809(15) 2_564 6_546
P2 Cu1 P1 95.851(19) 6_557 6_566
P1 Cu1 P1 54.86(3) 2_565 6_566
P1 Cu1 P1 147.42(2) 2 6_566
P1 Cu1 P1 58.218(11) 6_556 6_566
Cu1 Cu1 P1 103.88(2) 5_556 6_566
Cu1 Cu1 P1 25.674(15) 5_566 6_566
Th1 Cu1 P1 91.321(14) . 6_566
Th1 Cu1 P1 85.033(11) 2_565 6_566
Th1 Cu1 P1 152.853(15) 2 6_566
Th1 Cu1 P1 100.192(15) 5_556 6_566
Th1 Cu1 P1 39.836(12) 5_566 6_566
P2 Cu1 P1 120.257(12) . 6_566
Cu1 Cu1 P1 31.782(11) 1_565 6_566
Cu1 Cu1 P1 148.218(11) 1_545 6_566
Cu2 Cu1 P1 86.630(12) 2_565 6_566
Cu2 Cu1 P1 141.570(16) 2 6_566
Cu2 Cu1 P1 72.527(13) 5_566 6_566
Cu2 Cu1 P1 119.361(16) 5_556 6_566
Cu2 Cu1 P1 105.821(13) 1_556 6_566
P2 Cu1 P1 47.291(15) 6_567 6_566
P2 Cu1 P1 141.496(19) 6_547 6_566
P2 Cu1 P1 95.809(15) 2_554 6_566
P2 Cu1 P1 51.116(15) 2_564 6_566
P1 Cu1 P1 116.44(2) 6_546 6_566
P2 Cu1 Cu2 89.39(3) 6_557 6_556
P1 Cu1 Cu2 110.37(2) 2_565 6_556
P1 Cu1 Cu2 110.37(2) 2 6_556
P1 Cu1 Cu2 11.77(2) 6_556 6_556
Cu1 Cu1 Cu2 57.703(15) 5_556 6_556
Cu1 Cu1 Cu2 57.703(15) 5_566 6_556
Th1 Cu1 Cu2 104.274(13) . 6_556
Th1 Cu1 Cu2 133.299(9) 2_565 6_556
Th1 Cu1 Cu2 133.299(9) 2 6_556
Th1 Cu1 Cu2 47.599(7) 5_556 6_556
Th1 Cu1 Cu2 47.599(7) 5_566 6_556
P2 Cu1 Cu2 174.840(19) . 6_556
Cu1 Cu1 Cu2 90.0 1_565 6_556
Cu1 Cu1 Cu2 90.0 1_545 6_556
Cu2 Cu1 Cu2 141.407(10) 2_565 6_556
Cu2 Cu1 Cu2 141.407(9) 2 6_556
Cu2 Cu1 Cu2 89.994(10) 5_566 6_556
Cu2 Cu1 Cu2 89.994(10) 5_556 6_556
Cu2 Cu1 Cu2 109.407(13) 1_556 6_556
P2 Cu1 Cu2 89.690(14) 6_567 6_556
P2 Cu1 Cu2 89.690(14) 6_547 6_556
P2 Cu1 Cu2 70.373(15) 2_554 6_556
P2 Cu1 Cu2 70.373(15) 2_564 6_556
P1 Cu1 Cu2 58.961(11) 6_546 6_556
P1 Cu1 Cu2 58.961(11) 6_566 6_556
P2 Cu1 Cu2 125.47(3) 6_557 6_656
P1 Cu1 Cu2 57.99(2) 2_565 6_656
P1 Cu1 Cu2 57.99(2) 2 6_656
P1 Cu1 Cu2 133.37(3) 6_556 6_656
Cu1 Cu1 Cu2 98.319(19) 5_556 6_656
Cu1 Cu1 Cu2 98.319(19) 5_566 6_656
Th1 Cu1 Cu2 40.858(8) . 6_656
Th1 Cu1 Cu2 72.113(9) 2_565 6_656
Th1 Cu1 Cu2 72.113(9) 2 6_656
Th1 Cu1 Cu2 146.227(5) 5_556 6_656
Th1 Cu1 Cu2 146.226(5) 5_566 6_656
P2 Cu1 Cu2 29.708(15) . 6_656
Cu1 Cu1 Cu2 90.0 1_565 6_656
Cu1 Cu1 Cu2 90.0 1_545 6_656
Cu2 Cu1 Cu2 30.905(6) 2_565 6_656
Cu2 Cu1 Cu2 30.905(6) 2 6_656
Cu2 Cu1 Cu2 120.411(11) 5_566 6_656
Cu2 Cu1 Cu2 120.411(11) 5_556 6_656
Cu2 Cu1 Cu2 105.461(12) 1_556 6_656
P2 Cu1 Cu2 107.269(13) 6_567 6_656
P2 Cu1 Cu2 107.269(13) 6_547 6_656
P2 Cu1 Cu2 78.238(15) 2_554 6_656
P2 Cu1 Cu2 78.238(15) 2_564 6_656
P1 Cu1 Cu2 111.202(13) 6_546 6_656
P1 Cu1 Cu2 111.202(13) 6_566 6_656
Cu2 Cu1 Cu2 145.132(15) 6_556 6_656
P2 Cu1 P1 48.18(3) 6_557 1_556
P1 Cu1 P1 91.81(2) 2_565 1_556
P1 Cu1 P1 91.81(2) 2 1_556
P1 Cu1 P1 149.34(3) 6_556 1_556
Cu1 Cu1 P1 137.816(12) 5_556 1_556
Cu1 Cu1 P1 137.816(12) 5_566 1_556
Th1 Cu1 P1 118.152(16) . 1_556
Th1 Cu1 P1 36.119(6) 2_565 1_556
Th1 Cu1 P1 36.119(6) 2 1_556
Th1 Cu1 P1 99.769(14) 5_556 1_556
Th1 Cu1 P1 99.769(14) 5_566 1_556
P2 Cu1 P1 47.586(18) . 1_556
Cu1 Cu1 P1 90.0 1_565 1_556
Cu1 Cu1 P1 90.0 1_545 1_556
Cu2 Cu1 P1 71.268(14) 2_565 1_556
Cu2 Cu1 P1 71.268(14) 2 1_556
Cu2 Cu1 P1 53.331(12) 5_566 1_556
Cu2 Cu1 P1 53.331(12) 5_556 1_556
Cu2 Cu1 P1 28.167(13) 1_556 1_556
P2 Cu1 P1 70.057(13) 6_567 1_556
P2 Cu1 P1 70.057(13) 6_547 1_556
P2 Cu1 P1 144.462(15) 2_554 1_556
P2 Cu1 P1 144.462(15) 2_564 1_556
P1 Cu1 P1 116.940(10) 6_546 1_556
P1 Cu1 P1 116.940(10) 6_566 1_556
Cu2 Cu1 P1 137.573(16) 6_556 1_556
Cu2 Cu1 P1 77.294(14) 6_656 1_556
P2 Cu1 Th1 127.19(3) 6_557 6_556
P1 Cu1 Th1 90.74(3) 2_565 6_556
P1 Cu1 Th1 90.74(3) 2 6_556
P1 Cu1 Th1 26.03(2) 6_556 6_556
Cu1 Cu1 Th1 42.518(12) 5_556 6_556
Cu1 Cu1 Th1 42.518(12) 5_566 6_556
Th1 Cu1 Th1 66.474(9) . 6_556
Th1 Cu1 Th1 144.673(5) 2_565 6_556
Th1 Cu1 Th1 144.673(5) 2 6_556
Th1 Cu1 Th1 76.422(8) 5_556 6_556
Th1 Cu1 Th1 76.422(8) 5_566 6_556
P2 Cu1 Th1 137.040(18) . 6_556
Cu1 Cu1 Th1 90.0 1_565 6_556
Cu1 Cu1 Th1 90.0 1_545 6_556
Cu2 Cu1 Th1 112.657(12) 2_565 6_556
Cu2 Cu1 Th1 112.657(12) 2 6_556
Cu2 Cu1 Th1 122.856(11) 5_566 6_556
Cu2 Cu1 Th1 122.856(11) 5_556 6_556
Cu2 Cu1 Th1 147.207(12) 1_556 6_556
P2 Cu1 Th1 108.013(13) 6_567 6_556
P2 Cu1 Th1 108.013(13) 6_547 6_556
P2 Cu1 Th1 38.792(11) 2_554 6_556
P2 Cu1 Th1 38.792(11) 2_564 6_556
P1 Cu1 Th1 61.755(12) 6_546 6_556
P1 Cu1 Th1 61.755(11) 6_566 6_556
Cu2 Cu1 Th1 37.800(7) 6_556 6_556
Cu2 Cu1 Th1 107.332(11) 6_656 6_556
P1 Cu1 Th1 175.373(15) 1_556 6_556
P2 Cu1 Th1 128.881(7) 6_557 1_545
P1 Cu1 Th1 108.28(2) 2_565 1_545
P1 Cu1 Th1 16.26(2) 2 1_545
P1 Cu1 Th1 91.620(17) 6_556 1_545
Cu1 Cu1 Th1 41.503(12) 5_556 1_545
Cu1 Cu1 Th1 106.013(19) 5_566 1_545
Th1 Cu1 Th1 49.759(5) . 1_545
Th1 Cu1 Th1 127.518(11) 2_565 1_545
Th1 Cu1 Th1 74.467(5) 2 1_545
Th1 Cu1 Th1 89.291(5) 5_556 1_545
Th1 Cu1 Th1 146.726(11) 5_566 1_545
P2 Cu1 Th1 77.588(11) . 1_545
Cu1 Cu1 Th1 139.759(5) 1_565 1_545
Cu1 Cu1 Th1 40.241(4) 1_545 1_545
Cu2 Cu1 Th1 90.932(10) 2_565 1_545
Cu2 Cu1 Th1 42.271(7) 2 1_545
Cu2 Cu1 Th1 155.399(9) 5_566 1_545
Cu2 Cu1 Th1 101.497(5) 5_556 1_545
Cu2 Cu1 Th1 122.518(7) 1_556 1_545
P2 Cu1 Th1 167.687(15) 6_567 1_545
P2 Cu1 Th1 70.439(11) 6_547 1_545
P2 Cu1 Th1 36.981(9) 2_554 1_545
P2 Cu1 Th1 81.706(11) 2_564 1_545
P1 Cu1 Th1 50.656(12) 6_546 1_545
P1 Cu1 Th1 131.588(16) 6_566 1_545
Cu2 Cu1 Th1 99.166(8) 6_556 1_545
Cu2 Cu1 Th1 60.751(5) 6_656 1_545
P1 Cu1 Th1 107.746(9) 1_556 1_545
Th1 Cu1 Th1 75.057(6) 6_556 1_545
P2 Cu1 Th1 128.881(8) 6_557 1_565
P1 Cu1 Th1 16.26(2) 2_565 1_565
P1 Cu1 Th1 108.28(2) 2 1_565
P1 Cu1 Th1 91.620(17) 6_556 1_565
Cu1 Cu1 Th1 106.013(19) 5_556 1_565
Cu1 Cu1 Th1 41.503(12) 5_566 1_565
Th1 Cu1 Th1 49.759(5) . 1_565
Th1 Cu1 Th1 74.467(5) 2_565 1_565
Th1 Cu1 Th1 127.518(11) 2 1_565
Th1 Cu1 Th1 146.726(11) 5_556 1_565
Th1 Cu1 Th1 89.291(5) 5_566 1_565
P2 Cu1 Th1 77.588(11) . 1_565
Cu1 Cu1 Th1 40.241(4) 1_565 1_565
Cu1 Cu1 Th1 139.759(5) 1_545 1_565
Cu2 Cu1 Th1 42.271(7) 2_565 1_565
Cu2 Cu1 Th1 90.932(10) 2 1_565
Cu2 Cu1 Th1 101.497(5) 5_566 1_565
Cu2 Cu1 Th1 155.399(9) 5_556 1_565
Cu2 Cu1 Th1 122.518(6) 1_556 1_565
P2 Cu1 Th1 70.439(11) 6_567 1_565
P2 Cu1 Th1 167.687(15) 6_547 1_565
P2 Cu1 Th1 81.706(11) 2_554 1_565
P2 Cu1 Th1 36.981(9) 2_564 1_565
P1 Cu1 Th1 131.588(15) 6_546 1_565
P1 Cu1 Th1 50.656(12) 6_566 1_565
Cu2 Cu1 Th1 99.166(8) 6_556 1_565
Cu2 Cu1 Th1 60.751(5) 6_656 1_565
P1 Cu1 Th1 107.746(9) 1_556 1_565
Th1 Cu1 Th1 75.057(7) 6_556 1_565
Th1 Cu1 Th1 99.517(9) 1_545 1_565
P2 Cu1 P2 62.30(3) 6_557 1_455
P1 Cu1 P2 120.31(2) 2_565 1_455
P1 Cu1 P2 120.31(2) 2 1_455
P1 Cu1 P2 38.86(3) 6_556 1_455
Cu1 Cu1 P2 76.016(18) 5_556 1_455
Cu1 Cu1 P2 76.016(18) 5_566 1_455
Th1 Cu1 P2 131.370(16) . 1_455
Th1 Cu1 P2 114.013(13) 2_565 1_455
Th1 Cu1 P2 114.013(13) 2 1_455
Th1 Cu1 P2 34.736(5) 5_556 1_455
Th1 Cu1 P2 34.736(5) 5_566 1_455
P2 Cu1 P2 158.06(3) . 1_455
Cu1 Cu1 P2 90.0 1_565 1_455
Cu1 Cu1 P2 90.0 1_545 1_455
Cu2 Cu1 P2 150.284(5) 2_565 1_455
Cu2 Cu1 P2 150.284(5) 2 1_455
Cu2 Cu1 P2 66.213(12) 5_566 1_455
Cu2 Cu1 P2 66.213(12) 5_556 1_455
Cu2 Cu1 P2 82.311(14) 1_556 1_455
P2 Cu1 P2 76.243(13) 6_567 1_455
P2 Cu1 P2 76.243(13) 6_547 1_455
P2 Cu1 P2 94.759(15) 2_554 1_455
P2 Cu1 P2 94.759(15) 2_564 1_455
P1 Cu1 P2 65.788(12) 6_546 1_455
P1 Cu1 P2 65.788(13) 6_566 1_455
Cu2 Cu1 P2 27.096(12) 6_556 1_455
Cu2 Cu1 P2 172.228(15) 6_656 1_455
P1 Cu1 P2 110.477(18) 1_556 1_455
Th1 Cu1 P2 64.896(11) 6_556 1_455
Th1 Cu1 P2 115.275(8) 1_545 1_455
Th1 Cu1 P2 115.275(8) 1_565 1_455
P2 Cu1 P2 136.85(2) 6_557 5_666
P1 Cu1 P2 35.45(2) 2_565 5_666
P1 Cu1 P2 77.63(2) 2 5_666
P1 Cu1 P2 115.43(3) 6_556 5_666
Cu1 Cu1 P2 100.64(2) 5_556 5_666
Cu1 Cu1 P2 72.642(18) 5_566 5_666
Th1 Cu1 P2 32.182(9) . 5_666
Th1 Cu1 P2 73.298(12) 2_565 5_666
Th1 Cu1 P2 97.233(14) 2 5_666
Th1 Cu1 P2 161.635(12) 5_556 5_666
Th1 Cu1 P2 123.308(7) 5_566 5_666
P2 Cu1 P2 49.31(2) . 5_666
Cu1 Cu1 P2 68.911(4) 1_565 5_666
Cu1 Cu1 P2 111.089(4) 1_545 5_666
Cu2 Cu1 P2 24.070(12) 2_565 5_666
Cu2 Cu1 P2 56.180(10) 2 5_666
Cu2 Cu1 P2 118.241(10) 5_566 5_666
Cu2 Cu1 P2 143.883(15) 5_556 5_666
Cu2 Cu1 P2 119.112(14) 1_556 5_666
P2 Cu1 P2 93.672(12) 6_567 5_666
P2 Cu1 P2 133.031(10) 6_547 5_666
P2 Cu1 P2 75.257(11) 2_554 5_666
P2 Cu1 P2 55.734(11) 2_564 5_666
P1 Cu1 P2 122.141(16) 6_546 5_666
P1 Cu1 P2 85.427(14) 6_566 5_666
Cu2 Cu1 P2 126.103(14) 6_556 5_666
Cu2 Cu1 P2 26.231(8) 6_656 5_666
P1 Cu1 P2 93.044(17) 1_556 5_666
Th1 Cu1 P2 91.273(13) 6_556 5_666
Th1 Cu1 P2 74.211(8) 1_545 5_666
Th1 Cu1 P2 34.773(6) 1_565 5_666
P2 Cu1 P2 148.657(9) 1_455 5_666
P2 Cu1 P2 136.85(2) 6_557 5_656
P1 Cu1 P2 77.63(2) 2_565 5_656
P1 Cu1 P2 35.45(2) 2 5_656
P1 Cu1 P2 115.43(3) 6_556 5_656
Cu1 Cu1 P2 72.642(18) 5_556 5_656
Cu1 Cu1 P2 100.64(2) 5_566 5_656
Th1 Cu1 P2 32.182(9) . 5_656
Th1 Cu1 P2 97.233(14) 2_565 5_656
Th1 Cu1 P2 73.298(12) 2 5_656
Th1 Cu1 P2 123.308(7) 5_556 5_656
Th1 Cu1 P2 161.635(12) 5_566 5_656
P2 Cu1 P2 49.31(2) . 5_656
Cu1 Cu1 P2 111.089(4) 1_565 5_656
Cu1 Cu1 P2 68.911(4) 1_545 5_656
Cu2 Cu1 P2 56.180(10) 2_565 5_656
Cu2 Cu1 P2 24.070(12) 2 5_656
Cu2 Cu1 P2 143.883(15) 5_566 5_656
Cu2 Cu1 P2 118.241(10) 5_556 5_656
Cu2 Cu1 P2 119.112(14) 1_556 5_656
P2 Cu1 P2 133.031(10) 6_567 5_656
P2 Cu1 P2 93.672(12) 6_547 5_656
P2 Cu1 P2 55.734(11) 2_554 5_656
P2 Cu1 P2 75.257(11) 2_564 5_656
P1 Cu1 P2 85.427(14) 6_546 5_656
P1 Cu1 P2 122.141(16) 6_566 5_656
Cu2 Cu1 P2 126.103(14) 6_556 5_656
Cu2 Cu1 P2 26.231(8) 6_656 5_656
P1 Cu1 P2 93.044(17) 1_556 5_656
Th1 Cu1 P2 91.273(13) 6_556 5_656
Th1 Cu1 P2 34.773(6) 1_545 5_656
Th1 Cu1 P2 74.211(8) 1_565 5_656
P2 Cu1 P2 148.657(9) 1_455 5_656
P2 Cu1 P2 42.178(9) 5_666 5_656
P2 Cu1 Cu2 162.79(3) 6_557 .
P1 Cu1 Cu2 71.91(2) 2_565 .
P1 Cu1 Cu2 71.91(2) 2 .
P1 Cu1 Cu2 61.63(2) 6_556 .
Cu1 Cu1 Cu2 49.835(15) 5_556 .
Cu1 Cu1 Cu2 49.835(15) 5_566 .
Th1 Cu1 Cu2 30.875(7) . .
Th1 Cu1 Cu2 128.631(10) 2_565 .
Th1 Cu1 Cu2 128.631(10) 2 .
Th1 Cu1 Cu2 105.863(10) 5_556 .
Th1 Cu1 Cu2 105.863(10) 5_566 .
P2 Cu1 Cu2 101.441(17) . .
Cu1 Cu1 Cu2 90.0 1_565 .
Cu1 Cu1 Cu2 90.0 1_545 .
Cu2 Cu1 Cu2 81.951(12) 2_565 .
Cu2 Cu1 Cu2 81.951(12) 2 .
Cu2 Cu1 Cu2 148.035(7) 5_566 .
Cu2 Cu1 Cu2 148.035(7) 5_556 .
Cu2 Cu1 Cu2 177.194(14) 1_556 .
P2 Cu1 Cu2 119.251(12) 6_567 .
P2 Cu1 Cu2 119.251(12) 6_547 .
P2 Cu1 Cu2 25.887(6) 2_554 .
P2 Cu1 Cu2 25.887(6) 2_564 .
P1 Cu1 Cu2 75.508(13) 6_546 .
P1 Cu1 Cu2 75.508(13) 6_566 .
Cu2 Cu1 Cu2 73.399(8) 6_556 .
Cu2 Cu1 Cu2 71.733(9) 6_656 .
P1 Cu1 Cu2 149.027(15) 1_556 .
Th1 Cu1 Cu2 35.599(6) 6_556 .
Th1 Cu1 Cu2 56.327(5) 1_545 .
Th1 Cu1 Cu2 56.327(5) 1_565 .
P2 Cu1 Cu2 100.495(13) 1_455 .
P2 Cu1 Cu2 58.338(11) 5_666 .
P2 Cu1 Cu2 58.338(11) 5_656 .
P2 Cu1 P1 31.45(2) 6_557 5_566
P1 Cu1 P1 101.57(2) 2_565 5_566
P1 Cu1 P1 142.81(2) 2 5_566
P1 Cu1 P1 77.992(16) 6_556 5_566
Cu1 Cu1 P1 117.90(2) 5_556 5_566
Cu1 Cu1 P1 89.333(18) 5_566 5_566
Th1 Cu1 P1 156.749(8) . 5_566
Th1 Cu1 P1 71.480(12) 2_565 5_566
Th1 Cu1 P1 95.318(14) 2 5_566
Th1 Cu1 P1 61.520(9) 5_556 5_566
Th1 Cu1 P1 29.084(10) 5_566 5_566
P2 Cu1 P1 117.654(19) . 5_566
Cu1 Cu1 P1 69.070(4) 1_565 5_566
Cu1 Cu1 P1 110.930(4) 1_545 5_566
Cu2 Cu1 P1 116.695(11) 2_565 5_566
Cu2 Cu1 P1 143.432(16) 2 5_566
Cu2 Cu1 P1 23.397(11) 5_566 5_566
Cu2 Cu1 P1 54.158(9) 5_556 5_566
Cu2 Cu1 P1 47.826(12) 1_556 5_566
P2 Cu1 P1 41.985(12) 6_567 5_566
P2 Cu1 P1 82.564(13) 6_547 5_566
P2 Cu1 P1 137.256(18) 2_554 5_566
P2 Cu1 P1 115.345(14) 2_564 5_566
P1 Cu1 P1 101.191(10) 6_546 5_566
P1 Cu1 P1 65.592(8) 6_566 5_566
Cu2 Cu1 P1 67.086(13) 6_556 5_566
Cu2 Cu1 P1 143.592(12) 6_656 5_566
P1 Cu1 P1 73.419(17) 1_556 5_566
Th1 Cu1 P1 102.281(13) 6_556 5_566
Th1 Cu1 P1 150.023(7) 1_545 5_566
Th1 Cu1 P1 108.715(5) 1_565 5_566
P2 Cu1 P1 42.834(13) 1_455 5_566
P2 Cu1 P1 135.648(7) 5_666 5_566
P2 Cu1 P1 166.442(17) 5_656 5_566
Cu2 Cu1 P1 134.617(13) . 5_566
P2 Cu1 P1 31.45(2) 6_557 5_556
P1 Cu1 P1 142.81(2) 2_565 5_556
P1 Cu1 P1 101.57(2) 2 5_556
P1 Cu1 P1 77.992(16) 6_556 5_556
Cu1 Cu1 P1 89.333(18) 5_556 5_556
Cu1 Cu1 P1 117.90(2) 5_566 5_556
Th1 Cu1 P1 156.749(8) . 5_556
Th1 Cu1 P1 95.318(14) 2_565 5_556
Th1 Cu1 P1 71.480(12) 2 5_556
Th1 Cu1 P1 29.084(10) 5_556 5_556
Th1 Cu1 P1 61.520(9) 5_566 5_556
P2 Cu1 P1 117.654(19) . 5_556
Cu1 Cu1 P1 110.930(4) 1_565 5_556
Cu1 Cu1 P1 69.070(4) 1_545 5_556
Cu2 Cu1 P1 143.432(16) 2_565 5_556
Cu2 Cu1 P1 116.695(11) 2 5_556
Cu2 Cu1 P1 54.158(9) 5_566 5_556
Cu2 Cu1 P1 23.397(11) 5_556 5_556
Cu2 Cu1 P1 47.826(12) 1_556 5_556
P2 Cu1 P1 82.564(13) 6_567 5_556
P2 Cu1 P1 41.985(12) 6_547 5_556
P2 Cu1 P1 115.345(14) 2_554 5_556
P2 Cu1 P1 137.256(18) 2_564 5_556
P1 Cu1 P1 65.592(8) 6_546 5_556
P1 Cu1 P1 101.191(10) 6_566 5_556
Cu2 Cu1 P1 67.086(13) 6_556 5_556
Cu2 Cu1 P1 143.592(12) 6_656 5_556
P1 Cu1 P1 73.419(17) 1_556 5_556
Th1 Cu1 P1 102.281(13) 6_556 5_556
Th1 Cu1 P1 108.715(5) 1_545 5_556
Th1 Cu1 P1 150.023(7) 1_565 5_556
P2 Cu1 P1 42.834(13) 1_455 5_556
P2 Cu1 P1 166.442(17) 5_666 5_556
P2 Cu1 P1 135.648(7) 5_656 5_556
Cu2 Cu1 P1 134.617(13) . 5_556
P1 Cu1 P1 41.860(8) 5_566 5_556
P2 Cu1 Cu1 37.49(3) 6_557 6_557
P1 Cu1 Cu1 123.46(2) 2_565 6_557
P1 Cu1 Cu1 123.46(2) 2 6_557
P1 Cu1 Cu1 63.67(2) 6_556 6_557
Cu1 Cu1 Cu1 94.282(15) 5_556 6_557
Cu1 Cu1 Cu1 94.282(15) 5_566 6_557
Th1 Cu1 Cu1 156.179(14) . 6_557
Th1 Cu1 Cu1 94.091(14) 2_565 6_557
Th1 Cu1 Cu1 94.091(14) 2 6_557
Th1 Cu1 Cu1 36.993(4) 5_556 6_557
Th1 Cu1 Cu1 36.993(4) 5_566 6_557
P2 Cu1 Cu1 133.26(2) . 6_557
Cu1 Cu1 Cu1 90.0 1_565 6_557
Cu1 Cu1 Cu1 90.0 1_545 6_557
Cu2 Cu1 Cu1 141.315(12) 2_565 6_557
Cu2 Cu1 Cu1 141.315(12) 2 6_557
Cu2 Cu1 Cu1 45.830(10) 5_566 6_557
Cu2 Cu1 Cu1 45.830(10) 5_556 6_557
Cu2 Cu1 Cu1 57.502(12) 1_556 6_557
P2 Cu1 Cu1 66.053(13) 6_567 6_557
P2 Cu1 Cu1 66.053(13) 6_547 6_557
P2 Cu1 Cu1 116.921(15) 2_554 6_557
P2 Cu1 Cu1 116.921(15) 2_564 6_557
P1 Cu1 Cu1 76.491(12) 6_546 6_557
P1 Cu1 Cu1 76.491(12) 6_566 6_557
Cu2 Cu1 Cu1 51.905(8) 6_556 6_557
Cu2 Cu1 Cu1 162.963(14) 6_656 6_557
P1 Cu1 Cu1 85.669(17) 1_556 6_557
Th1 Cu1 Cu1 89.705(8) 6_556 6_557
Th1 Cu1 Cu1 126.226(4) 1_545 6_557
Th1 Cu1 Cu1 126.226(4) 1_565 6_557
P2 Cu1 Cu1 24.809(10) 1_455 6_557
P2 Cu1 Cu1 158.885(4) 5_666 6_557
P2 Cu1 Cu1 158.885(4) 5_656 6_557
Cu2 Cu1 Cu1 125.304(11) . 6_557
P1 Cu1 Cu1 24.719(8) 5_566 6_557
P1 Cu1 Cu1 24.719(7) 5_556 6_557
P2 Cu1 Cu1 74.44(3) 6_557 6_657
P1 Cu1 Cu1 77.57(2) 2_565 6_657
P1 Cu1 Cu1 77.57(2) 2 6_657
P1 Cu1 Cu1 175.60(3) 6_556 6_657
Cu1 Cu1 Cu1 131.012(14) 5_556 6_657
Cu1 Cu1 Cu1 131.012(14) 5_566 6_657
Th1 Cu1 Cu1 91.892(9) . 6_657
Th1 Cu1 Cu1 38.450(7) 2_565 6_657
Th1 Cu1 Cu1 38.450(7) 2 6_657
Th1 Cu1 Cu1 120.814(13) 5_556 6_657
Th1 Cu1 Cu1 120.814(14) 5_566 6_657
P2 Cu1 Cu1 21.326(14) . 6_657
Cu1 Cu1 Cu1 90.0 1_565 6_657
Cu1 Cu1 Cu1 90.0 1_545 6_657
Cu2 Cu1 Cu1 49.825(7) 2_565 6_657
Cu2 Cu1 Cu1 49.825(7) 2 6_657
Cu2 Cu1 Cu1 75.736(13) 5_566 6_657
Cu2 Cu1 Cu1 75.736(13) 5_556 6_657
Cu2 Cu1 Cu1 54.426(11) 1_556 6_657
P2 Cu1 Cu1 82.113(15) 6_567 6_657
P2 Cu1 Cu1 82.113(15) 6_547 6_657
P2 Cu1 Cu1 123.788(15) 2_554 6_657
P2 Cu1 Cu1 123.788(15) 2_564 6_657
P1 Cu1 Cu1 121.677(11) 6_546 6_657
P1 Cu1 Cu1 121.677(11) 6_566 6_657
Cu2 Cu1 Cu1 163.833(15) 6_556 6_657
Cu2 Cu1 Cu1 51.034(7) 6_656 6_657
P1 Cu1 Cu1 26.260(13) 1_556 6_657
Th1 Cu1 Cu1 158.367(12) 6_556 6_657
Th1 Cu1 Cu1 91.222(6) 1_545 6_657
Th1 Cu1 Cu1 91.222(6) 1_565 6_657
P2 Cu1 Cu1 136.737(17) 1_455 6_657
P2 Cu1 Cu1 68.622(12) 5_666 6_657
P2 Cu1 Cu1 68.622(12) 5_656 6_657
Cu2 Cu1 Cu1 122.768(11) . 6_657
P1 Cu1 Cu1 97.907(16) 5_566 6_657
P1 Cu1 Cu1 97.907(16) 5_556 6_657
Cu1 Cu1 Cu1 111.929(17) 6_557 6_657
P2 Cu1 P2 94.066(17) 6_557 1_565
P1 Cu1 P2 30.37(2) 2_565 1_565
P1 Cu1 P2 108.62(2) 2 1_565
P1 Cu1 P2 132.470(11) 6_556 1_565
Cu1 Cu1 P2 144.93(2) 5_556 1_565
Cu1 Cu1 P2 82.381(14) 5_566 1_565
Th1 Cu1 P2 76.418(12) . 1_565
Th1 Cu1 P2 30.620(10) 2_565 1_565
Th1 Cu1 P2 87.317(12) 2 1_565
Th1 Cu1 P2 153.969(15) 5_556 1_565
Th1 Cu1 P2 96.381(9) 5_566 1_565
P2 Cu1 P2 45.108(8) . 1_565
Cu1 Cu1 P2 44.892(8) 1_565 1_565
Cu1 Cu1 P2 135.108(8) 1_545 1_565
Cu2 Cu1 P2 22.424(10) 2_565 1_565
Cu2 Cu1 P2 77.142(12) 2 1_565
Cu2 Cu1 P2 74.148(12) 5_566 1_565
Cu2 Cu1 P2 112.687(14) 5_556 1_565
Cu2 Cu1 P2 79.998(12) 1_556 1_565
P2 Cu1 P2 55.078(9) 6_567 1_565
P2 Cu1 P2 130.166(16) 6_547 1_565
P2 Cu1 P2 119.119(17) 2_554 1_565
P2 Cu1 P2 83.057(13) 2_564 1_565
P1 Cu1 P2 163.302(16) 6_546 1_565
P1 Cu1 P2 75.724(13) 6_566 1_565
Cu2 Cu1 P2 134.661(8) 6_556 1_565
Cu2 Cu1 P2 52.192(10) 6_656 1_565
P1 Cu1 P2 61.574(12) 1_556 1_565
Th1 Cu1 P2 121.098(11) 6_556 1_565
Th1 Cu1 P2 112.896(12) 1_545 1_565
Th1 Cu1 P2 46.173(10) 1_565 1_565
P2 Cu1 P2 130.895(11) 1_455 1_565
P2 Cu1 P2 44.356(16) 5_666 1_565
P2 Cu1 P2 78.159(10) 5_656 1_565
Cu2 Cu1 P2 98.047(12) . 1_565
P1 Cu1 P2 94.273(12) 5_566 1_565
P1 Cu1 P2 125.496(15) 5_556 1_565
Cu1 Cu1 P2 118.923(13) 6_557 1_565
Cu1 Cu1 P2 48.895(8) 6_657 1_565
P1 Cu2 P2 102.82(3) . 2_564
P1 Cu2 P2 102.82(3) . 2_554
P2 Cu2 P2 109.00(4) 2_564 2_554
P1 Cu2 P2 105.03(4) . 6_556
P2 Cu2 P2 117.44(2) 2_564 6_556
P2 Cu2 P2 117.44(2) 2_554 6_556
P1 Cu2 Cu2 117.62(2) . 5
P2 Cu2 Cu2 139.29(4) 2_564 5
P2 Cu2 Cu2 59.41(2) 2_554 5
P2 Cu2 Cu2 58.03(2) 6_556 5
P1 Cu2 Cu2 117.62(2) . 5_565
P2 Cu2 Cu2 59.41(2) 2_564 5_565
P2 Cu2 Cu2 139.29(4) 2_554 5_565
P2 Cu2 Cu2 58.03(2) 6_556 5_565
Cu2 Cu2 Cu2 102.17(3) 5 5_565
P1 Cu2 Th1 63.76(3) . .
P2 Cu2 Th1 67.46(2) 2_564 .
P2 Cu2 Th1 67.46(2) 2_554 .
P2 Cu2 Th1 168.79(3) 6_556 .
Cu2 Cu2 Th1 125.812(18) 5 .
Cu2 Cu2 Th1 125.812(18) 5_565 .
P1 Cu2 Th1 160.16(3) . 6_556
P2 Cu2 Th1 66.99(2) 2_564 6_556
P2 Cu2 Th1 66.99(2) 2_554 6_556
P2 Cu2 Th1 94.82(3) 6_556 6_556
Cu2 Cu2 Th1 73.01(2) 5 6_556
Cu2 Cu2 Th1 73.01(2) 5_565 6_556
Th1 Cu2 Th1 96.397(13) . 6_556
P1 Cu2 Th1 57.502(19) . 2_554
P2 Cu2 Th1 156.33(3) 2_564 2_554
P2 Cu2 Th1 89.59(2) 2_554 2_554
P2 Cu2 Th1 62.36(2) 6_556 2_554
Cu2 Cu2 Th1 62.828(16) 5 2_554
Cu2 Cu2 Th1 115.18(3) 5_565 2_554
Th1 Cu2 Th1 108.821(12) . 2_554
Th1 Cu2 Th1 135.838(9) 6_556 2_554
P1 Cu2 Th1 57.502(19) . 2_564
P2 Cu2 Th1 89.59(2) 2_564 2_564
P2 Cu2 Th1 156.33(3) 2_554 2_564
P2 Cu2 Th1 62.36(2) 6_556 2_564
Cu2 Cu2 Th1 115.18(3) 5 2_564
Cu2 Cu2 Th1 62.828(16) 5_565 2_564
Th1 Cu2 Th1 108.821(12) . 2_564
Th1 Cu2 Th1 135.838(10) 6_556 2_564
Th1 Cu2 Th1 69.059(10) 2_554 2_564
P1 Cu2 Cu2 90.0 . 1_565
P2 Cu2 Cu2 35.50(2) 2_564 1_565
P2 Cu2 Cu2 144.50(2) 2_554 1_565
P2 Cu2 Cu2 90.0 6_556 1_565
Cu2 Cu2 Cu2 141.087(16) 5 1_565
Cu2 Cu2 Cu2 38.913(16) 5_565 1_565
Th1 Cu2 Cu2 90.0 . 1_565
Th1 Cu2 Cu2 90.0 6_556 1_565
Th1 Cu2 Cu2 124.529(5) 2_554 1_565
Th1 Cu2 Cu2 55.470(5) 2_564 1_565
P1 Cu2 Cu2 90.0 . 1_545
P2 Cu2 Cu2 144.50(2) 2_564 1_545
P2 Cu2 Cu2 35.50(2) 2_554 1_545
P2 Cu2 Cu2 90.0 6_556 1_545
Cu2 Cu2 Cu2 38.913(16) 5 1_545
Cu2 Cu2 Cu2 141.087(16) 5_565 1_545
Th1 Cu2 Cu2 90.0 . 1_545
Th1 Cu2 Cu2 90.0 6_556 1_545
Th1 Cu2 Cu2 55.470(5) 2_554 1_545
Th1 Cu2 Cu2 124.529(5) 2_564 1_545
Cu2 Cu2 Cu2 180.0 1_565 1_545
P1 Cu2 Cu1 32.397(11) . 2_564
P2 Cu2 Cu1 71.00(2) 2_564 2_564
P2 Cu2 Cu1 118.75(3) 2_554 2_564
P2 Cu2 Cu1 114.59(2) 6_556 2_564
Cu2 Cu2 Cu1 149.70(2) 5 2_564
Cu2 Cu2 Cu1 95.311(15) 5_565 2_564
Th1 Cu2 Cu1 56.186(10) . 2_564
Th1 Cu2 Cu1 136.460(13) 6_556 2_564
Th1 Cu2 Cu1 87.402(12) 2_554 2_564
Th1 Cu2 Cu1 52.635(9) 2_564 2_564
Cu2 Cu2 Cu1 60.307(5) 1_565 2_564
Cu2 Cu2 Cu1 119.693(5) 1_545 2_564
P1 Cu2 Cu1 32.397(11) . 2_554
P2 Cu2 Cu1 118.75(3) 2_564 2_554
P2 Cu2 Cu1 71.00(2) 2_554 2_554
P2 Cu2 Cu1 114.59(2) 6_556 2_554
Cu2 Cu2 Cu1 95.311(15) 5 2_554
Cu2 Cu2 Cu1 149.70(2) 5_565 2_554
Th1 Cu2 Cu1 56.186(10) . 2_554
Th1 Cu2 Cu1 136.460(13) 6_556 2_554
Th1 Cu2 Cu1 52.635(9) 2_554 2_554
Th1 Cu2 Cu1 87.402(12) 2_564 2_554
Cu2 Cu2 Cu1 119.693(5) 1_565 2_554
Cu2 Cu2 Cu1 60.307(5) 1_545 2_554
Cu1 Cu2 Cu1 59.386(10) 2_564 2_554
P1 Cu2 P1 147.445(13) . 5
P2 Cu2 P1 109.62(3) 2_564 5
P2 Cu2 P1 64.30(3) 2_554 5
P2 Cu2 P1 62.15(2) 6_556 5
Cu2 Cu2 P1 29.825(17) 5 5
Cu2 Cu2 P1 82.41(2) 5_565 5
Th1 Cu2 P1 127.125(17) . 5
Th1 Cu2 P1 45.134(13) 6_556 5
Th1 Cu2 P1 91.389(13) 2_554 5
Th1 Cu2 P1 124.052(18) 2_564 5
Cu2 Cu2 P1 118.200(7) 1_565 5
Cu2 Cu2 P1 61.801(7) 1_545 5
Cu1 Cu2 P1 176.682(18) 2_564 5
Cu1 Cu2 P1 122.017(8) 2_554 5
P1 Cu2 P1 147.445(13) . 5_565
P2 Cu2 P1 64.30(3) 2_564 5_565
P2 Cu2 P1 109.62(3) 2_554 5_565
P2 Cu2 P1 62.15(2) 6_556 5_565
Cu2 Cu2 P1 82.41(2) 5 5_565
Cu2 Cu2 P1 29.825(17) 5_565 5_565
Th1 Cu2 P1 127.125(17) . 5_565
Th1 Cu2 P1 45.134(13) 6_556 5_565
Th1 Cu2 P1 124.052(18) 2_554 5_565
Th1 Cu2 P1 91.389(13) 2_564 5_565
Cu2 Cu2 P1 61.801(7) 1_565 5_565
Cu2 Cu2 P1 118.200(7) 1_545 5_565
Cu1 Cu2 P1 122.017(8) 2_564 5_565
Cu1 Cu2 P1 176.682(18) 2_554 5_565
P1 Cu2 P1 56.399(14) 5 5_565
P1 Cu2 Cu1 110.64(2) . 5_566
P2 Cu2 Cu1 26.797(19) 2_564 5_566
P2 Cu2 Cu1 82.21(2) 2_554 5_566
P2 Cu2 Cu1 133.86(2) 6_556 5_566
Cu2 Cu2 Cu1 122.86(3) 5 5_566
Cu2 Cu2 Cu1 79.569(19) 5_565 5_566
Th1 Cu2 Cu1 55.072(9) . 5_566
Th1 Cu2 Cu1 52.609(9) 6_556 5_566
Th1 Cu2 Cu1 163.771(14) 2_554 5_566
Th1 Cu2 Cu1 115.657(6) 2_564 5_566
Cu2 Cu2 Cu1 62.289(5) 1_565 5_566
Cu2 Cu2 Cu1 117.711(4) 1_545 5_566
Cu1 Cu2 Cu1 84.345(10) 2_564 5_566
Cu1 Cu2 Cu1 111.232(13) 2_554 5_566
P1 Cu2 Cu1 97.566(16) 5 5_566
P1 Cu2 Cu1 72.072(15) 5_565 5_566
P1 Cu2 Cu1 110.64(2) . 5_556
P2 Cu2 Cu1 82.21(2) 2_564 5_556
P2 Cu2 Cu1 26.797(19) 2_554 5_556
P2 Cu2 Cu1 133.86(2) 6_556 5_556
Cu2 Cu2 Cu1 79.569(19) 5 5_556
Cu2 Cu2 Cu1 122.86(3) 5_565 5_556
Th1 Cu2 Cu1 55.072(9) . 5_556
Th1 Cu2 Cu1 52.609(9) 6_556 5_556
Th1 Cu2 Cu1 115.657(6) 2_554 5_556
Th1 Cu2 Cu1 163.771(14) 2_564 5_556
Cu2 Cu2 Cu1 117.711(4) 1_565 5_556
Cu2 Cu2 Cu1 62.289(5) 1_545 5_556
Cu1 Cu2 Cu1 111.232(13) 2_564 5_556
Cu1 Cu2 Cu1 84.345(10) 2_554 5_556
P1 Cu2 Cu1 72.072(15) 5 5_556
P1 Cu2 Cu1 97.566(16) 5_565 5_556
Cu1 Cu2 Cu1 55.422(9) 5_566 5_556
P1 Cu2 Cu1 85.95(3) . 1_554
P2 Cu2 Cu1 123.44(2) 2_564 1_554
P2 Cu2 Cu1 123.44(2) 2_554 1_554
P2 Cu2 Cu1 19.08(2) 6_556 1_554
Cu2 Cu2 Cu1 67.04(2) 5 1_554
Cu2 Cu2 Cu1 67.04(2) 5_565 1_554
Th1 Cu2 Cu1 149.708(15) . 1_554
Th1 Cu2 Cu1 113.895(13) 6_556 1_554
Th1 Cu2 Cu1 48.630(7) 2_554 1_554
Th1 Cu2 Cu1 48.630(7) 2_564 1_554
Cu2 Cu2 Cu1 90.0 1_565 1_554
Cu2 Cu2 Cu1 90.0 1_545 1_554
Cu1 Cu2 Cu1 98.282(12) 2_564 1_554
Cu1 Cu2 Cu1 98.282(12) 2_554 1_554
P1 Cu2 Cu1 78.625(16) 5 1_554
P1 Cu2 Cu1 78.625(16) 5_565 1_554
Cu1 Cu2 Cu1 146.613(8) 5_566 1_554
Cu1 Cu2 Cu1 146.613(8) 5_556 1_554
P1 Cu2 P1 59.292(11) . 1_565
P2 Cu2 P1 54.08(2) 2_564 1_565
P2 Cu2 P1 144.41(3) 2_554 1_565
P2 Cu2 P1 97.610(18) 6_556 1_565
Cu2 Cu2 P1 154.92(3) 5 1_565
Cu2 Cu2 P1 64.390(16) 5_565 1_565
Th1 Cu2 P1 76.950(13) . 1_565
Th1 Cu2 P1 118.707(12) 6_556 1_565
Th1 Cu2 P1 102.298(15) 2_554 1_565
Th1 Cu2 P1 40.385(12) 2_564 1_565
Cu2 Cu2 P1 30.708(11) 1_565 1_565
Cu2 Cu2 P1 149.292(11) 1_545 1_565
Cu1 Cu2 P1 31.010(11) 2_564 1_565
Cu1 Cu2 P1 89.697(14) 2_554 1_565
P1 Cu2 P1 146.795(9) 5 1_565
P1 Cu2 P1 91.383(17) 5_565 1_565
Cu1 Cu2 P1 77.302(13) 5_566 1_565
Cu1 Cu2 P1 125.437(16) 5_556 1_565
Cu1 Cu2 P1 87.933(14) 1_554 1_565
P1 Cu2 P1 59.292(11) . 1_545
P2 Cu2 P1 144.41(3) 2_564 1_545
P2 Cu2 P1 54.08(2) 2_554 1_545
P2 Cu2 P1 97.610(18) 6_556 1_545
Cu2 Cu2 P1 64.390(16) 5 1_545
Cu2 Cu2 P1 154.92(3) 5_565 1_545
Th1 Cu2 P1 76.950(13) . 1_545
Th1 Cu2 P1 118.707(12) 6_556 1_545
Th1 Cu2 P1 40.385(12) 2_554 1_545
Th1 Cu2 P1 102.298(15) 2_564 1_545
Cu2 Cu2 P1 149.292(11) 1_565 1_545
Cu2 Cu2 P1 30.708(11) 1_545 1_545
Cu1 Cu2 P1 89.697(14) 2_564 1_545
Cu1 Cu2 P1 31.010(11) 2_554 1_545
P1 Cu2 P1 91.383(17) 5 1_545
P1 Cu2 P1 146.795(9) 5_565 1_545
Cu1 Cu2 P1 125.437(16) 5_566 1_545
Cu1 Cu2 P1 77.302(12) 5_556 1_545
Cu1 Cu2 P1 87.933(14) 1_554 1_545
P1 Cu2 P1 118.58(2) 1_565 1_545
P1 Cu2 P2 97.884(19) . 6_546
P2 Cu2 P2 159.165(19) 2_564 6_546
P2 Cu2 P2 63.44(3) 2_554 6_546
P2 Cu2 P2 58.065(11) 6_556 6_546
Cu2 Cu2 P2 19.874(18) 5 6_546
Cu2 Cu2 P2 112.35(2) 5_565 6_546
Th1 Cu2 P2 121.255(11) . 6_546
Th1 Cu2 P2 92.545(14) 6_556 6_546
Th1 Cu2 P2 43.415(12) 2_554 6_546
Th1 Cu2 P2 103.632(15) 2_564 6_546
Cu2 Cu2 P2 148.066(11) 1_565 6_546
Cu2 Cu2 P2 31.935(11) 1_545 6_546
Cu1 Cu2 P2 129.830(17) 2_564 6_546
Cu1 Cu2 P2 78.448(13) 2_554 6_546
P1 Cu2 P2 49.599(15) 5 6_546
P1 Cu2 P2 98.854(17) 5_565 6_546
Cu1 Cu2 P2 139.566(15) 5_566 6_546
Cu1 Cu2 P2 88.389(12) 5_556 6_546
Cu1 Cu2 P2 60.007(11) 1_554 6_546
P1 Cu2 P2 143.102(19) 1_565 6_546
P1 Cu2 P2 48.730(16) 1_545 6_546
P1 Cu2 P2 97.884(19) . 6_566
P2 Cu2 P2 63.44(3) 2_564 6_566
P2 Cu2 P2 159.165(19) 2_554 6_566
P2 Cu2 P2 58.065(11) 6_556 6_566
Cu2 Cu2 P2 112.35(2) 5 6_566
Cu2 Cu2 P2 19.874(18) 5_565 6_566
Th1 Cu2 P2 121.255(11) . 6_566
Th1 Cu2 P2 92.545(14) 6_556 6_566
Th1 Cu2 P2 103.632(15) 2_554 6_566
Th1 Cu2 P2 43.415(12) 2_564 6_566
Cu2 Cu2 P2 31.935(11) 1_565 6_566
Cu2 Cu2 P2 148.065(11) 1_545 6_566
Cu1 Cu2 P2 78.448(13) 2_564 6_566
Cu1 Cu2 P2 129.830(17) 2_554 6_566
P1 Cu2 P2 98.854(17) 5 6_566
P1 Cu2 P2 49.599(15) 5_565 6_566
Cu1 Cu2 P2 88.389(12) 5_566 6_566
Cu1 Cu2 P2 139.566(15) 5_556 6_566
Cu1 Cu2 P2 60.007(11) 1_554 6_566
P1 Cu2 P2 48.730(16) 1_565 6_566
P1 Cu2 P2 143.102(19) 1_545 6_566
P2 Cu2 P2 116.13(2) 6_546 6_566
P1 Cu2 Cu1 12.28(2) . 6_656
P2 Cu2 Cu1 109.33(3) 2_564 6_656
P2 Cu2 Cu1 109.33(3) 2_554 6_656
P2 Cu2 Cu1 92.75(3) 6_556 6_656
Cu2 Cu2 Cu1 111.28(2) 5 6_656
Cu2 Cu2 Cu1 111.28(2) 5_565 6_656
Th1 Cu2 Cu1 76.039(11) . 6_656
Th1 Cu2 Cu1 172.436(15) 6_556 6_656
Th1 Cu2 Cu1 48.866(7) 2_554 6_656
Th1 Cu2 Cu1 48.866(7) 2_564 6_656
Cu2 Cu2 Cu1 90.0 1_565 6_656
Cu2 Cu2 Cu1 90.0 1_545 6_656
Cu1 Cu2 Cu1 38.593(10) 2_564 6_656
Cu1 Cu2 Cu1 38.593(9) 2_554 6_656
P1 Cu2 Cu1 140.250(14) 5 6_656
P1 Cu2 Cu1 140.250(14) 5_565 6_656
Cu1 Cu2 Cu1 121.142(11) 5_566 6_656
Cu1 Cu2 Cu1 121.142(11) 5_556 6_656
Cu1 Cu2 Cu1 73.669(9) 1_554 6_656
P1 Cu2 Cu1 60.068(12) 1_565 6_656
P1 Cu2 Cu1 60.068(12) 1_545 6_656
P2 Cu2 Cu1 91.453(14) 6_546 6_656
P2 Cu2 Cu1 91.453(14) 6_566 6_656
P1 Cu2 P1 123.26(3) . 6_556
P2 Cu2 P1 55.22(2) 2_564 6_556
P2 Cu2 P1 55.22(2) 2_554 6_556
P2 Cu2 P1 131.71(3) 6_556 6_556
Cu2 Cu2 P1 95.75(2) 5 6_556
Cu2 Cu2 P1 95.75(2) 5_565 6_556
Th1 Cu2 P1 59.498(14) . 6_556
Th1 Cu2 P1 36.899(12) 6_556 6_556
Th1 Cu2 P1 144.774(6) 2_554 6_556
Th1 Cu2 P1 144.774(6) 2_564 6_556
Cu2 Cu2 P1 90.0 1_565 6_556
Cu2 Cu2 P1 90.0 1_545 6_556
Cu1 Cu2 P1 106.994(15) 2_564 6_556
Cu1 Cu2 P1 106.994(15) 2_554 6_556
P1 Cu2 P1 75.701(12) 5 6_556
P1 Cu2 P1 75.701(12) 5_565 6_556
Cu1 Cu2 P1 29.261(6) 5_566 6_556
Cu1 Cu2 P1 29.261(6) 5_556 6_556
Cu1 Cu2 P1 150.794(16) 1_554 6_556
P1 Cu2 P1 106.262(11) 1_565 6_556
P1 Cu2 P1 106.262(11) 1_545 6_556
P2 Cu2 P1 110.608(14) 6_546 6_556
P2 Cu2 P1 110.608(14) 6_566 6_556
Cu1 Cu2 P1 135.537(16) 6_656 6_556
P1 Cu2 Cu1 157.41(3) . 6_556
P2 Cu2 Cu1 90.07(3) 2_564 6_556
P2 Cu2 Cu1 90.07(3) 2_554 6_556
P2 Cu2 Cu1 52.38(3) 6_556 6_556
Cu2 Cu2 Cu1 53.784(17) 5 6_556
Cu2 Cu2 Cu1 53.784(17) 5_565 6_556
Th1 Cu2 Cu1 138.829(14) . 6_556
Th1 Cu2 Cu1 42.431(9) 6_556 6_556
Th1 Cu2 Cu1 104.844(11) 2_554 6_556
Th1 Cu2 Cu1 104.844(11) 2_564 6_556
Cu2 Cu2 Cu1 90.0 1_565 6_556
Cu2 Cu2 Cu1 90.0 1_545 6_556
Cu1 Cu2 Cu1 149.095(6) 2_564 6_556
Cu1 Cu2 Cu1 149.095(6) 2_554 6_556
P1 Cu2 Cu1 28.706(7) 5 6_556
P1 Cu2 Cu1 28.706(7) 5_565 6_556
Cu1 Cu2 Cu1 89.224(9) 5_566 6_556
Cu1 Cu2 Cu1 89.224(10) 5_556 6_556
Cu1 Cu2 Cu1 71.463(9) 1_554 6_556
P1 Cu2 Cu1 118.132(12) 1_565 6_556
P1 Cu2 Cu1 118.131(12) 1_545 6_556
P2 Cu2 Cu1 71.164(13) 6_546 6_556
P2 Cu2 Cu1 71.165(13) 6_566 6_556
Cu1 Cu2 Cu1 145.132(15) 6_656 6_556
P1 Cu2 Cu1 79.331(15) 6_556 6_556
P1 Cu2 Th1 74.024(15) . 1_565
P2 Cu2 Th1 28.87(2) 2_564 1_565
P2 Cu2 Th1 113.49(2) 2_554 1_565
P2 Cu2 Th1 127.632(6) 6_556 1_565
Cu2 Cu2 Th1 166.71(3) 5 1_565
Cu2 Cu2 Th1 75.833(13) 5_565 1_565
Th1 Cu2 Th1 51.504(5) . 1_565
Th1 Cu2 Th1 93.977(8) 6_556 1_565
Th1 Cu2 Th1 130.124(11) 2_554 1_565
Th1 Cu2 Th1 75.947(6) 2_564 1_565
Cu2 Cu2 Th1 38.496(5) 1_565 1_565
Cu2 Cu2 Th1 141.504(5) 1_545 1_565
Cu1 Cu2 Th1 42.770(6) 2_564 1_565
Cu1 Cu2 Th1 92.366(10) 2_554 1_565
P1 Cu2 Th1 138.205(13) 5 1_565
P1 Cu2 Th1 90.336(9) 5_565 1_565
Cu1 Cu2 Th1 43.918(6) 5_566 1_565
Cu1 Cu2 Th1 90.433(10) 5_556 1_565
Cu1 Cu2 Th1 122.512(6) 1_554 1_565
P1 Cu2 Th1 35.565(12) 1_565 1_565
P1 Cu2 Th1 122.165(15) 1_545 1_565
P2 Cu2 Th1 170.810(15) 6_546 1_565
P2 Cu2 Th1 70.048(11) 6_566 1_565
Cu1 Cu2 Th1 81.363(7) 6_656 1_565
P1 Cu2 Th1 71.582(9) 6_556 1_565
Cu1 Cu2 Th1 117.941(6) 6_556 1_565
P1 Cu2 Th1 74.024(15) . 1_545
P2 Cu2 Th1 113.49(2) 2_564 1_545
P2 Cu2 Th1 28.87(2) 2_554 1_545
P2 Cu2 Th1 127.632(6) 6_556 1_545
Cu2 Cu2 Th1 75.833(13) 5 1_545
Cu2 Cu2 Th1 166.71(3) 5_565 1_545
Th1 Cu2 Th1 51.504(5) . 1_545
Th1 Cu2 Th1 93.977(8) 6_556 1_545
Th1 Cu2 Th1 75.947(6) 2_554 1_545
Th1 Cu2 Th1 130.124(11) 2_564 1_545
Cu2 Cu2 Th1 141.504(5) 1_565 1_545
Cu2 Cu2 Th1 38.496(5) 1_545 1_545
Cu1 Cu2 Th1 92.366(10) 2_564 1_545
Cu1 Cu2 Th1 42.770(6) 2_554 1_545
P1 Cu2 Th1 90.336(9) 5 1_545
P1 Cu2 Th1 138.205(14) 5_565 1_545
Cu1 Cu2 Th1 90.433(10) 5_566 1_545
Cu1 Cu2 Th1 43.918(6) 5_556 1_545
Cu1 Cu2 Th1 122.512(6) 1_554 1_545
P1 Cu2 Th1 122.165(15) 1_565 1_545
P1 Cu2 Th1 35.565(12) 1_545 1_545
P2 Cu2 Th1 70.048(11) 6_546 1_545
P2 Cu2 Th1 170.810(15) 6_566 1_545
Cu1 Cu2 Th1 81.363(7) 6_656 1_545
P1 Cu2 Th1 71.582(9) 6_556 1_545
Cu1 Cu2 Th1 117.941(6) 6_556 1_545
Th1 Cu2 Th1 103.007(9) 1_565 1_545
P1 Cu2 Th1 120.44(2) . 5
P2 Cu2 Th1 128.15(3) 2_564 5
P2 Cu2 Th1 89.01(2) 2_554 5
P2 Cu2 Th1 29.078(15) 6_556 5
Cu2 Cu2 Th1 30.204(15) 5 5
Cu2 Cu2 Th1 75.090(19) 5_565 5
Th1 Cu2 Th1 156.017(5) . 5
Th1 Cu2 Th1 77.550(9) 6_556 5
Th1 Cu2 Th1 64.593(7) 2_554 5
Th1 Cu2 Th1 90.751(10) 2_564 5
Cu2 Cu2 Th1 112.955(3) 1_565 5
Cu2 Cu2 Th1 67.045(3) 1_545 5
Cu1 Cu2 Th1 141.079(14) 2_564 5
Cu1 Cu2 Th1 113.056(9) 2_554 5
P1 Cu2 Th1 35.975(14) 5 5
P1 Cu2 Th1 63.853(12) 5_565 5
Cu1 Cu2 Th1 128.841(13) 5_566 5
Cu1 Cu2 Th1 105.334(10) 5_556 5
Cu1 Cu2 Th1 43.016(7) 1_554 5
P1 Cu2 Th1 126.446(15) 1_565 5
P1 Cu2 Th1 85.608(12) 1_545 5
P2 Cu2 Th1 37.508(11) 6_546 5
P2 Cu2 Th1 82.456(12) 6_566 5
Cu1 Cu2 Th1 109.362(10) 6_656 5
P1 Cu2 Th1 111.414(14) 6_556 5
Cu1 Cu2 Th1 40.259(6) 6_556 5
Th1 Cu2 Th1 150.923(6) 1_565 5
Th1 Cu2 Th1 105.277(5) 1_545 5
P1 Cu2 Th1 120.44(2) . 5_565
P2 Cu2 Th1 89.01(2) 2_564 5_565
P2 Cu2 Th1 128.15(3) 2_554 5_565
P2 Cu2 Th1 29.078(14) 6_556 5_565
Cu2 Cu2 Th1 75.090(19) 5 5_565
Cu2 Cu2 Th1 30.204(15) 5_565 5_565
Th1 Cu2 Th1 156.017(5) . 5_565
Th1 Cu2 Th1 77.550(9) 6_556 5_565
Th1 Cu2 Th1 90.751(10) 2_554 5_565
Th1 Cu2 Th1 64.593(7) 2_564 5_565
Cu2 Cu2 Th1 67.045(3) 1_565 5_565
Cu2 Cu2 Th1 112.955(2) 1_545 5_565
Cu1 Cu2 Th1 113.056(9) 2_564 5_565
Cu1 Cu2 Th1 141.079(14) 2_554 5_565
P1 Cu2 Th1 63.853(12) 5 5_565
P1 Cu2 Th1 35.975(13) 5_565 5_565
Cu1 Cu2 Th1 105.334(10) 5_566 5_565
Cu1 Cu2 Th1 128.841(12) 5_556 5_565
Cu1 Cu2 Th1 43.016(7) 1_554 5_565
P1 Cu2 Th1 85.608(12) 1_565 5_565
P1 Cu2 Th1 126.446(15) 1_545 5_565
P2 Cu2 Th1 82.456(13) 6_546 5_565
P2 Cu2 Th1 37.508(11) 6_566 5_565
Cu1 Cu2 Th1 109.362(10) 6_656 5_565
P1 Cu2 Th1 111.414(14) 6_556 5_565
Cu1 Cu2 Th1 40.259(6) 6_556 5_565
Th1 Cu2 Th1 105.277(5) 1_565 5_565
Th1 Cu2 Th1 150.923(6) 1_545 5_565
Th1 Cu2 Th1 45.911(5) 5 5_565
P1 Cu2 Th1 126.631(9) . 6_546
P2 Cu2 Th1 112.42(2) 2_564 6_546
P2 Cu2 Th1 28.68(2) 2_554 6_546
P2 Cu2 Th1 93.052(17) 6_556 6_546
Cu2 Cu2 Th1 38.106(16) 5 6_546
Cu2 Cu2 Th1 114.59(2) 5_565 6_546
Th1 Cu2 Th1 94.053(8) . 6_546
Th1 Cu2 Th1 50.629(5) 6_556 6_546
Th1 Cu2 Th1 90.966(5) 2_554 6_546
Th1 Cu2 Th1 153.285(11) 2_564 6_546
Cu2 Cu2 Th1 140.630(5) 1_565 6_546
Cu2 Cu2 Th1 39.371(5) 1_545 6_546
Cu1 Cu2 Th1 147.433(11) 2_564 6_546
Cu1 Cu2 Th1 94.410(6) 2_554 6_546
P1 Cu2 Th1 35.630(10) 5 6_546
P1 Cu2 Th1 85.286(11) 5_565 6_546
Cu1 Cu2 Th1 88.527(9) 5_566 6_546
Cu1 Cu2 Th1 41.868(6) 5_556 6_546
Cu1 Cu2 Th1 104.889(7) 1_554 6_546
P1 Cu2 Th1 165.779(15) 1_565 6_546
P1 Cu2 Th1 68.902(11) 1_545 6_546
P2 Cu2 Th1 51.105(12) 6_546 6_546
P2 Cu2 Th1 133.175(16) 6_566 6_546
Cu1 Cu2 Th1 128.963(5) 6_656 6_546
P1 Cu2 Th1 59.518(7) 6_556 6_546
Cu1 Cu2 Th1 62.083(6) 6_556 6_546
Th1 Cu2 Th1 130.468(10) 1_565 6_546
Th1 Cu2 Th1 55.872(4) 1_545 6_546
Th1 Cu2 Th1 64.008(5) 5 6_546
Th1 Cu2 Th1 99.483(8) 5_565 6_546
P1 Cu2 Th1 126.631(9) . 6_566
P2 Cu2 Th1 28.68(2) 2_564 6_566
P2 Cu2 Th1 112.42(2) 2_554 6_566
P2 Cu2 Th1 93.053(17) 6_556 6_566
Cu2 Cu2 Th1 114.59(2) 5 6_566
Cu2 Cu2 Th1 38.106(16) 5_565 6_566
Th1 Cu2 Th1 94.053(8) . 6_566
Th1 Cu2 Th1 50.629(5) 6_556 6_566
Th1 Cu2 Th1 153.285(11) 2_554 6_566
Th1 Cu2 Th1 90.966(5) 2_564 6_566
Cu2 Cu2 Th1 39.371(5) 1_565 6_566
Cu2 Cu2 Th1 140.630(5) 1_545 6_566
Cu1 Cu2 Th1 94.410(6) 2_564 6_566
Cu1 Cu2 Th1 147.433(11) 2_554 6_566
P1 Cu2 Th1 85.286(11) 5 6_566
P1 Cu2 Th1 35.630(10) 5_565 6_566
Cu1 Cu2 Th1 41.868(6) 5_566 6_566
Cu1 Cu2 Th1 88.526(9) 5_556 6_566
Cu1 Cu2 Th1 104.889(8) 1_554 6_566
P1 Cu2 Th1 68.902(11) 1_565 6_566
P1 Cu2 Th1 165.779(15) 1_545 6_566
P2 Cu2 Th1 133.175(16) 6_546 6_566
P2 Cu2 Th1 51.105(12) 6_566 6_566
Cu1 Cu2 Th1 128.963(4) 6_656 6_566
P1 Cu2 Th1 59.518(7) 6_556 6_566
Cu1 Cu2 Th1 62.083(6) 6_556 6_566
Th1 Cu2 Th1 55.872(4) 1_565 6_566
Th1 Cu2 Th1 130.468(10) 1_545 6_566
Th1 Cu2 Th1 99.483(8) 5 6_566
Th1 Cu2 Th1 64.008(5) 5_565 6_566
Th1 Cu2 Th1 101.259(9) 6_546 6_566
P1 Cu2 P2 39.04(3) . 1_554
P2 Cu2 P2 120.69(2) 2_564 1_554
P2 Cu2 P2 120.69(2) 2_554 1_554
P2 Cu2 P2 65.990(18) 6_556 1_554
Cu2 Cu2 P2 95.34(2) 5 1_554
Cu2 Cu2 P2 95.34(2) 5_565 1_554
Th1 Cu2 P2 102.797(16) . 1_554
Th1 Cu2 P2 160.806(17) 6_556 1_554
Th1 Cu2 P2 35.839(5) 2_554 1_554
Th1 Cu2 P2 35.839(6) 2_564 1_554
Cu2 Cu2 P2 90.0 1_565 1_554
Cu2 Cu2 P2 90.0 1_545 1_554
Cu1 Cu2 P2 58.183(13) 2_564 1_554
Cu1 Cu2 P2 58.183(13) 2_554 1_554
P1 Cu2 P2 119.509(18) 5 1_554
P1 Cu2 P2 119.509(18) 5_565 1_554
Cu1 Cu2 P2 141.747(11) 5_566 1_554
Cu1 Cu2 P2 141.747(11) 5_556 1_554
Cu1 Cu2 P2 46.911(13) 1_554 1_554
P1 Cu2 P2 66.632(13) 1_565 1_554
P1 Cu2 P2 66.632(13) 1_545 1_554
P2 Cu2 P2 77.571(9) 6_546 1_554
P2 Cu2 P2 77.571(9) 6_566 1_554
Cu1 Cu2 P2 26.758(12) 6_656 1_554
P1 Cu2 P2 162.295(18) 6_556 1_554
Cu1 Cu2 P2 118.374(15) 6_556 1_554
Th1 Cu2 P2 97.925(10) 1_565 1_554
Th1 Cu2 P2 97.925(10) 1_545 1_554
Th1 Cu2 P2 84.794(13) 5 1_554
Th1 Cu2 P2 84.794(13) 5_565 1_554
Th1 Cu2 P2 126.803(6) 6_546 1_554
Th1 Cu2 P2 126.803(6) 6_566 1_554
P1 Cu2 P1 84.53(2) . 2_565
P2 Cu2 P1 38.84(2) 2_564 2_565
P2 Cu2 P1 80.29(2) 2_554 2_565
P2 Cu2 P1 156.261(12) 6_556 2_565
Cu2 Cu2 P1 136.60(2) 5 2_565
Cu2 Cu2 P1 98.249(18) 5_565 2_565
Th1 Cu2 P1 29.621(9) . 2_565
Th1 Cu2 P1 77.089(13) 6_556 2_565
Th1 Cu2 P1 137.491(14) 2_554 2_565
Th1 Cu2 P1 108.202(10) 2_564 2_565
Cu2 Cu2 P1 67.993(4) 1_565 2_565
Cu2 Cu2 P1 112.007(4) 1_545 2_565
Cu1 Cu2 P1 62.974(13) 2_564 2_565
Cu1 Cu2 P1 85.230(13) 2_554 2_565
P1 Cu2 P1 119.654(18) 5 2_565
P1 Cu2 P1 98.084(16) 5_565 2_565
Cu1 Cu2 P1 27.176(12) 5_566 2_565
Cu1 Cu2 P1 57.241(10) 5_556 2_565
Cu1 Cu2 P1 155.951(8) 1_554 2_565
P1 Cu2 P1 68.232(10) 1_565 2_565
P1 Cu2 P1 105.873(15) 1_545 2_565
P2 Cu2 P1 143.341(12) 6_546 2_565
P2 Cu2 P1 99.566(11) 6_566 2_565
Cu1 Cu2 P1 95.915(14) 6_656 2_565
P1 Cu2 P1 44.033(18) 6_556 2_565
Cu1 Cu2 P1 116.244(13) 6_556 2_565
Th1 Cu2 P1 33.448(6) 1_565 2_565
Th1 Cu2 P1 75.650(8) 1_545 2_565
Th1 Cu2 P1 154.622(14) 5 2_565
Th1 Cu2 P1 127.677(8) 5_565 2_565
Th1 Cu2 P1 98.508(11) 6_546 2_565
Th1 Cu2 P1 64.442(9) 6_566 2_565
P2 Cu2 P1 120.454(16) 1_554 2_565
P1 Cu2 P1 84.53(2) . 2
P2 Cu2 P1 80.29(2) 2_564 2
P2 Cu2 P1 38.84(2) 2_554 2
P2 Cu2 P1 156.261(12) 6_556 2
Cu2 Cu2 P1 98.249(18) 5 2
Cu2 Cu2 P1 136.60(2) 5_565 2
Th1 Cu2 P1 29.621(9) . 2
Th1 Cu2 P1 77.089(14) 6_556 2
Th1 Cu2 P1 108.202(10) 2_554 2
Th1 Cu2 P1 137.491(14) 2_564 2
Cu2 Cu2 P1 112.007(4) 1_565 2
Cu2 Cu2 P1 67.993(4) 1_545 2
Cu1 Cu2 P1 85.230(13) 2_564 2
Cu1 Cu2 P1 62.974(13) 2_554 2
P1 Cu2 P1 98.084(16) 5 2
P1 Cu2 P1 119.654(18) 5_565 2
Cu1 Cu2 P1 57.241(10) 5_566 2
Cu1 Cu2 P1 27.176(12) 5_556 2
Cu1 Cu2 P1 155.951(8) 1_554 2
P1 Cu2 P1 105.873(15) 1_565 2
P1 Cu2 P1 68.232(10) 1_545 2
P2 Cu2 P1 99.566(12) 6_546 2
P2 Cu2 P1 143.341(12) 6_566 2
Cu1 Cu2 P1 95.915(14) 6_656 2
P1 Cu2 P1 44.033(18) 6_556 2
Cu1 Cu2 P1 116.244(13) 6_556 2
Th1 Cu2 P1 75.650(8) 1_565 2
Th1 Cu2 P1 33.448(6) 1_545 2
Th1 Cu2 P1 127.677(8) 5 2
Th1 Cu2 P1 154.622(14) 5_565 2
Th1 Cu2 P1 64.443(9) 6_546 2
Th1 Cu2 P1 98.508(11) 6_566 2
P2 Cu2 P1 120.454(16) 1_554 2
P1 Cu2 P1 44.014(9) 2_565 2
P1 Cu2 P2 43.41(2) . 5_666
P2 Cu2 P2 63.241(19) 2_564 5_666
P2 Cu2 P2 98.63(2) 2_554 5_666
P2 Cu2 P2 138.46(2) 6_556 5_666
Cu2 Cu2 P2 150.398(18) 5 5_666
Cu2 Cu2 P2 107.198(15) 5_565 5_666
Th1 Cu2 P2 32.714(9) . 5_666
Th1 Cu2 P2 119.105(15) 6_556 5_666
Th1 Cu2 P2 100.424(14) 2_554 5_666
Th1 Cu2 P2 76.285(12) 2_564 5_666
Cu2 Cu2 P2 68.363(5) 1_565 5_666
Cu2 Cu2 P2 111.637(4) 1_545 5_666
Cu1 Cu2 P2 23.875(12) 2_564 5_666
Cu1 Cu2 P2 56.692(10) 2_554 5_666
P1 Cu2 P2 159.359(19) 5 5_666
P1 Cu2 P2 125.968(11) 5_565 5_666
Cu1 Cu2 P2 67.270(13) 5_566 5_666
Cu1 Cu2 P2 87.509(13) 5_556 5_666
Cu1 Cu2 P2 121.817(14) 1_554 5_666
P1 Cu2 P2 46.529(13) 1_565 5_666
P1 Cu2 P2 86.908(14) 1_545 5_666
P2 Cu2 P2 135.140(10) 6_546 5_666
P2 Cu2 P2 94.761(12) 6_566 5_666
Cu1 Cu2 P2 54.095(13) 6_656 5_666
P1 Cu2 P2 85.031(16) 6_556 5_666
Cu1 Cu2 P2 153.311(10) 6_556 5_666
Th1 Cu2 P2 35.678(7) 1_565 5_666
Th1 Cu2 P2 76.400(8) 1_545 5_666
Th1 Cu2 P2 163.292(14) 5 5_666
Th1 Cu2 P2 132.080(7) 5_565 5_666
Th1 Cu2 P2 126.412(11) 6_546 5_666
Th1 Cu2 P2 91.347(8) 6_566 5_666
P2 Cu2 P2 78.525(16) 1_554 5_666
P1 Cu2 P2 42.077(14) 2_565 5_666
P1 Cu2 P2 62.231(12) 2 5_666
P1 Cu2 P2 43.41(2) . 5_656
P2 Cu2 P2 98.63(2) 2_564 5_656
P2 Cu2 P2 63.241(19) 2_554 5_656
P2 Cu2 P2 138.46(2) 6_556 5_656
Cu2 Cu2 P2 107.198(15) 5 5_656
Cu2 Cu2 P2 150.398(18) 5_565 5_656
Th1 Cu2 P2 32.714(9) . 5_656
Th1 Cu2 P2 119.105(15) 6_556 5_656
Th1 Cu2 P2 76.285(12) 2_554 5_656
Th1 Cu2 P2 100.424(14) 2_564 5_656
Cu2 Cu2 P2 111.637(5) 1_565 5_656
Cu2 Cu2 P2 68.363(4) 1_545 5_656
Cu1 Cu2 P2 56.692(10) 2_564 5_656
Cu1 Cu2 P2 23.875(12) 2_554 5_656
P1 Cu2 P2 125.968(11) 5 5_656
P1 Cu2 P2 159.359(19) 5_565 5_656
Cu1 Cu2 P2 87.509(13) 5_566 5_656
Cu1 Cu2 P2 67.270(13) 5_556 5_656
Cu1 Cu2 P2 121.817(14) 1_554 5_656
P1 Cu2 P2 86.908(14) 1_565 5_656
P1 Cu2 P2 46.529(13) 1_545 5_656
P2 Cu2 P2 94.761(12) 6_546 5_656
P2 Cu2 P2 135.140(10) 6_566 5_656
Cu1 Cu2 P2 54.095(13) 6_656 5_656
P1 Cu2 P2 85.031(16) 6_556 5_656
Cu1 Cu2 P2 153.311(10) 6_556 5_656
Th1 Cu2 P2 76.400(8) 1_565 5_656
Th1 Cu2 P2 35.678(7) 1_545 5_656
Th1 Cu2 P2 132.080(7) 5 5_656
Th1 Cu2 P2 163.292(14) 5_565 5_656
Th1 Cu2 P2 91.347(9) 6_546 5_656
Th1 Cu2 P2 126.412(11) 6_566 5_656
P2 Cu2 P2 78.525(17) 1_554 5_656
P1 Cu2 P2 62.231(12) 2_565 5_656
P1 Cu2 P2 42.077(14) 2 5_656
P2 Cu2 P2 43.274(9) 5_666 5_656
P1 Cu2 Cu1 96.86(3) . .
P2 Cu2 Cu1 55.99(2) 2_564 .
P2 Cu2 Cu1 55.99(2) 2_554 .
P2 Cu2 Cu1 158.12(3) 6_556 .
Cu2 Cu2 Cu1 111.44(2) 5 .
Cu2 Cu2 Cu1 111.44(2) 5_565 .
Th1 Cu2 Cu1 33.098(8) . .
Th1 Cu2 Cu1 63.300(9) 6_556 .
Th1 Cu2 Cu1 133.173(9) 2_554 .
Th1 Cu2 Cu1 133.173(9) 2_564 .
Cu2 Cu2 Cu1 90.0 1_565 .
Cu2 Cu2 Cu1 90.0 1_545 .
Cu1 Cu2 Cu1 84.149(12) 2_564 .
Cu1 Cu2 Cu1 84.149(12) 2_554 .
P1 Cu2 Cu1 98.914(15) 5 .
P1 Cu2 Cu1 98.914(15) 5_565 .
Cu1 Cu2 Cu1 31.965(7) 5_566 .
Cu1 Cu2 Cu1 31.965(7) 5_556 .
Cu1 Cu2 Cu1 177.194(14) 1_554 .
P1 Cu2 Cu1 93.494(13) 1_565 .
P1 Cu2 Cu1 93.494(13) 1_545 .
P2 Cu2 Cu1 119.395(11) 6_546 .
P2 Cu2 Cu1 119.395(11) 6_566 .
Cu1 Cu2 Cu1 109.137(12) 6_656 .
P1 Cu2 Cu1 26.400(12) 6_556 .
Cu1 Cu2 Cu1 105.731(11) 6_556 .
Th1 Cu2 Cu1 58.570(5) 1_565 .
Th1 Cu2 Cu1 58.570(6) 1_545 .
Th1 Cu2 Cu1 134.660(9) 5 .
Th1 Cu2 Cu1 134.660(9) 5_565 .
Th1 Cu2 Cu1 73.440(6) 6_546 .
Th1 Cu2 Cu1 73.440(6) 6_566 .
P2 Cu2 Cu1 135.895(15) 1_554 .
P1 Cu2 Cu1 25.276(7) 2_565 .
P1 Cu2 Cu1 25.276(7) 2 .
P2 Cu2 Cu1 60.719(12) 5_666 .
P2 Cu2 Cu1 60.719(12) 5_656 .
P1 Cu2 P1 74.93(3) . 2_554
P2 Cu2 P1 145.48(2) 2_564 2_554
P2 Cu2 P1 104.99(2) 2_554 2_554
P2 Cu2 P1 36.60(2) 6_556 2_554
Cu2 Cu2 P1 57.90(2) 5 2_554
Cu2 Cu2 P1 90.50(2) 5_565 2_554
Th1 Cu2 P1 133.883(14) . 2_554
Th1 Cu2 P1 123.398(14) 6_556 2_554
Th1 Cu2 P1 25.945(9) 2_554 2_554
Th1 Cu2 P1 59.626(9) 2_564 2_554
Cu2 Cu2 P1 110.314(4) 1_565 2_554
Cu2 Cu2 P1 69.686(4) 1_545 2_554
Cu1 Cu2 P1 97.840(14) 2_564 2_554
Cu1 Cu2 P1 78.022(13) 2_554 2_554
P1 Cu2 P1 79.816(14) 5 2_554
P1 Cu2 P1 98.702(15) 5_565 2_554
Cu1 Cu2 P1 170.006(11) 5_566 2_554
Cu1 Cu2 P1 131.449(6) 5_556 2_554
Cu1 Cu2 P1 23.487(7) 1_554 2_554
P1 Cu2 P1 99.539(15) 1_565 2_554
P1 Cu2 P1 64.452(11) 1_545 2_554
P2 Cu2 P1 44.007(12) 6_546 2_554
P2 Cu2 P1 82.530(13) 6_566 2_554
Cu1 Cu2 P1 63.530(11) 6_656 2_554
P1 Cu2 P1 153.645(8) 6_556 2_554
Cu1 Cu2 P1 83.916(12) 6_556 2_554
Th1 Cu2 P1 134.684(10) 1_565 2_554
Th1 Cu2 P1 99.194(7) 1_545 2_554
Th1 Cu2 P1 45.859(10) 5 2_554
Th1 Cu2 P1 64.809(10) 5_565 2_554
Th1 Cu2 P1 94.634(8) 6_546 2_554
Th1 Cu2 P1 128.138(10) 6_566 2_554
P2 Cu2 P1 39.693(13) 1_554 2_554
P1 Cu2 P1 159.43(2) 2_565 2_554
P1 Cu2 P1 132.539(9) 2 2_554
P2 Cu2 P1 117.496(16) 5_666 2_554
P2 Cu2 P1 101.868(14) 5_656 2_554
Cu1 Cu2 P1 157.763(7) . 2_554
P1 Cu2 P1 74.93(3) . 2_564
P2 Cu2 P1 104.99(2) 2_564 2_564
P2 Cu2 P1 145.48(2) 2_554 2_564
P2 Cu2 P1 36.60(2) 6_556 2_564
Cu2 Cu2 P1 90.50(2) 5 2_564
Cu2 Cu2 P1 57.90(2) 5_565 2_564
Th1 Cu2 P1 133.883(14) . 2_564
Th1 Cu2 P1 123.398(14) 6_556 2_564
Th1 Cu2 P1 59.626(9) 2_554 2_564
Th1 Cu2 P1 25.945(9) 2_564 2_564
Cu2 Cu2 P1 69.686(4) 1_565 2_564
Cu2 Cu2 P1 110.314(4) 1_545 2_564
Cu1 Cu2 P1 78.022(13) 2_564 2_564
Cu1 Cu2 P1 97.840(14) 2_554 2_564
P1 Cu2 P1 98.702(15) 5 2_564
P1 Cu2 P1 79.816(14) 5_565 2_564
Cu1 Cu2 P1 131.449(6) 5_566 2_564
Cu1 Cu2 P1 170.006(11) 5_556 2_564
Cu1 Cu2 P1 23.487(7) 1_554 2_564
P1 Cu2 P1 64.452(11) 1_565 2_564
P1 Cu2 P1 99.538(15) 1_545 2_564
P2 Cu2 P1 82.530(13) 6_546 2_564
P2 Cu2 P1 44.007(12) 6_566 2_564
Cu1 Cu2 P1 63.530(11) 6_656 2_564
P1 Cu2 P1 153.645(8) 6_556 2_564
Cu1 Cu2 P1 83.916(13) 6_556 2_564
Th1 Cu2 P1 99.194(7) 1_565 2_564
Th1 Cu2 P1 134.684(10) 1_545 2_564
Th1 Cu2 P1 64.809(10) 5 2_564
Th1 Cu2 P1 45.859(10) 5_565 2_564
Th1 Cu2 P1 128.138(10) 6_546 2_564
Th1 Cu2 P1 94.634(8) 6_566 2_564
P2 Cu2 P1 39.693(13) 1_554 2_564
P1 Cu2 P1 132.539(9) 2_565 2_564
P1 Cu2 P1 159.43(2) 2 2_564
P2 Cu2 P1 101.868(14) 5_666 2_564
P2 Cu2 P1 117.496(16) 5_656 2_564
Cu1 Cu2 P1 157.763(7) . 2_564
P1 Cu2 P1 40.629(8) 2_554 2_564
Cu2 P1 Cu1 115.53(3) . 2_564
Cu2 P1 Cu1 115.53(3) . 2_554
Cu1 P1 Cu1 113.07(4) 2_564 2_554
Cu2 P1 Cu1 155.95(5) . 6_656
Cu1 P1 Cu1 75.32(3) 2_564 6_656
Cu1 P1 Cu1 75.32(3) 2_554 6_656
Cu2 P1 Th1 71.24(3) . .
Cu1 P1 Th1 79.22(3) 2_564 .
Cu1 P1 Th1 79.22(3) 2_554 .
Cu1 P1 Th1 132.81(4) 6_656 .
Cu2 P1 Th1 80.83(2) . 2_554
Cu1 P1 Th1 150.88(4) 2_564 2_554
Cu1 P1 Th1 76.499(14) 2_554 2_554
Cu1 P1 Th1 81.23(2) 6_656 2_554
Th1 P1 Th1 129.86(2) . 2_554
Cu2 P1 Th1 80.83(2) . 2_564
Cu1 P1 Th1 76.499(14) 2_564 2_564
Cu1 P1 Th1 150.88(4) 2_554 2_564
Cu1 P1 Th1 81.23(2) 6_656 2_564
Th1 P1 Th1 129.86(2) . 2_564
Th1 P1 Th1 83.13(2) 2_554 2_564
Cu2 P1 P2 117.47(4) . 1_554
Cu1 P1 P2 96.10(3) 2_564 1_554
Cu1 P1 P2 96.10(3) 2_554 1_554
Cu1 P1 P2 38.48(2) 6_656 1_554
Th1 P1 P2 171.29(4) . 1_554
Th1 P1 P2 54.893(18) 2_554 1_554
Th1 P1 P2 54.893(18) 2_564 1_554
Cu2 P1 P2 39.356(17) . 2_554
Cu1 P1 P2 130.91(4) 2_564 2_554
Cu1 P1 P2 76.79(2) 2_554 2_554
Cu1 P1 P2 148.032(11) 6_656 2_554
Th1 P1 P2 54.609(19) . 2_554
Th1 P1 P2 77.333(18) 2_554 2_554
Th1 P1 P2 118.90(3) 2_564 2_554
P2 P1 P2 131.79(3) 1_554 2_554
Cu2 P1 P2 39.356(17) . 2_564
Cu1 P1 P2 76.79(2) 2_564 2_564
Cu1 P1 P2 130.91(4) 2_554 2_564
Cu1 P1 P2 148.032(11) 6_656 2_564
Th1 P1 P2 54.609(19) . 2_564
Th1 P1 P2 118.90(3) 2_554 2_564
Th1 P1 P2 77.333(18) 2_564 2_564
P2 P1 P2 131.79(3) 1_554 2_564
P2 P1 P2 63.94(2) 2_554 2_564
Cu2 P1 P1 148.646(15) . 5_665
Cu1 P1 P1 38.393(15) 2_564 5_665
Cu1 P1 P1 94.63(4) 2_554 5_665
Cu1 P1 P1 36.924(18) 6_656 5_665
Th1 P1 P1 108.67(4) . 5_665
Th1 P1 P1 116.40(4) 2_554 5_665
Th1 P1 P1 75.95(2) 2_564 5_665
P2 P1 P1 64.11(3) 1_554 5_665
P2 P1 P1 162.06(4) 2_554 5_665
P2 P1 P1 113.752(16) 2_564 5_665
Cu2 P1 P1 148.646(15) . 5_655
Cu1 P1 P1 94.63(4) 2_564 5_655
Cu1 P1 P1 38.393(15) 2_554 5_655
Cu1 P1 P1 36.924(18) 6_656 5_655
Th1 P1 P1 108.67(4) . 5_655
Th1 P1 P1 75.95(2) 2_554 5_655
Th1 P1 P1 116.40(4) 2_564 5_655
P2 P1 P1 64.11(3) 1_554 5_655
P2 P1 P1 113.752(16) 2_554 5_655
P2 P1 P1 162.06(4) 2_564 5_655
P1 P1 P1 62.41(3) 5_665 5_655
Cu2 P1 P2 38.54(2) . 6_556
Cu1 P1 P2 123.46(2) 2_564 6_556
Cu1 P1 P2 123.46(2) 2_554 6_556
Cu1 P1 P2 117.41(4) 6_656 6_556
Th1 P1 P2 109.78(3) . 6_556
Th1 P1 P2 54.543(17) 2_554 6_556
Th1 P1 P2 54.543(17) 2_564 6_556
P2 P1 P2 78.93(2) 1_554 6_556
P2 P1 P2 67.21(3) 2_554 6_556
P2 P1 P2 67.21(3) 2_564 6_556
P1 P1 P2 129.64(3) 5_665 6_556
P1 P1 P2 129.64(3) 5_655 6_556
Cu2 P1 P1 90.0 . 1_565
Cu1 P1 P1 33.46(2) 2_564 1_565
Cu1 P1 P1 146.54(2) 2_554 1_565
Cu1 P1 P1 90.0 6_656 1_565
Th1 P1 P1 90.0 . 1_565
Th1 P1 P1 131.567(12) 2_554 1_565
Th1 P1 P1 48.434(12) 2_564 1_565
P2 P1 P1 90.0 1_554 1_565
P2 P1 P1 121.967(11) 2_554 1_565
P2 P1 P1 58.032(11) 2_564 1_565
P1 P1 P1 58.796(14) 5_665 1_565
P1 P1 P1 121.205(14) 5_655 1_565
P2 P1 P1 90.0 6_556 1_565
Cu2 P1 P1 90.0 . 1_545
Cu1 P1 P1 146.54(2) 2_564 1_545
Cu1 P1 P1 33.46(2) 2_554 1_545
Cu1 P1 P1 90.0 6_656 1_545
Th1 P1 P1 90.0 . 1_545
Th1 P1 P1 48.434(12) 2_554 1_545
Th1 P1 P1 131.567(12) 2_564 1_545
P2 P1 P1 90.0 1_554 1_545
P2 P1 P1 58.032(11) 2_554 1_545
P2 P1 P1 121.967(11) 2_564 1_545
P1 P1 P1 121.205(14) 5_665 1_545
P1 P1 P1 58.796(15) 5_655 1_545
P2 P1 P1 90.0 6_556 1_545
P1 P1 P1 180.0 1_565 1_545
Cu2 P1 P2 112.77(3) . 5_666
Cu1 P1 P2 32.101(18) 2_564 5_666
Cu1 P1 P2 88.76(3) 2_554 5_666
Cu1 P1 P2 87.92(3) 6_656 5_666
Th1 P1 P2 52.241(19) . 5_666
Th1 P1 P2 163.48(3) 2_554 5_666
Th1 P1 P2 107.592(10) 2_564 5_666
P2 P1 P2 120.79(2) 1_554 5_666
P2 P1 P2 106.83(2) 2_554 5_666
P2 P1 P2 76.450(15) 2_564 5_666
P1 P1 P2 56.67(2) 5_665 5_666
P1 P1 P2 87.89(3) 5_655 5_666
P2 P1 P2 141.96(2) 6_556 5_666
P1 P1 P2 60.348(10) 1_565 5_666
P1 P1 P2 119.651(10) 1_545 5_666
Cu2 P1 P2 112.77(3) . 5_656
Cu1 P1 P2 88.76(3) 2_564 5_656
Cu1 P1 P2 32.101(18) 2_554 5_656
Cu1 P1 P2 87.92(3) 6_656 5_656
Th1 P1 P2 52.241(19) . 5_656
Th1 P1 P2 107.592(10) 2_554 5_656
Th1 P1 P2 163.48(3) 2_564 5_656
P2 P1 P2 120.79(2) 1_554 5_656
P2 P1 P2 76.450(15) 2_554 5_656
P2 P1 P2 106.83(2) 2_564 5_656
P1 P1 P2 87.89(3) 5_665 5_656
P1 P1 P2 56.67(2) 5_655 5_656
P2 P1 P2 141.96(2) 6_556 5_656
P1 P1 P2 119.651(10) 1_565 5_656
P1 P1 P2 60.349(10) 1_545 5_656
P2 P1 P2 59.303(19) 5_666 5_656
Cu2 P1 Cu2 32.554(13) . 5
Cu1 P1 Cu2 147.78(3) 2_564 5
Cu1 P1 Cu2 93.302(17) 2_554 5
Cu1 P1 Cu2 131.67(3) 6_656 5
Th1 P1 Cu2 88.43(2) . 5
Th1 P1 Cu2 50.510(13) 2_554 5
Th1 P1 Cu2 89.49(2) 2_564 5
P2 P1 Cu2 99.24(2) 1_554 5
P2 P1 Cu2 35.700(17) 2_554 5
P2 P1 Cu2 71.84(2) 2_564 5
P1 P1 Cu2 162.22(4) 5_665 5
P1 P1 Cu2 117.556(14) 5_655 5
P2 P1 Cu2 34.952(12) 6_556 5
P1 P1 Cu2 118.199(7) 1_565 5
P1 P1 Cu2 61.800(7) 1_545 5
P2 P1 Cu2 139.49(3) 5_666 5
P2 P1 Cu2 107.019(17) 5_656 5
Cu2 P1 Cu2 32.554(13) . 5_565
Cu1 P1 Cu2 93.302(17) 2_564 5_565
Cu1 P1 Cu2 147.78(3) 2_554 5_565
Cu1 P1 Cu2 131.67(3) 6_656 5_565
Th1 P1 Cu2 88.43(2) . 5_565
Th1 P1 Cu2 89.49(2) 2_554 5_565
Th1 P1 Cu2 50.510(13) 2_564 5_565
P2 P1 Cu2 99.24(2) 1_554 5_565
P2 P1 Cu2 71.84(2) 2_554 5_565
P2 P1 Cu2 35.700(17) 2_564 5_565
P1 P1 Cu2 117.556(14) 5_665 5_565
P1 P1 Cu2 162.22(4) 5_655 5_565
P2 P1 Cu2 34.952(12) 6_556 5_565
P1 P1 Cu2 61.800(7) 1_565 5_565
P1 P1 Cu2 118.199(7) 1_545 5_565
P2 P1 Cu2 107.019(17) 5_666 5_565
P2 P1 Cu2 139.49(3) 5_656 5_565
Cu2 P1 Cu2 56.399(14) 5 5_565
Cu2 P1 Th1 151.88(4) . 6_656
Cu1 P1 Th1 57.17(2) 2_564 6_656
Cu1 P1 Th1 57.17(2) 2_554 6_656
Cu1 P1 Th1 52.17(2) 6_656 6_656
Th1 P1 Th1 80.64(2) . 6_656
Th1 P1 Th1 119.01(2) 2_554 6_656
Th1 P1 Th1 119.01(2) 2_564 6_656
P2 P1 Th1 90.65(2) 1_554 6_656
P2 P1 Th1 121.16(2) 2_554 6_656
P2 P1 Th1 121.16(2) 2_564 6_656
P1 P1 Th1 43.07(2) 5_665 6_656
P1 P1 Th1 43.07(2) 5_655 6_656
P2 P1 Th1 169.58(3) 6_556 6_656
P1 P1 Th1 90.0 1_565 6_656
P1 P1 Th1 90.0 1_545 6_656
P2 P1 Th1 44.924(16) 5_666 6_656
P2 P1 Th1 44.924(16) 5_656 6_656
Cu2 P1 Th1 149.849(11) 5 6_656
Cu2 P1 Th1 149.849(11) 5_565 6_656
Cu2 P1 Cu2 59.292(11) . 1_545
Cu1 P1 Cu2 159.61(4) 2_564 1_545
Cu1 P1 Cu2 60.187(14) 2_554 1_545
Cu1 P1 Cu2 117.797(14) 6_656 1_545
Th1 P1 Cu2 80.547(15) . 1_545
Th1 P1 Cu2 49.323(9) 2_554 1_545
Th1 P1 Cu2 119.28(3) 2_564 1_545
P2 P1 Cu2 103.626(17) 1_554 1_545
P2 P1 Cu2 31.782(11) 2_554 1_545
P2 P1 Cu2 93.46(2) 2_564 1_545
P1 P1 Cu2 151.83(3) 5_665 1_545
P1 P1 Cu2 89.464(7) 5_655 1_545
P2 P1 Cu2 66.459(14) 6_556 1_545
P1 P1 Cu2 149.291(11) 1_565 1_545
P1 P1 Cu2 30.708(11) 1_545 1_545
P2 P1 Cu2 128.53(2) 5_666 1_545
P2 P1 Cu2 76.836(13) 5_656 1_545
Cu2 P1 Cu2 33.205(9) 5 1_545
Cu2 P1 Cu2 88.616(17) 5_565 1_545
Th1 P1 Cu2 116.769(13) 6_656 1_545
Cu2 P1 Cu2 59.292(11) . 1_565
Cu1 P1 Cu2 60.187(14) 2_564 1_565
Cu1 P1 Cu2 159.61(4) 2_554 1_565
Cu1 P1 Cu2 117.797(14) 6_656 1_565
Th1 P1 Cu2 80.547(15) . 1_565
Th1 P1 Cu2 119.28(3) 2_554 1_565
Th1 P1 Cu2 49.323(10) 2_564 1_565
P2 P1 Cu2 103.626(17) 1_554 1_565
P2 P1 Cu2 93.46(2) 2_554 1_565
P2 P1 Cu2 31.782(11) 2_564 1_565
P1 P1 Cu2 89.464(8) 5_665 1_565
P1 P1 Cu2 151.83(3) 5_655 1_565
P2 P1 Cu2 66.459(14) 6_556 1_565
P1 P1 Cu2 30.708(11) 1_565 1_565
P1 P1 Cu2 149.291(11) 1_545 1_565
P2 P1 Cu2 76.836(13) 5_666 1_565
P2 P1 Cu2 128.53(2) 5_656 1_565
Cu2 P1 Cu2 88.616(17) 5 1_565
Cu2 P1 Cu2 33.205(9) 5_565 1_565
Th1 P1 Cu2 116.769(13) 6_656 1_565
Cu2 P1 Cu2 118.58(2) 1_545 1_565
Cu2 P1 Cu1 118.749(14) . 6_666
Cu1 P1 Cu1 32.58(2) 2_564 6_666
Cu1 P1 Cu1 125.15(3) 2_554 6_666
Cu1 P1 Cu1 58.218(11) 6_656 6_666
Th1 P1 Cu1 110.971(15) . 6_666
Th1 P1 Cu1 118.93(3) 2_554 6_666
Th1 P1 Cu1 49.888(9) 2_564 6_666
P2 P1 Cu1 65.650(13) 1_554 6_666
P2 P1 Cu1 153.749(19) 2_554 6_666
P2 P1 Cu1 89.814(10) 2_564 6_666
P1 P1 Cu1 30.519(9) 5_665 6_666
P1 P1 Cu1 91.11(3) 5_655 6_666
P2 P1 Cu1 104.031(17) 6_556 6_666
P1 P1 Cu1 31.782(11) 1_565 6_666
P1 P1 Cu1 148.219(11) 1_545 6_666
P2 P1 Cu1 63.917(14) 5_666 6_666
P2 P1 Cu1 113.67(2) 5_656 6_666
Cu2 P1 Cu1 138.75(2) 5 6_666
Cu2 P1 Cu1 87.047(9) 5_565 6_666
Th1 P1 Cu1 71.152(13) 6_656 6_666
Cu2 P1 Cu1 167.55(2) 1_545 6_666
Cu2 P1 Cu1 60.971(8) 1_565 6_666
Cu2 P1 Cu1 118.749(14) . 6_646
Cu1 P1 Cu1 125.15(3) 2_564 6_646
Cu1 P1 Cu1 32.58(2) 2_554 6_646
Cu1 P1 Cu1 58.218(11) 6_656 6_646
Th1 P1 Cu1 110.971(15) . 6_646
Th1 P1 Cu1 49.888(9) 2_554 6_646
Th1 P1 Cu1 118.93(3) 2_564 6_646
P2 P1 Cu1 65.650(14) 1_554 6_646
P2 P1 Cu1 89.814(10) 2_554 6_646
P2 P1 Cu1 153.749(19) 2_564 6_646
P1 P1 Cu1 91.11(3) 5_665 6_646
P1 P1 Cu1 30.519(9) 5_655 6_646
P2 P1 Cu1 104.031(17) 6_556 6_646
P1 P1 Cu1 148.219(11) 1_565 6_646
P1 P1 Cu1 31.782(11) 1_545 6_646
P2 P1 Cu1 113.67(2) 5_666 6_646
P2 P1 Cu1 63.917(14) 5_656 6_646
Cu2 P1 Cu1 87.047(10) 5 6_646
Cu2 P1 Cu1 138.75(2) 5_565 6_646
Th1 P1 Cu1 71.152(13) 6_656 6_646
Cu2 P1 Cu1 60.971(8) 1_545 6_646
Cu2 P1 Cu1 167.55(2) 1_565 6_646
Cu1 P1 Cu1 116.44(2) 6_666 6_646
Cu2 P1 Cu2 112.08(3) . 6_656
Cu1 P1 Cu2 61.27(2) 2_564 6_656
Cu1 P1 Cu2 61.27(2) 2_554 6_656
Cu1 P1 Cu2 91.97(3) 6_656 6_656
Th1 P1 Cu2 40.840(14) . 6_656
Th1 P1 Cu2 137.501(13) 2_554 6_656
Th1 P1 Cu2 137.501(13) 2_564 6_656
P2 P1 Cu2 130.45(3) 1_554 6_656
P2 P1 Cu2 88.12(2) 2_554 6_656
P2 P1 Cu2 88.12(2) 2_564 6_656
P1 P1 Cu2 73.95(3) 5_665 6_656
P1 P1 Cu2 73.95(3) 5_655 6_656
P2 P1 Cu2 150.62(3) 6_556 6_656
P1 P1 Cu2 90.0 1_565 6_656
P1 P1 Cu2 90.0 1_545 6_656
P2 P1 Cu2 29.942(10) 5_666 6_656
P2 P1 Cu2 29.942(10) 5_656 6_656
Cu2 P1 Cu2 123.74(2) 5 6_656
Cu2 P1 Cu2 123.74(2) 5_565 6_656
Th1 P1 Cu2 39.801(10) 6_656 6_656
Cu2 P1 Cu2 101.067(14) 1_545 6_656
Cu2 P1 Cu2 101.067(14) 1_565 6_656
Cu1 P1 Cu2 91.036(15) 6_666 6_656
Cu1 P1 Cu2 91.036(15) 6_646 6_656
Cu2 P1 Th1 78.842(17) . 1_565
Cu1 P1 Th1 38.845(17) 2_564 1_565
Cu1 P1 Th1 123.63(3) 2_554 1_565
Cu1 P1 Th1 114.135(17) 6_656 1_565
Th1 P1 Th1 53.006(9) . 1_565
Th1 P1 Th1 156.29(3) 2_554 1_565
Th1 P1 Th1 81.707(7) 2_564 1_565
P2 P1 Th1 126.497(10) 1_554 1_565
P2 P1 Th1 94.27(2) 2_554 1_565
P2 P1 Th1 39.524(13) 2_564 1_565
P1 P1 Th1 77.222(15) 5_665 1_565
P1 P1 Th1 127.33(3) 5_655 1_565
P2 P1 Th1 101.752(17) 6_556 1_565
P1 P1 Th1 36.993(9) 1_565 1_565
P1 P1 Th1 143.006(9) 1_545 1_565
P2 P1 Th1 40.217(12) 5_666 1_565
P2 P1 Th1 91.528(19) 5_656 1_565
Cu2 P1 Th1 111.159(19) 5 1_565
Cu2 P1 Th1 66.804(10) 5_565 1_565
Th1 P1 Th1 84.384(13) 6_656 1_565
Cu2 P1 Th1 126.01(2) 1_545 1_565
Cu2 P1 Th1 38.230(7) 1_565 1_565
Cu1 P1 Th1 62.381(7) 6_666 1_565
Cu1 P1 Th1 153.42(2) 6_646 1_565
Cu2 P1 Th1 62.920(11) 6_656 1_565
Cu2 P1 Th1 78.842(17) . 1_545
Cu1 P1 Th1 123.63(3) 2_564 1_545
Cu1 P1 Th1 38.845(17) 2_554 1_545
Cu1 P1 Th1 114.135(17) 6_656 1_545
Th1 P1 Th1 53.006(9) . 1_545
Th1 P1 Th1 81.707(7) 2_554 1_545
Th1 P1 Th1 156.29(3) 2_564 1_545
P2 P1 Th1 126.497(10) 1_554 1_545
P2 P1 Th1 39.524(13) 2_554 1_545
P2 P1 Th1 94.27(2) 2_564 1_545
P1 P1 Th1 127.33(3) 5_665 1_545
P1 P1 Th1 77.222(15) 5_655 1_545
P2 P1 Th1 101.752(17) 6_556 1_545
P1 P1 Th1 143.006(9) 1_565 1_545
P1 P1 Th1 36.993(9) 1_545 1_545
P2 P1 Th1 91.528(19) 5_666 1_545
P2 P1 Th1 40.217(12) 5_656 1_545
Cu2 P1 Th1 66.804(9) 5 1_545
Cu2 P1 Th1 111.159(19) 5_565 1_545
Th1 P1 Th1 84.384(13) 6_656 1_545
Cu2 P1 Th1 38.230(7) 1_545 1_545
Cu2 P1 Th1 126.01(2) 1_565 1_545
Cu1 P1 Th1 153.42(2) 6_666 1_545
Cu1 P1 Th1 62.381(7) 6_646 1_545
Cu2 P1 Th1 62.920(11) 6_656 1_545
Th1 P1 Th1 106.013(18) 1_565 1_545
Cu2 P1 Cu1 65.88(2) . 1_554
Cu1 P1 Cu1 119.34(2) 2_564 1_554
Cu1 P1 Cu1 119.34(2) 2_554 1_554
Cu1 P1 Cu1 90.07(3) 6_656 1_554
Th1 P1 Cu1 137.12(3) . 1_554
Th1 P1 Cu1 42.920(13) 2_554 1_554
Th1 P1 Cu1 42.920(13) 2_564 1_554
P2 P1 Cu1 51.59(2) 1_554 1_554
P2 P1 Cu1 90.15(2) 2_554 1_554
P2 P1 Cu1 90.15(2) 2_564 1_554
P1 P1 Cu1 107.76(3) 5_665 1_554
P1 P1 Cu1 107.76(3) 5_655 1_554
P2 P1 Cu1 27.339(16) 6_556 1_554
P1 P1 Cu1 90.0 1_565 1_554
P1 P1 Cu1 90.0 1_545 1_554
P2 P1 Cu1 150.266(10) 5_666 1_554
P2 P1 Cu1 150.266(10) 5_656 1_554
Cu2 P1 Cu1 54.597(13) 5 1_554
Cu2 P1 Cu1 54.597(13) 5_565 1_554
Th1 P1 Cu1 142.24(2) 6_656 1_554
Cu2 P1 Cu1 77.956(14) 1_545 1_554
Cu2 P1 Cu1 77.956(14) 1_565 1_554
Cu1 P1 Cu1 90.037(14) 6_666 1_554
Cu1 P1 Cu1 90.037(14) 6_646 1_554
Cu2 P1 Cu1 177.96(2) 6_656 1_554
Th1 P1 Cu1 116.165(13) 1_565 1_554
Th1 P1 Cu1 116.165(13) 1_545 1_554
Cu2 P1 Cu2 105.80(3) . 2_554
Cu1 P1 Cu2 120.00(3) 2_564 2_554
Cu1 P1 Cu2 82.81(2) 2_554 2_554
Cu1 P1 Cu2 52.430(19) 6_656 2_554
Th1 P1 Cu2 157.932(5) . 2_554
Th1 P1 Cu2 31.443(12) 2_554 2_554
Th1 P1 Cu2 69.151(18) 2_564 2_554
P2 P1 Cu2 24.230(8) 1_554 2_554
P2 P1 Cu2 108.749(18) 2_554 2_554
P2 P1 Cu2 135.91(3) 2_564 2_554
P1 P1 Cu2 85.36(3) 5_665 2_554
P1 P1 Cu2 62.02(2) 5_655 2_554
P2 P1 Cu2 70.16(2) 6_556 2_554
P1 P1 Cu2 112.008(4) 1_565 2_554
P1 P1 Cu2 67.993(4) 1_545 2_554
P2 P1 Cu2 140.33(3) 5_666 2_554
P2 P1 Cu2 113.511(17) 5_656 2_554
Cu2 P1 Cu2 79.878(14) 5 2_554
Cu2 P1 Cu2 100.276(19) 5_565 2_554
Th1 P1 Cu2 100.231(17) 6_656 2_554
Cu2 P1 Cu2 79.445(11) 1_545 2_554
Cu2 P1 Cu2 117.464(19) 1_565 2_554
Cu1 P1 Cu2 89.851(16) 6_666 2_554
Cu1 P1 Cu2 50.233(10) 6_646 2_554
Cu2 P1 Cu2 135.968(18) 6_656 2_554
Th1 P1 Cu2 148.974(13) 1_565 2_554
Th1 P1 Cu2 104.972(6) 1_545 2_554
Cu1 P1 Cu2 45.758(11) 1_554 2_554
Cu2 P1 Cu2 105.80(3) . 2_564
Cu1 P1 Cu2 82.81(2) 2_564 2_564
Cu1 P1 Cu2 120.00(3) 2_554 2_564
Cu1 P1 Cu2 52.430(19) 6_656 2_564
Th1 P1 Cu2 157.932(5) . 2_564
Th1 P1 Cu2 69.151(18) 2_554 2_564
Th1 P1 Cu2 31.443(12) 2_564 2_564
P2 P1 Cu2 24.230(8) 1_554 2_564
P2 P1 Cu2 135.91(3) 2_554 2_564
P2 P1 Cu2 108.749(18) 2_564 2_564
P1 P1 Cu2 62.02(2) 5_665 2_564
P1 P1 Cu2 85.36(3) 5_655 2_564
P2 P1 Cu2 70.16(2) 6_556 2_564
P1 P1 Cu2 67.993(4) 1_565 2_564
P1 P1 Cu2 112.008(4) 1_545 2_564
P2 P1 Cu2 113.511(17) 5_666 2_564
P2 P1 Cu2 140.33(3) 5_656 2_564
Cu2 P1 Cu2 100.276(19) 5 2_564
Cu2 P1 Cu2 79.878(14) 5_565 2_564
Th1 P1 Cu2 100.231(17) 6_656 2_564
Cu2 P1 Cu2 117.464(19) 1_545 2_564
Cu2 P1 Cu2 79.445(11) 1_565 2_564
Cu1 P1 Cu2 50.233(10) 6_666 2_564
Cu1 P1 Cu2 89.851(16) 6_646 2_564
Cu2 P1 Cu2 135.968(17) 6_656 2_564
Th1 P1 Cu2 104.972(7) 1_565 2_564
Th1 P1 Cu2 148.974(13) 1_545 2_564
Cu1 P1 Cu2 45.758(11) 1_554 2_564
Cu2 P1 Cu2 44.014(9) 2_554 2_564
Cu2 P1 P2 108.41(2) . 1_544
Cu1 P1 P2 132.92(3) 2_564 1_544
Cu1 P1 P2 57.62(2) 2_554 1_544
Cu1 P1 P2 57.605(16) 6_656 1_544
Th1 P1 P2 132.570(11) . 1_544
Th1 P1 P2 28.674(13) 2_554 1_544
Th1 P1 P2 95.17(2) 2_564 1_544
P2 P1 P2 46.812(10) 1_554 1_544
P2 P1 P2 94.016(14) 2_554 1_544
P2 P1 P2 147.36(2) 2_564 1_544
P1 P1 P2 94.53(3) 5_665 1_544
P1 P1 P2 47.43(2) 5_655 1_544
P2 P1 P2 82.448(14) 6_556 1_544
P1 P1 P2 136.813(10) 1_565 1_544
P1 P1 P2 43.188(10) 1_545 1_544
P2 P1 P2 135.32(2) 5_666 1_544
P2 P1 P2 89.404(18) 5_656 1_544
Cu2 P1 P2 76.426(15) 5 1_544
Cu2 P1 P2 117.02(2) 5_565 1_544
Th1 P1 P2 90.442(17) 6_656 1_544
Cu2 P1 P2 62.248(12) 1_545 1_544
Cu2 P1 P2 142.01(2) 1_565 1_544
Cu1 P1 P2 109.73(2) 6_666 1_544
Cu1 P1 P2 25.582(11) 6_646 1_544
Cu2 P1 P2 116.359(16) 6_656 1_544
Th1 P1 P2 171.65(2) 1_565 1_544
Th1 P1 P2 79.905(9) 1_545 1_544
Cu1 P1 P2 64.837(14) 1_554 1_544
Cu2 P1 P2 26.193(9) 2_554 1_544
Cu2 P1 P2 69.459(13) 2_564 1_544
Cu2 P1 P2 108.41(2) . 1_564
Cu1 P1 P2 57.62(2) 2_564 1_564
Cu1 P1 P2 132.92(3) 2_554 1_564
Cu1 P1 P2 57.605(16) 6_656 1_564
Th1 P1 P2 132.570(11) . 1_564
Th1 P1 P2 95.17(2) 2_554 1_564
Th1 P1 P2 28.674(13) 2_564 1_564
P2 P1 P2 46.812(10) 1_554 1_564
P2 P1 P2 147.36(2) 2_554 1_564
P2 P1 P2 94.016(14) 2_564 1_564
P1 P1 P2 47.43(2) 5_665 1_564
P1 P1 P2 94.53(3) 5_655 1_564
P2 P1 P2 82.449(15) 6_556 1_564
P1 P1 P2 43.188(10) 1_565 1_564
P1 P1 P2 136.813(10) 1_545 1_564
P2 P1 P2 89.404(18) 5_666 1_564
P2 P1 P2 135.32(2) 5_656 1_564
Cu2 P1 P2 117.02(2) 5 1_564
Cu2 P1 P2 76.426(15) 5_565 1_564
Th1 P1 P2 90.442(17) 6_656 1_564
Cu2 P1 P2 142.01(2) 1_545 1_564
Cu2 P1 P2 62.248(12) 1_565 1_564
Cu1 P1 P2 25.582(11) 6_666 1_564
Cu1 P1 P2 109.73(2) 6_646 1_564
Cu2 P1 P2 116.359(16) 6_656 1_564
Th1 P1 P2 79.905(9) 1_565 1_564
Th1 P1 P2 171.65(2) 1_545 1_564
Cu1 P1 P2 64.837(14) 1_554 1_564
Cu2 P1 P2 69.459(13) 2_554 1_564
Cu2 P1 P2 26.193(9) 2_564 1_564
P2 P1 P2 93.62(2) 1_544 1_564
Cu2 P1 P2 57.083(17) . 6_546
Cu1 P1 P2 169.45(3) 2_564 6_546
Cu1 P1 P2 77.473(17) 2_554 6_546
Cu1 P1 P2 108.65(2) 6_656 6_546
Th1 P1 P2 103.60(2) . 6_546
Th1 P1 P2 28.329(13) 2_554 6_546
Th1 P1 P2 94.25(2) 2_564 6_546
P2 P1 P2 82.333(15) 1_554 6_546
P2 P1 P2 49.47(2) 2_554 6_546
P2 P1 P2 96.41(2) 2_564 6_546
P1 P1 P2 144.67(3) 5_665 6_546
P1 P1 P2 94.051(17) 5_655 6_546
P2 P1 P2 45.989(10) 6_556 6_546
P1 P1 P2 135.989(10) 1_565 6_546
P1 P1 P2 44.011(10) 1_545 6_546
P2 P1 P2 154.55(3) 5_666 6_546
P2 P1 P2 101.032(13) 5_656 6_546
Cu2 P1 P2 24.587(11) 5 6_546
Cu2 P1 P2 76.726(16) 5_565 6_546
Th1 P1 P2 133.104(11) 6_656 6_546
Cu2 P1 P2 26.380(11) 1_545 6_546
Cu2 P1 P2 109.93(2) 1_565 6_546
Cu1 P1 P2 141.24(2) 6_666 6_546
Cu1 P1 P2 63.710(12) 6_646 6_546
Cu2 P1 P2 127.262(14) 6_656 6_546
Th1 P1 P2 135.72(2) 1_565 6_546
Th1 P1 P2 64.347(10) 1_545 6_546
Cu1 P1 P2 51.889(12) 1_554 6_546
Cu2 P1 P2 59.650(13) 2_554 6_546
Cu2 P1 P2 91.933(17) 2_564 6_546
P2 P1 P2 51.997(8) 1_544 6_546
P2 P1 P2 115.663(18) 1_564 6_546
Cu2 P1 P2 57.083(17) . 6_566
Cu1 P1 P2 77.473(17) 2_564 6_566
Cu1 P1 P2 169.45(3) 2_554 6_566
Cu1 P1 P2 108.65(2) 6_656 6_566
Th1 P1 P2 103.60(2) . 6_566
Th1 P1 P2 94.25(2) 2_554 6_566
Th1 P1 P2 28.329(13) 2_564 6_566
P2 P1 P2 82.333(15) 1_554 6_566
P2 P1 P2 96.41(2) 2_554 6_566
P2 P1 P2 49.47(2) 2_564 6_566
P1 P1 P2 94.051(17) 5_665 6_566
P1 P1 P2 144.67(3) 5_655 6_566
P2 P1 P2 45.989(10) 6_556 6_566
P1 P1 P2 44.011(10) 1_565 6_566
P1 P1 P2 135.989(10) 1_545 6_566
P2 P1 P2 101.032(13) 5_666 6_566
P2 P1 P2 154.55(3) 5_656 6_566
Cu2 P1 P2 76.726(16) 5 6_566
Cu2 P1 P2 24.587(11) 5_565 6_566
Th1 P1 P2 133.104(11) 6_656 6_566
Cu2 P1 P2 109.93(2) 1_545 6_566
Cu2 P1 P2 26.380(11) 1_565 6_566
Cu1 P1 P2 63.710(11) 6_666 6_566
Cu1 P1 P2 141.24(2) 6_646 6_566
Cu2 P1 P2 127.262(14) 6_656 6_566
Th1 P1 P2 64.347(10) 1_565 6_566
Th1 P1 P2 135.72(2) 1_545 6_566
Cu1 P1 P2 51.889(12) 1_554 6_566
Cu2 P1 P2 91.933(17) 2_554 6_566
Cu2 P1 P2 59.650(13) 2_564 6_566
P2 P1 P2 115.663(18) 1_544 6_566
P2 P1 P2 51.997(8) 1_564 6_566
P2 P1 P2 91.98(2) 6_546 6_566
Cu2 P1 Th1 11.528(18) . 6_556
Cu1 P1 Th1 110.71(2) 2_564 6_556
Cu1 P1 Th1 110.71(2) 2_554 6_556
Cu1 P1 Th1 167.48(3) 6_656 6_556
Th1 P1 Th1 59.712(16) . 6_556
Th1 P1 Th1 89.428(19) 2_554 6_556
Th1 P1 Th1 89.428(19) 2_564 6_556
P2 P1 Th1 129.00(3) 1_554 6_556
P2 P1 Th1 34.170(12) 2_554 6_556
P2 P1 Th1 34.170(12) 2_564 6_556
P1 P1 Th1 147.817(17) 5_665 6_556
P1 P1 Th1 147.817(17) 5_655 6_556
P2 P1 Th1 50.072(18) 6_556 6_556
P1 P1 Th1 90.0 1_565 6_556
P1 P1 Th1 90.0 1_545 6_556
P2 P1 Th1 102.92(2) 5_666 6_556
P2 P1 Th1 102.92(2) 5_656 6_556
Cu2 P1 Th1 39.245(10) 5 6_556
Cu2 P1 Th1 39.245(10) 5_565 6_556
Th1 P1 Th1 140.35(2) 6_656 6_556
Cu2 P1 Th1 59.976(11) 1_545 6_556
Cu2 P1 Th1 59.976(11) 1_565 6_556
Cu1 P1 Th1 120.941(11) 6_666 6_556
Cu1 P1 Th1 120.941(11) 6_646 6_556
Cu2 P1 Th1 100.553(17) 6_656 6_556
Th1 P1 Th1 72.334(11) 1_565 6_556
Th1 P1 Th1 72.334(11) 1_545 6_556
Cu1 P1 Th1 77.410(15) 1_554 6_556
Cu2 P1 Th1 116.349(16) 2_554 6_556
Cu2 P1 Th1 116.349(16) 2_564 6_556
P2 P1 Th1 115.512(16) 1_544 6_556
P2 P1 Th1 115.512(16) 1_564 6_556
P2 P1 Th1 63.517(14) 6_546 6_556
P2 P1 Th1 63.517(14) 6_566 6_556
Cu2 P1 Cu1 45.963(19) . 5_566
Cu1 P1 Cu1 77.71(2) 2_564 5_566
Cu1 P1 Cu1 112.52(3) 2_554 5_566
Cu1 P1 Cu1 152.75(2) 6_656 5_566
Th1 P1 Cu1 35.485(11) . 5_566
Th1 P1 Cu1 125.62(2) 2_554 5_566
Th1 P1 Cu1 96.219(16) 2_564 5_566
P2 P1 Cu1 150.95(2) 1_554 5_566
P2 P1 Cu1 55.521(15) 2_554 5_566
P2 P1 Cu1 19.204(14) 2_564 5_566
P1 P1 Cu1 116.01(2) 5_665 5_566
P1 P1 Cu1 143.97(4) 5_655 5_566
P2 P1 Cu1 81.09(2) 6_556 5_566
P1 P1 Cu1 69.070(4) 1_565 5_566
P1 P1 Cu1 110.929(4) 1_545 5_566
P2 P1 Cu1 66.848(19) 5_666 5_566
P2 P1 Cu1 87.72(2) 5_656 5_566
Cu2 P1 Cu1 75.135(16) 5 5_566
Cu2 P1 Cu1 53.549(13) 5_565 5_566
Th1 P1 Cu1 108.606(18) 6_656 5_566
Cu2 P1 Cu1 87.258(16) 1_545 5_566
Cu2 P1 Cu1 48.539(10) 1_565 5_566
Cu1 P1 Cu1 99.472(9) 6_666 5_566
Cu1 P1 Cu1 140.524(16) 6_646 5_566
Cu2 P1 Cu1 71.531(14) 6_656 5_566
Th1 P1 Cu1 39.170(7) 1_565 5_566
Th1 P1 Cu1 78.191(13) 1_545 5_566
Cu1 P1 Cu1 106.581(17) 1_554 5_566
Cu2 P1 Cu1 151.16(2) 2_554 5_566
Cu2 P1 Cu1 127.464(11) 2_564 5_566
P2 P1 Cu1 149.175(16) 1_544 5_566
P2 P1 Cu1 109.745(10) 1_564 5_566
P2 P1 Cu1 98.584(18) 6_546 5_566
P2 P1 Cu1 68.619(14) 6_566 5_566
Th1 P1 Cu1 36.315(7) 6_556 5_566
Cu2 P1 Cu1 45.963(19) . 5_556
Cu1 P1 Cu1 112.52(3) 2_564 5_556
Cu1 P1 Cu1 77.71(2) 2_554 5_556
Cu1 P1 Cu1 152.75(2) 6_656 5_556
Th1 P1 Cu1 35.485(11) . 5_556
Th1 P1 Cu1 96.219(16) 2_554 5_556
Th1 P1 Cu1 125.62(2) 2_564 5_556
P2 P1 Cu1 150.95(2) 1_554 5_556
P2 P1 Cu1 19.204(14) 2_554 5_556
P2 P1 Cu1 55.521(15) 2_564 5_556
P1 P1 Cu1 143.97(4) 5_665 5_556
P1 P1 Cu1 116.01(2) 5_655 5_556
P2 P1 Cu1 81.09(2) 6_556 5_556
P1 P1 Cu1 110.929(4) 1_565 5_556
P1 P1 Cu1 69.070(4) 1_545 5_556
P2 P1 Cu1 87.72(2) 5_666 5_556
P2 P1 Cu1 66.848(19) 5_656 5_556
Cu2 P1 Cu1 53.549(13) 5 5_556
Cu2 P1 Cu1 75.135(16) 5_565 5_556
Th1 P1 Cu1 108.606(18) 6_656 5_556
Cu2 P1 Cu1 48.539(10) 1_545 5_556
Cu2 P1 Cu1 87.258(16) 1_565 5_556
Cu1 P1 Cu1 140.524(16) 6_666 5_556
Cu1 P1 Cu1 99.472(9) 6_646 5_556
Cu2 P1 Cu1 71.531(14) 6_656 5_556
Th1 P1 Cu1 78.191(13) 1_565 5_556
Th1 P1 Cu1 39.170(7) 1_545 5_556
Cu1 P1 Cu1 106.581(17) 1_554 5_556
Cu2 P1 Cu1 127.464(11) 2_554 5_556
Cu2 P1 Cu1 151.16(2) 2_564 5_556
P2 P1 Cu1 109.745(10) 1_544 5_556
P2 P1 Cu1 149.175(16) 1_564 5_556
P2 P1 Cu1 68.619(14) 6_546 5_556
P2 P1 Cu1 98.584(18) 6_566 5_556
Th1 P1 Cu1 36.315(7) 6_556 5_556
Cu1 P1 Cu1 41.859(8) 5_566 5_556
Cu2 P1 Th1 139.54(3) . 5_665
Cu1 P1 Th1 63.95(2) 2_564 5_665
Cu1 P1 Th1 98.98(3) 2_554 5_665
Cu1 P1 Th1 23.693(9) 6_656 5_665
Th1 P1 Th1 139.28(2) . 5_665
Th1 P1 Th1 87.80(2) 2_554 5_665
Th1 P1 Th1 59.219(15) 2_564 5_665
P2 P1 Th1 33.702(14) 1_554 5_665
P2 P1 Th1 165.10(2) 2_554 5_665
P2 P1 Th1 126.060(11) 2_564 5_665
P1 P1 Th1 30.61(2) 5_665 5_665
P1 P1 Th1 60.60(2) 5_655 5_665
P2 P1 Th1 104.91(2) 6_556 5_665
P1 P1 Th1 69.100(4) 1_565 5_665
P1 P1 Th1 110.901(4) 1_545 5_665
P2 P1 Th1 87.183(19) 5_666 5_665
P2 P1 Th1 107.69(2) 5_656 5_665
Cu2 P1 Th1 132.10(2) 5 5_665
Cu2 P1 Th1 109.465(15) 5_565 5_665
Th1 P1 Th1 65.443(12) 6_656 5_665
Cu2 P1 Th1 134.049(16) 1_545 5_665
Cu2 P1 Th1 94.694(10) 1_565 5_665
Cu1 P1 Th1 38.229(8) 6_666 5_665
Cu1 P1 Th1 79.686(14) 6_646 5_665
Cu2 P1 Th1 102.490(17) 6_656 5_665
Th1 P1 Th1 99.854(8) 1_565 5_665
Th1 P1 Th1 137.817(15) 1_545 5_665
Cu1 P1 Th1 79.407(14) 1_554 5_665
Cu2 P1 Th1 56.369(10) 2_554 5_665
Cu2 P1 Th1 34.795(7) 2_564 5_665
P2 P1 Th1 71.985(14) 1_544 5_665
P2 P1 Th1 33.956(11) 1_564 5_665
P2 P1 Th1 115.809(19) 6_546 5_665
P2 P1 Th1 85.540(14) 6_566 5_665
Th1 P1 Th1 148.632(14) 6_556 5_665
Cu1 P1 Th1 137.699(4) 5_566 5_665
Cu1 P1 Th1 173.98(2) 5_556 5_665
Cu2 P1 Th1 139.54(3) . 5_655
Cu1 P1 Th1 98.98(3) 2_564 5_655
Cu1 P1 Th1 63.95(2) 2_554 5_655
Cu1 P1 Th1 23.693(9) 6_656 5_655
Th1 P1 Th1 139.28(2) . 5_655
Th1 P1 Th1 59.219(15) 2_554 5_655
Th1 P1 Th1 87.80(2) 2_564 5_655
P2 P1 Th1 33.702(14) 1_554 5_655
P2 P1 Th1 126.060(11) 2_554 5_655
P2 P1 Th1 165.10(2) 2_564 5_655
P1 P1 Th1 60.60(2) 5_665 5_655
P1 P1 Th1 30.61(2) 5_655 5_655
P2 P1 Th1 104.91(2) 6_556 5_655
P1 P1 Th1 110.901(4) 1_565 5_655
P1 P1 Th1 69.100(4) 1_545 5_655
P2 P1 Th1 107.69(2) 5_666 5_655
P2 P1 Th1 87.183(19) 5_656 5_655
Cu2 P1 Th1 109.465(15) 5 5_655
Cu2 P1 Th1 132.10(2) 5_565 5_655
Th1 P1 Th1 65.443(12) 6_656 5_655
Cu2 P1 Th1 94.694(10) 1_545 5_655
Cu2 P1 Th1 134.049(16) 1_565 5_655
Cu1 P1 Th1 79.686(14) 6_666 5_655
Cu1 P1 Th1 38.229(8) 6_646 5_655
Cu2 P1 Th1 102.490(17) 6_656 5_655
Th1 P1 Th1 137.817(15) 1_565 5_655
Th1 P1 Th1 99.854(8) 1_545 5_655
Cu1 P1 Th1 79.407(14) 1_554 5_655
Cu2 P1 Th1 34.795(7) 2_554 5_655
Cu2 P1 Th1 56.369(10) 2_564 5_655
P2 P1 Th1 33.956(11) 1_544 5_655
P2 P1 Th1 71.985(14) 1_564 5_655
P2 P1 Th1 85.540(14) 6_546 5_655
P2 P1 Th1 115.809(19) 6_566 5_655
Th1 P1 Th1 148.632(14) 6_556 5_655
Cu1 P1 Th1 173.98(2) 5_566 5_655
Cu1 P1 Th1 137.699(4) 5_556 5_655
Th1 P1 Th1 41.800(7) 5_665 5_655
Cu2 P1 P1 81.03(3) . 2_554
Cu1 P1 P1 132.88(3) 2_564 2_554
Cu1 P1 P1 95.04(2) 2_554 2_554
Cu1 P1 P1 76.51(2) 6_656 2_554
Th1 P1 P1 145.35(3) . 2_554
Th1 P1 P1 20.889(12) 2_554 2_554
Th1 P1 P1 62.419(14) 2_564 2_554
P2 P1 P1 41.767(15) 1_554 2_554
P2 P1 P1 90.75(3) 2_554 2_554
P2 P1 P1 112.90(3) 2_564 2_554
P1 P1 P1 105.83(3) 5_665 2_554
P1 P1 P1 84.54(3) 5_655 2_554
P2 P1 P1 45.87(2) 6_556 2_554
P1 P1 P1 110.802(2) 1_565 2_554
P1 P1 P1 69.198(2) 1_545 2_554
P2 P1 P1 162.41(3) 5_666 2_554
P2 P1 P1 127.003(14) 5_656 2_554
Cu2 P1 P1 57.558(19) 5 2_554
Cu2 P1 P1 78.42(2) 5_565 2_554
Th1 P1 P1 124.88(2) 6_656 2_554
Cu2 P1 P1 67.359(16) 1_545 2_554
Cu2 P1 P1 103.05(2) 1_565 2_554
Cu1 P1 P1 100.315(14) 6_666 2_554
Cu1 P1 P1 64.866(13) 6_646 2_554
Cu2 P1 P1 155.884(17) 6_656 2_554
Th1 P1 P1 141.137(18) 1_565 2_554
Th1 P1 P1 102.201(12) 1_545 2_554
Cu1 P1 P1 25.182(8) 1_554 2_554
Cu2 P1 P1 24.831(10) 2_554 2_554
Cu2 P1 P1 50.104(7) 2_564 2_554
P2 P1 P1 39.700(13) 1_544 2_554
P2 P1 P1 75.432(12) 1_564 2_554
P2 P1 P1 42.339(16) 6_546 2_554
P2 P1 P1 76.801(16) 6_566 2_554
Th1 P1 P1 91.80(2) 6_556 2_554
Cu1 P1 P1 126.41(3) 5_566 2_554
Cu1 P1 P1 109.86(2) 5_556 2_554
Th1 P1 P1 75.267(14) 5_665 2_554
Th1 P1 P1 59.489(14) 5_655 2_554
Cu1 P2 Cu2 125.49(2) 6_657 2
Cu1 P2 Cu2 125.49(2) 6_657 2_565
Cu2 P2 Cu2 108.99(4) 2 2_565
Cu1 P2 Cu2 140.91(5) 6_657 6_656
Cu2 P2 Cu2 62.56(2) 2 6_656
Cu2 P2 Cu2 62.56(2) 2_565 6_656
Cu1 P2 Th1 79.05(2) 6_657 2
Cu2 P2 Th1 67.162(17) 2 2
Cu2 P2 Th1 129.29(4) 2_565 2
Cu2 P2 Th1 128.59(2) 6_656 2
Cu1 P2 Th1 79.05(2) 6_657 2_565
Cu2 P2 Th1 129.29(4) 2 2_565
Cu2 P2 Th1 67.162(17) 2_565 2_565
Cu2 P2 Th1 128.59(2) 6_656 2_565
Th1 P2 Th1 77.70(2) 2 2_565
Cu1 P2 Th1 74.80(2) 6_657 5_666
Cu2 P2 Th1 129.99(4) 2 5_666
Cu2 P2 Th1 68.769(17) 2_565 5_666
Cu2 P2 Th1 74.68(2) 6_656 5_666
Th1 P2 Th1 153.84(3) 2 5_666
Th1 P2 Th1 97.089(9) 2_565 5_666
Cu1 P2 Th1 74.80(2) 6_657 5_656
Cu2 P2 Th1 68.769(17) 2 5_656
Cu2 P2 Th1 129.99(4) 2_565 5_656
Cu2 P2 Th1 74.68(2) 6_656 5_656
Th1 P2 Th1 97.089(10) 2 5_656
Th1 P2 Th1 153.84(3) 2_565 5_656
Th1 P2 Th1 76.21(2) 5_666 5_656
Cu1 P2 P1 40.36(2) 6_657 1_556
Cu2 P2 P1 116.93(3) 2 1_556
Cu2 P2 P1 116.93(3) 2_565 1_556
Cu2 P2 P1 178.73(4) 6_656 1_556
Th1 P2 P1 50.663(16) 2 1_556
Th1 P2 P1 50.663(16) 2_565 1_556
Th1 P2 P1 106.30(2) 5_666 1_556
Th1 P2 P1 106.30(2) 5_656 1_556
Cu1 P2 P1 129.34(3) 6_657 2
Cu2 P2 P1 37.82(2) 2 2
Cu2 P2 P1 94.14(3) 2_565 2
Cu2 P2 P1 82.15(3) 6_656 2
Th1 P2 P1 50.400(18) 2 2
Th1 P2 P1 91.54(3) 2_565 2
Th1 P2 P1 155.67(3) 5_666 2
Th1 P2 P1 104.938(13) 5_656 2
P1 P2 P1 96.78(2) 1_556 2
Cu1 P2 P1 129.34(3) 6_657 2_565
Cu2 P2 P1 94.14(3) 2 2_565
Cu2 P2 P1 37.82(2) 2_565 2_565
Cu2 P2 P1 82.15(3) 6_656 2_565
Th1 P2 P1 91.54(3) 2 2_565
Th1 P2 P1 50.400(18) 2_565 2_565
Th1 P2 P1 104.938(13) 5_666 2_565
Th1 P2 P1 155.67(3) 5_656 2_565
P1 P2 P1 96.78(2) 1_556 2_565
P1 P2 P1 63.93(2) 2 2_565
Cu1 P2 P1 104.48(4) 6_657 6_656
Cu2 P2 P1 80.74(3) 2 6_656
Cu2 P2 P1 80.74(3) 2_565 6_656
Cu2 P2 P1 36.43(2) 6_656 6_656
Th1 P2 P1 141.149(11) 2 6_656
Th1 P2 P1 141.149(11) 2_565 6_656
Th1 P2 P1 49.251(16) 5_666 6_656
Th1 P2 P1 49.251(16) 5_656 6_656
P1 P2 P1 144.84(4) 1_556 6_656
P1 P2 P1 112.78(3) 2 6_656
P1 P2 P1 112.78(3) 2_565 6_656
Cu1 P2 Cu1 121.18(3) 6_657 .
Cu2 P2 Cu1 73.34(3) 2 .
Cu2 P2 Cu1 73.34(3) 2_565 .
Cu2 P2 Cu1 97.91(3) 6_656 .
Th1 P2 Cu1 56.786(16) 2 .
Th1 P2 Cu1 56.786(16) 2_565 .
Th1 P2 Cu1 140.399(13) 5_666 .
Th1 P2 Cu1 140.399(13) 5_656 .
P1 P2 Cu1 80.82(2) 1_556 .
P1 P2 Cu1 35.852(13) 2 .
P1 P2 Cu1 35.852(14) 2_565 .
P1 P2 Cu1 134.33(3) 6_656 .
Cu1 P2 P2 90.0 6_657 1_565
Cu2 P2 P2 144.50(2) 2 1_565
Cu2 P2 P2 35.50(2) 2_565 1_565
Cu2 P2 P2 90.0 6_656 1_565
Th1 P2 P2 128.850(11) 2 1_565
Th1 P2 P2 51.150(11) 2_565 1_565
Th1 P2 P2 51.896(11) 5_666 1_565
Th1 P2 P2 128.104(11) 5_656 1_565
P1 P2 P2 90.0 1_556 1_565
P1 P2 P2 121.967(11) 2 1_565
P1 P2 P2 58.032(11) 2_565 1_565
P1 P2 P2 90.0 6_656 1_565
Cu1 P2 P2 90.0 . 1_565
Cu1 P2 P2 90.0 6_657 1_545
Cu2 P2 P2 35.50(2) 2 1_545
Cu2 P2 P2 144.50(2) 2_565 1_545
Cu2 P2 P2 90.0 6_656 1_545
Th1 P2 P2 51.150(11) 2 1_545
Th1 P2 P2 128.850(11) 2_565 1_545
Th1 P2 P2 128.104(11) 5_666 1_545
Th1 P2 P2 51.897(11) 5_656 1_545
P1 P2 P2 90.0 1_556 1_545
P1 P2 P2 58.032(11) 2 1_545
P1 P2 P2 121.967(11) 2_565 1_545
P1 P2 P2 90.0 6_656 1_545
Cu1 P2 P2 90.0 . 1_545
P2 P2 P2 180.0 1_565 1_545
Cu1 P2 P1 32.345(13) 6_657 5_666
Cu2 P2 P1 152.86(3) 2 5_666
Cu2 P2 P1 94.842(17) 2_565 5_666
Cu2 P2 P1 121.82(3) 6_656 5_666
Th1 P2 P1 107.68(3) 2 5_666
Th1 P2 P1 71.518(18) 2_565 5_666
Th1 P2 P1 47.315(16) 5_666 5_666
Th1 P2 P1 86.14(2) 5_656 5_666
P1 P2 P1 59.21(2) 1_556 5_666
P1 P2 P1 155.83(3) 2 5_666
P1 P2 P1 112.861(15) 2_565 5_666
P1 P2 P1 90.81(2) 6_656 5_666
Cu1 P2 P1 127.71(2) . 5_666
P2 P2 P1 60.349(10) 1_565 5_666
P2 P2 P1 119.652(10) 1_545 5_666
Cu1 P2 P1 32.345(13) 6_657 5_656
Cu2 P2 P1 94.842(17) 2 5_656
Cu2 P2 P1 152.86(3) 2_565 5_656
Cu2 P2 P1 121.82(3) 6_656 5_656
Th1 P2 P1 71.518(18) 2 5_656
Th1 P2 P1 107.68(3) 2_565 5_656
Th1 P2 P1 86.14(2) 5_666 5_656
Th1 P2 P1 47.315(16) 5_656 5_656
P1 P2 P1 59.21(2) 1_556 5_656
P1 P2 P1 112.861(15) 2 5_656
P1 P2 P1 155.83(3) 2_565 5_656
P1 P2 P1 90.81(2) 6_656 5_656
Cu1 P2 P1 127.71(2) . 5_656
P2 P2 P1 119.652(10) 1_565 5_656
P2 P2 P1 60.349(10) 1_545 5_656
P1 P2 P1 59.304(19) 5_666 5_656
Cu1 P2 P2 142.61(3) 6_657 5_656
Cu2 P2 P2 31.537(13) 2 5_656
Cu2 P2 P2 85.26(3) 2_565 5_656
Cu2 P2 P2 31.025(14) 6_656 5_656
Th1 P2 P2 98.173(19) 2 5_656
Th1 P2 P2 137.33(4) 2_565 5_656
Th1 P2 P2 102.56(3) 5_666 5_656
Th1 P2 P2 68.53(2) 5_656 5_656
P1 P2 P2 148.45(2) 1_556 5_656
P1 P2 P2 57.37(2) 2 5_656
P1 P2 P2 87.79(3) 2_565 5_656
P1 P2 P2 55.41(2) 6_656 5_656
Cu1 P2 P2 85.10(3) . 5_656
P2 P2 P2 118.214(12) 1_565 5_656
P2 P2 P2 61.785(12) 1_545 5_656
P1 P2 P2 145.85(4) 5_666 5_656
P1 P2 P2 111.09(2) 5_656 5_656
Cu1 P2 P2 142.61(3) 6_657 5_666
Cu2 P2 P2 85.26(3) 2 5_666
Cu2 P2 P2 31.537(13) 2_565 5_666
Cu2 P2 P2 31.025(14) 6_656 5_666
Th1 P2 P2 137.33(4) 2 5_666
Th1 P2 P2 98.173(19) 2_565 5_666
Th1 P2 P2 68.53(2) 5_666 5_666
Th1 P2 P2 102.56(3) 5_656 5_666
P1 P2 P2 148.45(2) 1_556 5_666
P1 P2 P2 87.79(3) 2 5_666
P1 P2 P2 57.37(2) 2_565 5_666
P1 P2 P2 55.41(3) 6_656 5_666
Cu1 P2 P2 85.10(3) . 5_666
P2 P2 P2 61.785(12) 1_565 5_666
P2 P2 P2 118.214(12) 1_545 5_666
P1 P2 P2 111.09(2) 5_666 5_666
P1 P2 P2 145.85(4) 5_656 5_666
P2 P2 P2 56.43(2) 5_656 5_666
Cu1 P2 Th1 169.34(4) 6_657 .
Cu2 P2 Th1 55.42(2) 2 .
Cu2 P2 Th1 55.42(2) 2_565 .
Cu2 P2 Th1 49.75(2) 6_656 .
Th1 P2 Th1 92.69(2) 2 .
Th1 P2 Th1 92.69(2) 2_565 .
Th1 P2 Th1 113.26(2) 5_666 .
Th1 P2 Th1 113.26(2) 5_656 .
P1 P2 Th1 128.98(3) 1_556 .
P1 P2 Th1 43.340(16) 2 .
P1 P2 Th1 43.340(16) 2_565 .
P1 P2 Th1 86.18(2) 6_656 .
Cu1 P2 Th1 48.156(13) . .
P2 P2 Th1 90.0 1_565 .
P2 P2 Th1 90.0 1_545 .
P1 P2 Th1 150.220(10) 5_666 .
P1 P2 Th1 150.220(10) 5_656 .
P2 P2 Th1 44.736(19) 5_656 .
P2 P2 Th1 44.736(19) 5_666 .
Cu1 P2 Cu1 59.234(11) 6_657 6_667
Cu2 P2 Cu1 175.18(3) 2 6_667
Cu2 P2 Cu1 66.262(14) 2_565 6_667
Cu2 P2 Cu1 113.392(16) 6_656 6_667
Th1 P2 Cu1 116.22(2) 2 6_667
Th1 P2 Cu1 50.492(9) 2_565 6_667
Th1 P2 Cu1 48.364(9) 5_666 6_667
Th1 P2 Cu1 113.33(2) 5_656 6_667
P1 P2 Cu1 67.060(14) 1_556 6_667
P1 P2 Cu1 141.19(2) 2 6_667
P1 P2 Cu1 82.494(12) 2_565 6_667
P1 P2 Cu1 97.350(17) 6_656 6_667
Cu1 P2 Cu1 105.359(16) . 6_667
P2 P2 Cu1 30.766(11) 1_565 6_667
P2 P2 Cu1 149.235(11) 1_545 6_667
P1 P2 Cu1 30.989(9) 5_666 6_667
P1 P2 Cu1 89.595(19) 5_656 6_667
P2 P2 Cu1 144.36(3) 5_656 6_667
P2 P2 Cu1 90.011(9) 5_666 6_667
Th1 P2 Cu1 120.179(12) . 6_667
Cu1 P2 Cu1 59.234(11) 6_657 6_647
Cu2 P2 Cu1 66.262(14) 2 6_647
Cu2 P2 Cu1 175.18(3) 2_565 6_647
Cu2 P2 Cu1 113.392(16) 6_656 6_647
Th1 P2 Cu1 50.492(9) 2 6_647
Th1 P2 Cu1 116.22(2) 2_565 6_647
Th1 P2 Cu1 113.33(2) 5_666 6_647
Th1 P2 Cu1 48.364(9) 5_656 6_647
P1 P2 Cu1 67.060(14) 1_556 6_647
P1 P2 Cu1 82.494(12) 2 6_647
P1 P2 Cu1 141.19(2) 2_565 6_647
P1 P2 Cu1 97.350(17) 6_656 6_647
Cu1 P2 Cu1 105.359(16) . 6_647
P2 P2 Cu1 149.235(11) 1_565 6_647
P2 P2 Cu1 30.766(11) 1_545 6_647
P1 P2 Cu1 89.595(19) 5_666 6_647
P1 P2 Cu1 30.989(9) 5_656 6_647
P2 P2 Cu1 90.011(9) 5_656 6_647
P2 P2 Cu1 144.36(3) 5_666 6_647
Th1 P2 Cu1 120.179(12) . 6_647
Cu1 P2 Cu1 118.47(2) 6_667 6_647
Cu1 P2 Cu1 33.379(15) 6_657 2_565
Cu2 P2 Cu1 147.08(3) 2 2_565
Cu2 P2 Cu1 98.123(17) 2_565 2_565
Cu2 P2 Cu1 149.94(2) 6_656 2_565
Th1 P2 Cu1 81.37(2) 2 2_565
Th1 P2 Cu1 46.529(12) 2_565 2_565
Th1 P2 Cu1 76.831(15) 5_666 2_565
Th1 P2 Cu1 107.54(2) 5_656 2_565
P1 P2 Cu1 30.734(11) 1_556 2_565
P1 P2 Cu1 124.20(3) 2 2_565
P1 P2 Cu1 96.202(19) 2_565 2_565
P1 P2 Cu1 122.86(3) 6_656 2_565
Cu1 P2 Cu1 97.90(2) . 2_565
P2 P2 Cu1 64.611(6) 1_565 2_565
P2 P2 Cu1 115.390(6) 1_545 2_565
P1 P2 Cu1 32.072(16) 5_666 2_565
P1 P2 Cu1 64.967(18) 5_656 2_565
P2 P2 Cu1 175.99(3) 5_656 2_565
P2 P2 Cu1 126.308(9) 5_666 2_565
Th1 P2 Cu1 139.19(2) . 2_565
Cu1 P2 Cu1 37.290(10) 6_667 2_565
Cu1 P2 Cu1 86.633(16) 6_647 2_565
Cu1 P2 Cu1 33.379(15) 6_657 2
Cu2 P2 Cu1 98.123(18) 2 2
Cu2 P2 Cu1 147.08(3) 2_565 2
Cu2 P2 Cu1 149.94(2) 6_656 2
Th1 P2 Cu1 46.529(12) 2 2
Th1 P2 Cu1 81.37(2) 2_565 2
Th1 P2 Cu1 107.54(2) 5_666 2
Th1 P2 Cu1 76.831(15) 5_656 2
P1 P2 Cu1 30.734(11) 1_556 2
P1 P2 Cu1 96.202(19) 2 2
P1 P2 Cu1 124.20(3) 2_565 2
P1 P2 Cu1 122.86(3) 6_656 2
Cu1 P2 Cu1 97.90(2) . 2
P2 P2 Cu1 115.390(6) 1_565 2
P2 P2 Cu1 64.611(6) 1_545 2
P1 P2 Cu1 64.967(18) 5_666 2
P1 P2 Cu1 32.072(16) 5_656 2
P2 P2 Cu1 126.308(8) 5_656 2
P2 P2 Cu1 175.99(3) 5_666 2
Th1 P2 Cu1 139.19(2) . 2
Cu1 P2 Cu1 86.633(16) 6_667 2
Cu1 P2 Cu1 37.290(10) 6_647 2
Cu1 P2 Cu1 50.779(12) 2_565 2
Cu1 P2 Cu2 114.239(17) 6_657 6_646
Cu2 P2 Cu2 20.836(19) 2 6_646
Cu2 P2 Cu2 116.56(3) 2_565 6_646
Cu2 P2 Cu2 58.065(11) 6_656 6_646
Th1 P2 Cu2 78.320(8) 2 6_646
Th1 P2 Cu2 149.57(3) 2_565 6_646
Th1 P2 Cu2 112.58(2) 5_666 6_646
Th1 P2 Cu2 48.435(9) 5_656 6_646
P1 P2 Cu2 121.926(11) 1_556 6_646
P1 P2 Cu2 58.563(14) 2 6_646
P1 P2 Cu2 112.15(2) 2_565 6_646
P1 P2 Cu2 64.811(13) 6_656 6_646
Cu1 P2 Cu2 94.173(16) . 6_646
P2 P2 Cu2 148.065(11) 1_565 6_646
P2 P2 Cu2 31.934(11) 1_545 6_646
P1 P2 Cu2 134.33(2) 5_666 6_646
P1 P2 Cu2 81.898(13) 5_656 6_646
P2 P2 Cu2 31.295(7) 5_656 6_646
P2 P2 Cu2 87.02(2) 5_666 6_646
Th1 P2 Cu2 70.016(13) . 6_646
Cu1 P2 Cu2 159.92(3) 6_667 6_646
Cu1 P2 Cu2 58.721(9) 6_647 6_646
Cu1 P2 Cu2 145.254(17) 2_565 6_646
Cu1 P2 Cu2 95.390(8) 2 6_646
Cu1 P2 Cu2 114.239(17) 6_657 6_666
Cu2 P2 Cu2 116.56(3) 2 6_666
Cu2 P2 Cu2 20.836(19) 2_565 6_666
Cu2 P2 Cu2 58.065(11) 6_656 6_666
Th1 P2 Cu2 149.57(3) 2 6_666
Th1 P2 Cu2 78.320(8) 2_565 6_666
Th1 P2 Cu2 48.435(9) 5_666 6_666
Th1 P2 Cu2 112.58(2) 5_656 6_666
P1 P2 Cu2 121.926(11) 1_556 6_666
P1 P2 Cu2 112.15(2) 2 6_666
P1 P2 Cu2 58.563(14) 2_565 6_666
P1 P2 Cu2 64.811(13) 6_656 6_666
Cu1 P2 Cu2 94.173(16) . 6_666
P2 P2 Cu2 31.934(11) 1_565 6_666
P2 P2 Cu2 148.065(11) 1_545 6_666
P1 P2 Cu2 81.898(13) 5_666 6_666
P1 P2 Cu2 134.33(2) 5_656 6_666
P2 P2 Cu2 87.02(2) 5_656 6_666
P2 P2 Cu2 31.295(7) 5_666 6_666
Th1 P2 Cu2 70.016(13) . 6_666
Cu1 P2 Cu2 58.721(9) 6_667 6_666
Cu1 P2 Cu2 159.92(3) 6_647 6_666
Cu1 P2 Cu2 95.390(8) 2_565 6_666
Cu1 P2 Cu2 145.254(17) 2 6_666
Cu2 P2 Cu2 116.13(2) 6_646 6_666
Cu1 P2 P2 54.95(3) 6_657 6_657
Cu2 P2 P2 108.67(3) 2 6_657
Cu2 P2 P2 108.67(3) 2_565 6_657
Cu2 P2 P2 85.96(3) 6_656 6_657
Th1 P2 P2 120.61(3) 2 6_657
Th1 P2 P2 120.61(3) 2_565 6_657
Th1 P2 P2 40.715(10) 5_666 6_657
Th1 P2 P2 40.715(10) 5_656 6_657
P1 P2 P2 95.31(3) 1_556 6_657
P1 P2 P2 145.648(16) 2 6_657
P1 P2 P2 145.648(16) 2_565 6_657
P1 P2 P2 49.535(19) 6_656 6_657
Cu1 P2 P2 176.13(4) . 6_657
P2 P2 P2 90.0 1_565 6_657
P2 P2 P2 90.0 1_545 6_657
P1 P2 P2 49.31(2) 5_666 6_657
P1 P2 P2 49.31(2) 5_656 6_657
P2 P2 P2 98.30(3) 5_656 6_657
P2 P2 P2 98.30(3) 5_666 6_657
Th1 P2 P2 135.71(3) . 6_657
Cu1 P2 P2 72.915(17) 6_667 6_657
Cu1 P2 P2 72.915(17) 6_647 6_657
Cu1 P2 P2 78.62(2) 2_565 6_657
Cu1 P2 P2 78.62(2) 2 6_657
Cu2 P2 P2 87.865(15) 6_646 6_657
Cu2 P2 P2 87.865(15) 6_666 6_657
Cu1 P2 P2 91.90(4) 6_657 6_557
Cu2 P2 P2 89.83(3) 2 6_557
Cu2 P2 P2 89.83(3) 2_565 6_557
Cu2 P2 P2 127.19(4) 6_656 6_557
Th1 P2 P2 41.534(14) 2 6_557
Th1 P2 P2 41.534(14) 2_565 6_557
Th1 P2 P2 138.606(18) 5_666 6_557
Th1 P2 P2 138.606(18) 5_656 6_557
P1 P2 P2 51.54(3) 1_556 6_557
P1 P2 P2 54.239(18) 2 6_557
P1 P2 P2 54.239(18) 2_565 6_557
P1 P2 P2 163.62(4) 6_656 6_557
Cu1 P2 P2 29.287(11) . 6_557
P2 P2 P2 90.0 1_565 6_557
P2 P2 P2 90.0 1_545 6_557
P1 P2 P2 103.39(3) 5_666 6_557
P1 P2 P2 103.39(3) 5_656 6_557
P2 P2 P2 110.76(3) 5_656 6_557
P2 P2 P2 110.76(3) 5_666 6_557
Th1 P2 P2 77.443(19) . 6_557
Cu1 P2 P2 90.970(19) 6_667 6_557
Cu1 P2 P2 90.970(19) 6_647 6_557
Cu1 P2 P2 71.52(2) 2_565 6_557
Cu1 P2 P2 71.52(2) 2 6_557
Cu2 P2 P2 108.648(15) 6_646 6_557
Cu2 P2 P2 108.648(15) 6_666 6_557
P2 P2 P2 146.84(4) 6_657 6_557
Cu1 P2 Cu2 63.85(2) 6_657 1_556
Cu2 P2 Cu2 105.69(3) 2 1_556
Cu2 P2 Cu2 105.69(3) 2_565 1_556
Cu2 P2 Cu2 155.24(4) 6_656 1_556
Th1 P2 Cu2 40.387(12) 2 1_556
Th1 P2 Cu2 40.387(12) 2_565 1_556
Th1 P2 Cu2 123.392(19) 5_666 1_556
Th1 P2 Cu2 123.392(19) 5_656 1_556
P1 P2 Cu2 23.487(17) 1_556 1_556
P1 P2 Cu2 76.90(2) 2 1_556
P1 P2 Cu2 76.90(2) 2_565 1_556
P1 P2 Cu2 168.33(3) 6_656 1_556
Cu1 P2 Cu2 57.335(15) . 1_556
P2 P2 Cu2 90.0 1_565 1_556
P2 P2 Cu2 90.0 1_545 1_556
P1 P2 Cu2 79.07(2) 5_666 1_556
P1 P2 Cu2 79.07(2) 5_656 1_556
P2 P2 Cu2 133.81(3) 5_656 1_556
P2 P2 Cu2 133.81(3) 5_666 1_556
Th1 P2 Cu2 105.49(2) . 1_556
Cu1 P2 Cu2 76.970(14) 6_667 1_556
Cu1 P2 Cu2 76.970(14) 6_647 1_556
Cu1 P2 Cu2 47.351(11) 2_565 1_556
Cu1 P2 Cu2 47.351(11) 2 1_556
Cu2 P2 Cu2 118.707(13) 6_646 1_556
Cu2 P2 Cu2 118.707(13) 6_666 1_556
P2 P2 Cu2 118.80(3) 6_657 1_556
P2 P2 Cu2 28.049(17) 6_557 1_556
Cu1 P2 Cu2 43.334(19) 6_657 5_666
Cu2 P2 Cu2 135.48(3) 2 5_666
Cu2 P2 Cu2 96.47(2) 2_565 5_666
Cu2 P2 Cu2 101.51(3) 6_656 5_666
Th1 P2 Cu2 122.02(2) 2 5_666
Th1 P2 Cu2 93.879(16) 2_565 5_666
Th1 P2 Cu2 32.039(11) 5_666 5_666
Th1 P2 Cu2 66.883(17) 5_656 5_666
P1 P2 Cu2 79.66(2) 1_556 5_666
P1 P2 Cu2 169.299(15) 2 5_666
P1 P2 Cu2 126.312(10) 2_565 5_666
P1 P2 Cu2 67.76(2) 6_656 5_666
Cu1 P2 Cu2 150.665(17) . 5_666
P2 P2 Cu2 68.363(5) 1_565 5_666
P2 P2 Cu2 111.638(4) 1_545 5_666
P1 P2 Cu2 23.821(15) 5_666 5_666
P1 P2 Cu2 56.635(15) 5_656 5_666
P2 P2 Cu2 122.12(3) 5_656 5_666
P2 P2 Cu2 100.55(3) 5_666 5_666
Th1 P2 Cu2 145.272(18) . 5_666
Cu1 P2 Cu2 46.457(10) 6_667 5_666
Cu1 P2 Cu2 86.834(16) 6_647 5_666
Cu1 P2 Cu2 55.532(12) 2_565 5_666
Cu1 P2 Cu2 75.537(15) 2 5_666
Cu2 P2 Cu2 114.739(18) 6_646 5_666
Cu2 P2 Cu2 78.033(11) 6_666 5_666
P2 P2 Cu2 26.932(11) 6_657 5_666
P2 P2 Cu2 127.05(3) 6_557 5_666
Cu2 P2 Cu2 101.475(17) 1_556 5_666
Cu1 P2 Cu2 43.334(19) 6_657 5_656
Cu2 P2 Cu2 96.47(2) 2 5_656
Cu2 P2 Cu2 135.48(3) 2_565 5_656
Cu2 P2 Cu2 101.51(3) 6_656 5_656
Th1 P2 Cu2 93.879(16) 2 5_656
Th1 P2 Cu2 122.02(2) 2_565 5_656
Th1 P2 Cu2 66.883(17) 5_666 5_656
Th1 P2 Cu2 32.039(11) 5_656 5_656
P1 P2 Cu2 79.66(2) 1_556 5_656
P1 P2 Cu2 126.312(9) 2 5_656
P1 P2 Cu2 169.299(15) 2_565 5_656
P1 P2 Cu2 67.76(2) 6_656 5_656
Cu1 P2 Cu2 150.665(17) . 5_656
P2 P2 Cu2 111.638(4) 1_565 5_656
P2 P2 Cu2 68.364(4) 1_545 5_656
P1 P2 Cu2 56.635(15) 5_666 5_656
P1 P2 Cu2 23.821(15) 5_656 5_656
P2 P2 Cu2 100.55(3) 5_656 5_656
P2 P2 Cu2 122.12(3) 5_666 5_656
Th1 P2 Cu2 145.272(18) . 5_656
Cu1 P2 Cu2 86.834(16) 6_667 5_656
Cu1 P2 Cu2 46.457(10) 6_647 5_656
Cu1 P2 Cu2 75.537(15) 2_565 5_656
Cu1 P2 Cu2 55.532(12) 2 5_656
Cu2 P2 Cu2 78.033(11) 6_646 5_656
Cu2 P2 Cu2 114.739(18) 6_666 5_656
P2 P2 Cu2 26.932(11) 6_657 5_656
P2 P2 Cu2 127.05(3) 6_557 5_656
Cu2 P2 Cu2 101.475(17) 1_556 5_656
Cu2 P2 Cu2 43.274(9) 5_666 5_656
Cu1 P2 Cu1 80.75(3) 6_657 1_655
Cu2 P2 Cu1 94.43(3) 2 1_655
Cu2 P2 Cu1 94.43(3) 2_565 1_655
Cu2 P2 Cu1 60.16(2) 6_656 1_655
Th1 P2 Cu1 135.636(16) 2 1_655
Th1 P2 Cu1 135.636(17) 2_565 1_655
Th1 P2 Cu1 39.249(12) 5_666 1_655
Th1 P2 Cu1 39.249(12) 5_656 1_655
P1 P2 Cu1 121.11(3) 1_556 1_655
P1 P2 Cu1 131.17(2) 2 1_655
P1 P2 Cu1 131.17(2) 2_565 1_655
P1 P2 Cu1 23.730(16) 6_656 1_655
Cu1 P2 Cu1 158.06(3) . 1_655
P2 P2 Cu1 90.0 1_565 1_655
P2 P2 Cu1 90.0 1_545 1_655
P1 P2 Cu1 70.32(2) 5_666 1_655
P1 P2 Cu1 70.32(2) 5_656 1_655
P2 P2 Cu1 75.62(3) 5_656 1_655
P2 P2 Cu1 75.62(3) 5_666 1_655
Th1 P2 Cu1 109.91(2) . 1_655
Cu1 P2 Cu1 85.285(15) 6_667 1_655
Cu1 P2 Cu1 85.285(15) 6_647 1_655
Cu1 P2 Cu1 101.893(18) 2_565 1_655
Cu1 P2 Cu1 101.893(18) 2 1_655
Cu2 P2 Cu1 74.738(13) 6_646 1_655
Cu2 P2 Cu1 74.738(13) 6_666 1_655
P2 P2 Cu1 25.805(13) 6_657 1_655
P2 P2 Cu1 172.65(3) 6_557 1_655
Cu2 P2 Cu1 144.60(2) 1_556 1_655
Cu2 P2 Cu1 46.517(11) 5_666 1_655
Cu2 P2 Cu1 46.517(11) 5_656 1_655
Cu1 P2 P1 58.568(16) 6_657 1_566
Cu2 P2 P1 154.62(4) 2 1_566
Cu2 P2 P1 73.522(18) 2_565 1_566
Cu2 P2 P1 133.174(10) 6_656 1_566
Th1 P2 P1 91.35(2) 2 1_566
Th1 P2 P1 26.978(12) 2_565 1_566
Th1 P2 P1 75.056(13) 5_666 1_566
Th1 P2 P1 129.94(3) 5_656 1_566
P1 P2 P1 46.812(10) 1_556 1_566
P1 P2 P1 117.83(2) 2 1_566
P1 P2 P1 72.226(12) 2_565 1_566
P1 P2 P1 124.02(2) 6_656 1_566
Cu1 P2 P1 83.733(18) . 1_566
P2 P2 P1 43.188(10) 1_565 1_566
P2 P2 P1 136.813(10) 1_545 1_566
P1 P2 P1 44.68(2) 5_666 1_566
P1 P2 P1 90.597(18) 5_656 1_566
P2 P2 P1 158.11(3) 5_656 1_566
P2 P2 P1 103.799(11) 5_666 1_566
Th1 P2 P1 115.500(17) . 1_566
Cu1 P2 P1 26.714(11) 6_667 1_566
Cu1 P2 P1 111.08(2) 6_647 1_566
Cu1 P2 P1 25.725(10) 2_565 1_566
Cu1 P2 P1 74.000(15) 2 1_566
Cu2 P2 P1 168.721(19) 6_646 1_566
Cu2 P2 P1 75.117(10) 6_666 1_566
P2 P2 P1 93.63(2) 6_657 1_566
P2 P2 P1 64.805(19) 6_557 1_566
Cu2 P2 P1 51.120(11) 1_556 1_566
Cu2 P2 P1 66.944(14) 5_666 1_566
Cu2 P2 P1 98.398(18) 5_656 1_566
Cu1 P2 P1 110.711(17) 1_655 1_566
Cu1 P2 P1 58.568(16) 6_657 1_546
Cu2 P2 P1 73.522(18) 2 1_546
Cu2 P2 P1 154.62(4) 2_565 1_546
Cu2 P2 P1 133.174(10) 6_656 1_546
Th1 P2 P1 26.978(12) 2 1_546
Th1 P2 P1 91.35(2) 2_565 1_546
Th1 P2 P1 129.94(3) 5_666 1_546
Th1 P2 P1 75.056(13) 5_656 1_546
P1 P2 P1 46.812(10) 1_556 1_546
P1 P2 P1 72.226(13) 2 1_546
P1 P2 P1 117.83(2) 2_565 1_546
P1 P2 P1 124.02(2) 6_656 1_546
Cu1 P2 P1 83.733(17) . 1_546
P2 P2 P1 136.813(10) 1_565 1_546
P2 P2 P1 43.188(10) 1_545 1_546
P1 P2 P1 90.597(18) 5_666 1_546
P1 P2 P1 44.68(2) 5_656 1_546
P2 P2 P1 103.799(11) 5_656 1_546
P2 P2 P1 158.11(3) 5_666 1_546
Th1 P2 P1 115.500(17) . 1_546
Cu1 P2 P1 111.08(2) 6_667 1_546
Cu1 P2 P1 26.714(11) 6_647 1_546
Cu1 P2 P1 74.000(15) 2_565 1_546
Cu1 P2 P1 25.725(9) 2 1_546
Cu2 P2 P1 75.117(10) 6_646 1_546
Cu2 P2 P1 168.721(19) 6_666 1_546
P2 P2 P1 93.63(2) 6_657 1_546
P2 P2 P1 64.805(18) 6_557 1_546
Cu2 P2 P1 51.120(11) 1_556 1_546
Cu2 P2 P1 98.398(18) 5_666 1_546
Cu2 P2 P1 66.944(14) 5_656 1_546
Cu1 P2 P1 110.711(17) 1_655 1_546
P1 P2 P1 93.62(2) 1_566 1_546
Cu1 P2 Cu1 103.50(3) 6_657 5_666
Cu2 P2 Cu1 98.21(3) 2 5_666
Cu2 P2 Cu1 63.70(2) 2_565 5_666
Cu2 P2 Cu1 41.338(18) 6_656 5_666
Th1 P2 Cu1 162.236(15) 2 5_666
Th1 P2 Cu1 120.060(8) 2_565 5_666
Th1 P2 Cu1 33.799(11) 5_666 5_666
Th1 P2 Cu1 67.238(17) 5_656 5_666
P1 P2 Cu1 139.72(2) 1_556 5_666
P1 P2 Cu1 123.48(3) 2 5_666
P1 P2 Cu1 99.829(19) 2_565 5_666
P1 P2 Cu1 21.089(4) 6_656 5_666
Cu1 P2 Cu1 130.69(2) . 5_666
P2 P2 Cu1 68.911(5) 1_565 5_666
P2 P2 Cu1 111.089(4) 1_545 5_666
P1 P2 Cu1 80.52(2) 5_666 5_666
P1 P2 Cu1 101.03(2) 5_656 5_666
P2 P2 Cu1 68.92(2) 5_656 5_666
P2 P2 Cu1 45.59(2) 5_666 5_666
Th1 P2 Cu1 86.424(16) . 5_666
Cu1 P2 Cu1 79.063(11) 6_667 5_666
Cu1 P2 Cu1 115.380(18) 6_647 5_666
Cu1 P2 Cu1 110.617(16) 2_565 5_666
Cu1 P2 Cu1 131.35(2) 2 5_666
Cu2 P2 Cu1 84.733(15) 6_646 5_666
Cu2 P2 Cu1 45.371(9) 6_666 5_666
P2 P2 Cu1 52.743(15) 6_657 5_666
P2 P2 Cu1 153.522(18) 6_557 5_666
Cu2 P2 Cu1 156.032(11) 1_556 5_666
Cu2 P2 Cu1 60.944(13) 5_666 5_666
Cu2 P2 Cu1 77.272(15) 5_656 5_666
Cu1 P2 Cu1 31.343(9) 1_655 5_666
P1 P2 Cu1 105.057(12) 1_566 5_666
P1 P2 Cu1 141.673(19) 1_546 5_666
Cu1 P2 Cu1 103.50(3) 6_657 5_656
Cu2 P2 Cu1 63.70(2) 2 5_656
Cu2 P2 Cu1 98.21(3) 2_565 5_656
Cu2 P2 Cu1 41.338(18) 6_656 5_656
Th1 P2 Cu1 120.060(8) 2 5_656
Th1 P2 Cu1 162.236(15) 2_565 5_656
Th1 P2 Cu1 67.238(17) 5_666 5_656
Th1 P2 Cu1 33.799(11) 5_656 5_656
P1 P2 Cu1 139.72(2) 1_556 5_656
P1 P2 Cu1 99.829(19) 2 5_656
P1 P2 Cu1 123.48(3) 2_565 5_656
P1 P2 Cu1 21.089(4) 6_656 5_656
Cu1 P2 Cu1 130.69(2) . 5_656
P2 P2 Cu1 111.089(4) 1_565 5_656
P2 P2 Cu1 68.911(4) 1_545 5_656
P1 P2 Cu1 101.03(2) 5_666 5_656
P1 P2 Cu1 80.52(2) 5_656 5_656
P2 P2 Cu1 45.59(2) 5_656 5_656
P2 P2 Cu1 68.92(2) 5_666 5_656
Th1 P2 Cu1 86.424(16) . 5_656
Cu1 P2 Cu1 115.380(18) 6_667 5_656
Cu1 P2 Cu1 79.063(11) 6_647 5_656
Cu1 P2 Cu1 131.35(2) 2_565 5_656
Cu1 P2 Cu1 110.617(16) 2 5_656
Cu2 P2 Cu1 45.371(9) 6_646 5_656
Cu2 P2 Cu1 84.733(15) 6_666 5_656
P2 P2 Cu1 52.743(15) 6_657 5_656
P2 P2 Cu1 153.522(18) 6_557 5_656
Cu2 P2 Cu1 156.032(11) 1_556 5_656
Cu2 P2 Cu1 77.272(15) 5_666 5_656
Cu2 P2 Cu1 60.944(13) 5_656 5_656
Cu1 P2 Cu1 31.343(9) 1_655 5_656
P1 P2 Cu1 141.673(19) 1_566 5_656
P1 P2 Cu1 105.057(12) 1_546 5_656
Cu1 P2 Cu1 42.178(9) 5_666 5_656
Cu1 P2 P1 100.01(2) 6_657 6_666
Cu2 P2 P1 118.28(3) 2 6_666
Cu2 P2 P1 45.79(2) 2_565 6_666
Cu2 P2 P1 56.010(16) 6_656 6_666
Th1 P2 P1 172.86(2) 2 6_666
Th1 P2 P1 95.160(9) 2_565 6_666
Th1 P2 P1 26.190(12) 5_666 6_666
Th1 P2 P1 89.44(2) 5_656 6_666
P1 P2 P1 124.615(16) 1_556 6_666
P1 P2 P1 130.53(2) 2 6_666
P1 P2 P1 83.59(2) 2_565 6_666
P1 P2 P1 45.989(10) 6_656 6_666
Cu1 P2 P1 119.048(17) . 6_666
P2 P2 P1 44.011(10) 1_565 6_666
P2 P2 P1 135.989(10) 1_545 6_666
P1 P2 P1 69.755(10) 5_666 6_666
P1 P2 P1 111.44(2) 5_656 6_666
P2 P2 P1 86.88(3) 5_656 6_666
P2 P2 P1 42.743(18) 5_666 6_666
Th1 P2 P1 87.345(17) . 6_666
Cu1 P2 P1 58.055(11) 6_667 6_666
Cu1 P2 P1 134.98(2) 6_647 6_666
Cu1 P2 P1 93.936(13) 2_565 6_666
Cu1 P2 P1 133.27(2) 2 6_666
Cu2 P2 P1 108.34(2) 6_646 6_666
Cu2 P2 P1 25.032(11) 6_666 6_666
P2 P2 P1 63.198(14) 6_657 6_666
P2 P2 P1 131.805(12) 6_557 6_666
Cu2 P2 P1 132.877(11) 1_556 6_666
Cu2 P2 P1 58.119(14) 5_666 6_666
Cu2 P2 P1 90.128(18) 5_656 6_666
Cu1 P2 P1 50.502(12) 1_655 6_666
P1 P2 P1 82.206(13) 1_566 6_666
P1 P2 P1 155.95(3) 1_546 6_666
Cu1 P2 P1 24.900(8) 5_666 6_666
Cu1 P2 P1 67.078(14) 5_656 6_666
Cu1 P2 P1 100.01(2) 6_657 6_646
Cu2 P2 P1 45.79(2) 2 6_646
Cu2 P2 P1 118.28(3) 2_565 6_646
Cu2 P2 P1 56.010(16) 6_656 6_646
Th1 P2 P1 95.160(9) 2 6_646
Th1 P2 P1 172.86(2) 2_565 6_646
Th1 P2 P1 89.44(2) 5_666 6_646
Th1 P2 P1 26.190(12) 5_656 6_646
P1 P2 P1 124.615(15) 1_556 6_646
P1 P2 P1 83.59(2) 2 6_646
P1 P2 P1 130.53(2) 2_565 6_646
P1 P2 P1 45.989(10) 6_656 6_646
Cu1 P2 P1 119.048(17) . 6_646
P2 P2 P1 135.989(10) 1_565 6_646
P2 P2 P1 44.011(10) 1_545 6_646
P1 P2 P1 111.44(2) 5_666 6_646
P1 P2 P1 69.755(11) 5_656 6_646
P2 P2 P1 42.743(18) 5_656 6_646
P2 P2 P1 86.88(3) 5_666 6_646
Th1 P2 P1 87.345(17) . 6_646
Cu1 P2 P1 134.98(2) 6_667 6_646
Cu1 P2 P1 58.055(12) 6_647 6_646
Cu1 P2 P1 133.27(2) 2_565 6_646
Cu1 P2 P1 93.936(13) 2 6_646
Cu2 P2 P1 25.032(11) 6_646 6_646
Cu2 P2 P1 108.34(2) 6_666 6_646
P2 P2 P1 63.198(14) 6_657 6_646
P2 P2 P1 131.805(12) 6_557 6_646
Cu2 P2 P1 132.877(11) 1_556 6_646
Cu2 P2 P1 90.128(18) 5_666 6_646
Cu2 P2 P1 58.119(14) 5_656 6_646
Cu1 P2 P1 50.502(12) 1_655 6_646
P1 P2 P1 155.95(3) 1_566 6_646
P1 P2 P1 82.206(13) 1_546 6_646
Cu1 P2 P1 67.078(14) 5_666 6_646
Cu1 P2 P1 24.900(8) 5_656 6_646
P1 P2 P1 91.98(2) 6_666 6_646
Cu1 P2 Cu1 111.43(2) 6_657 1_545
Cu2 P2 Cu1 38.823(19) 2 1_545
Cu2 P2 Cu1 111.98(3) 2_565 1_545
Cu2 P2 Cu1 95.57(2) 6_656 1_545
Th1 P2 Cu1 33.800(10) 2 1_545
Th1 P2 Cu1 93.31(2) 2_565 1_545
Th1 P2 Cu1 168.80(2) 5_666 1_545
Th1 P2 Cu1 96.121(7) 5_656 1_545
P1 P2 Cu1 83.537(18) 1_556 1_545
P1 P2 Cu1 18.715(12) 2 1_545
P1 P2 Cu1 78.640(18) 2_565 1_545
P1 P2 Cu1 119.552(17) 6_656 1_545
Cu1 P2 Cu1 45.108(8) . 1_545
P2 P2 Cu1 135.107(8) 1_565 1_545
P2 P2 Cu1 44.892(8) 1_545 1_545
P1 P2 Cu1 141.46(2) 5_666 1_545
P1 P2 Cu1 94.660(13) 5_656 1_545
P2 P2 Cu1 66.720(19) 5_656 1_545
P2 P2 Cu1 105.94(3) 5_666 1_545
Th1 P2 Cu1 61.912(11) . 1_545
Cu1 P2 Cu1 142.72(2) 6_667 1_545
Cu1 P2 Cu1 65.052(8) 6_647 1_545
Cu1 P2 Cu1 113.626(19) 2_565 1_545
Cu1 P2 Cu1 78.068(11) 2 1_545
Cu2 P2 Cu1 56.643(9) 6_646 1_545
Cu2 P2 Cu1 130.74(2) 6_666 1_545
P2 P2 Cu1 134.762(9) 6_657 1_545
P2 P2 Cu1 52.007(10) 6_557 1_545
Cu2 P2 Cu1 67.609(12) 1_556 1_545
Cu2 P2 Cu1 151.222(15) 5_666 1_545
Cu2 P2 Cu1 110.736(7) 5_656 1_545
Cu1 P2 Cu1 130.895(11) 1_655 1_545
P1 P2 Cu1 116.07(2) 1_566 1_545
P1 P2 Cu1 53.589(12) 1_546 1_545
Cu1 P2 Cu1 135.644(16) 5_666 1_545
Cu1 P2 Cu1 101.841(10) 5_656 1_545
P1 P2 Cu1 148.45(2) 6_666 1_545
P1 P2 Cu1 80.396(11) 6_646 1_545
Cu1 P2 Cu1 111.43(2) 6_657 1_565
Cu2 P2 Cu1 111.98(3) 2 1_565
Cu2 P2 Cu1 38.823(19) 2_565 1_565
Cu2 P2 Cu1 95.57(2) 6_656 1_565
Th1 P2 Cu1 93.31(2) 2 1_565
Th1 P2 Cu1 33.800(10) 2_565 1_565
Th1 P2 Cu1 96.121(7) 5_666 1_565
Th1 P2 Cu1 168.80(2) 5_656 1_565
P1 P2 Cu1 83.537(18) 1_556 1_565
P1 P2 Cu1 78.640(18) 2 1_565
P1 P2 Cu1 18.715(12) 2_565 1_565
P1 P2 Cu1 119.552(17) 6_656 1_565
Cu1 P2 Cu1 45.108(8) . 1_565
P2 P2 Cu1 44.892(8) 1_565 1_565
P2 P2 Cu1 135.107(8) 1_545 1_565
P1 P2 Cu1 94.660(13) 5_666 1_565
P1 P2 Cu1 141.46(2) 5_656 1_565
P2 P2 Cu1 105.94(3) 5_656 1_565
P2 P2 Cu1 66.720(19) 5_666 1_565
Th1 P2 Cu1 61.912(11) . 1_565
Cu1 P2 Cu1 65.052(8) 6_667 1_565
Cu1 P2 Cu1 142.72(2) 6_647 1_565
Cu1 P2 Cu1 78.068(11) 2_565 1_565
Cu1 P2 Cu1 113.626(19) 2 1_565
Cu2 P2 Cu1 130.74(2) 6_646 1_565
Cu2 P2 Cu1 56.643(9) 6_666 1_565
P2 P2 Cu1 134.762(9) 6_657 1_565
P2 P2 Cu1 52.007(9) 6_557 1_565
Cu2 P2 Cu1 67.609(12) 1_556 1_565
Cu2 P2 Cu1 110.736(7) 5_666 1_565
Cu2 P2 Cu1 151.222(15) 5_656 1_565
Cu1 P2 Cu1 130.895(11) 1_655 1_565
P1 P2 Cu1 53.589(12) 1_566 1_565
P1 P2 Cu1 116.07(2) 1_546 1_565
Cu1 P2 Cu1 101.841(10) 5_666 1_565
Cu1 P2 Cu1 135.644(16) 5_656 1_565
P1 P2 Cu1 80.396(11) 6_666 1_565
P1 P2 Cu1 148.45(2) 6_646 1_565
Cu1 P2 Cu1 90.215(16) 1_545 1_565

loop_
_geom_bond_atom_site_label_1
_geom_bond_atom_site_label_2
_geom_bond_distance
_geom_bond_site_symmetry_2
Th1 P1 2.9175(9) .
Th1 P1 2.9184(7) 2_565
Th1 P1 2.9184(7) 2
Th1 Cu2 3.0800(5) .
Th1 P2 3.0868(8) 2_554
Th1 P2 3.0868(8) 2_564
Th1 P2 3.1378(8) 5_666
Th1 P2 3.1378(8) 5_656
Th1 Cu2 3.1777(5) 6_656
Th1 Cu1 3.2774(5) .
Th1 Cu1 3.3714(4) 2_554
Th1 Cu1 3.3714(4) 2_564
Th1 Cu2 3.4160(4) 2_565
Th1 Cu2 3.4160(4) 2
Th1 Cu1 3.4841(4) 5_556
Th1 Cu1 3.4841(4) 5_566
Th1 Th1 3.8726(2) 1_545
Th1 Th1 3.87260(19) 1_565
Th1 P1 4.1457(9) 6_556
Th1 P2 4.1487(10) .
Th1 Th1 4.6653(2) 6_556
Th1 Th1 4.6653(3) 6_656
Th1 P1 4.8486(6) 1_545
Th1 P1 4.8486(6) 1_565
Th1 Cu1 4.8768(5) 6_656
Th1 Cu2 4.9480(3) 1_545
Th1 Cu2 4.9480(3) 1_565
Th1 Cu2 4.9647(5) 5
Th1 Cu2 4.9647(5) 5_565
Th1 Cu2 5.0095(3) 6_666
Th1 Cu2 5.0095(3) 6_646
Th1 Cu1 5.0733(4) 1_565
Th1 Cu1 5.0733(4) 1_545
Th1 Th1 5.2862(3) 2_554
Th1 Th1 5.2862(3) 2_564
Th1 Th1 5.2862(3) 2_565
Th1 Th1 5.2862(3) 2
Th1 P1 5.3980(10) 6_656
Th1 P1 5.4278(9) 5_665
Th1 P1 5.4278(9) 5_655
Cu1 P2 2.3054(10) 6_557
Cu1 P1 2.3210(6) 2_565
Cu1 P1 2.3210(6) 2
Cu1 P1 2.3994(10) 6_556
Cu1 Cu1 2.8846(7) 5_556
Cu1 Cu1 2.8846(7) 5_566
Cu1 Th1 3.3714(4) 2_565
Cu1 Th1 3.3714(4) 2
Cu1 Th1 3.4841(4) 5_556
Cu1 Th1 3.4841(4) 5_566
Cu1 P2 3.8581(11) .
Cu1 Cu1 3.87260(19) 1_565
Cu1 Cu1 3.8726(2) 1_545
Cu1 Cu2 3.9089(6) 2_565
Cu1 Cu2 3.9089(6) 2
Cu1 Cu2 4.1640(6) 5_566
Cu1 Cu2 4.1640(6) 5_556
Cu1 Cu2 4.4474(7) 1_556
Cu1 P2 4.5069(5) 6_567
Cu1 P2 4.5069(5) 6_547
Cu1 P2 4.5160(10) 2_554
Cu1 P2 4.5160(10) 2_564
Cu1 P1 4.5557(6) 6_546
Cu1 P1 4.5557(6) 6_566
Cu1 Cu2 4.5965(6) 6_556
Cu1 Cu2 4.8242(7) 6_656
Cu1 P1 4.8605(10) 1_556
Cu1 Th1 4.8768(5) 6_556
Cu1 Th1 5.0733(4) 1_545
Cu1 Th1 5.0733(4) 1_565
Cu1 P2 5.2932(11) 1_455
Cu1 P2 5.3814(10) 5_666
Cu1 P2 5.3814(10) 5_656
Cu1 Cu2 5.3932(8) .
Cu1 P1 5.4204(10) 5_566
Cu1 P1 5.4204(10) 5_556
Cu1 Cu1 5.4231(6) 6_557
Cu1 Cu1 5.4232(6) 6_657
Cu1 P2 5.4664(8) 1_565
Cu2 P1 2.3001(10) .
Cu2 P2 2.3785(6) 2_564
Cu2 P2 2.3785(6) 2_554
Cu2 P2 2.4137(10) 6_556
Cu2 Cu2 2.4885(6) 5
Cu2 Cu2 2.4885(6) 5_565
Cu2 Th1 3.1777(5) 6_556
Cu2 Th1 3.4160(4) 2_554
Cu2 Th1 3.4160(4) 2_564
Cu2 Cu2 3.87260(19) 1_565
Cu2 Cu2 3.8726(2) 1_545
Cu2 Cu1 3.9089(6) 2_564
Cu2 Cu1 3.9089(6) 2_554
Cu2 P1 4.0976(9) 5
Cu2 P1 4.0976(9) 5_565
Cu2 Cu1 4.1640(6) 5_566
Cu2 Cu1 4.1640(6) 5_556
Cu2 Cu1 4.4474(7) 1_554
Cu2 P1 4.5042(6) 1_565
Cu2 P1 4.5042(6) 1_545
Cu2 P2 4.5632(6) 6_546
Cu2 P2 4.5632(6) 6_566
Cu2 Cu1 4.5965(6) 6_656
Cu2 P1 4.7484(10) 6_556
Cu2 Cu1 4.8242(7) 6_556
Cu2 Th1 4.9481(3) 1_565
Cu2 Th1 4.9481(3) 1_545
Cu2 Th1 4.9647(5) 5
Cu2 Th1 4.9647(5) 5_565
Cu2 Th1 5.0094(3) 6_546
Cu2 Th1 5.0094(3) 6_566
Cu2 P2 5.1204(11) 1_554
Cu2 P1 5.1673(10) 2_565
Cu2 P1 5.1673(10) 2
Cu2 P2 5.2514(10) 5_666
Cu2 P2 5.2514(10) 5_656
Cu2 P1 5.5774(10) 2_554
Cu2 P1 5.5774(10) 2_564
P1 Cu1 2.3210(6) 2_564
P1 Cu1 2.3210(6) 2_554
P1 Cu1 2.3994(10) 6_656
P1 Th1 2.9184(7) 2_554
P1 Th1 2.9184(7) 2_564
P1 P2 3.6350(13) 1_554
P1 P2 3.6573(11) 2_554
P1 P2 3.6573(11) 2_564
P1 P1 3.7373(16) 5_665
P1 P1 3.7373(16) 5_655
P1 P2 3.7411(13) 6_556
P1 P1 3.87260(19) 1_565
P1 P1 3.8726(2) 1_545
P1 P2 3.9139(11) 5_666
P1 P2 3.9139(11) 5_656
P1 Cu2 4.0976(9) 5
P1 Cu2 4.0976(9) 5_565
P1 Th1 4.1457(9) 6_656
P1 Cu2 4.5042(6) 1_545
P1 Cu2 4.5042(6) 1_565
P1 Cu1 4.5557(6) 6_666
P1 Cu1 4.5557(6) 6_646
P1 Cu2 4.7484(11) 6_656
P1 Th1 4.8486(6) 1_565
P1 Th1 4.8486(6) 1_545
P1 Cu1 4.8605(10) 1_554
P1 Cu2 5.1673(10) 2_554
P1 Cu2 5.1673(10) 2_564
P1 P2 5.3114(9) 1_544
P1 P2 5.3114(9) 1_564
P1 P2 5.3845(9) 6_546
P1 P2 5.3845(9) 6_566
P1 Th1 5.3980(10) 6_556
P1 Cu1 5.4205(10) 5_566
P1 Cu1 5.4205(10) 5_556
P1 Th1 5.4278(9) 5_665
P1 Th1 5.4278(9) 5_655
P1 P1 5.4522(5) 2_554
P2 Cu1 2.3054(10) 6_657
P2 Cu2 2.3785(6) 2
P2 Cu2 2.3785(6) 2_565
P2 Cu2 2.4137(10) 6_656
P2 Th1 3.0868(8) 2
P2 Th1 3.0868(8) 2_565
P2 Th1 3.1378(8) 5_666
P2 Th1 3.1378(8) 5_656
P2 P1 3.6350(13) 1_556
P2 P1 3.6573(11) 2
P2 P1 3.6573(11) 2_565
P2 P1 3.7411(13) 6_656
P2 P2 3.87260(19) 1_565
P2 P2 3.8726(2) 1_545
P2 P1 3.9139(11) 5_666
P2 P1 3.9139(11) 5_656
P2 P2 4.0956(16) 5_656
P2 P2 4.0956(16) 5_666
P2 Cu1 4.5069(5) 6_667
P2 Cu1 4.5069(5) 6_647
P2 Cu1 4.5159(9) 2_565
P2 Cu1 4.5159(9) 2
P2 Cu2 4.5632(6) 6_646
P2 Cu2 4.5632(6) 6_666
P2 P2 4.6890(6) 6_657
P2 P2 4.6890(6) 6_557
P2 Cu2 5.1204(11) 1_556
P2 Cu2 5.2513(10) 5_666
P2 Cu2 5.2513(10) 5_656
P2 Cu1 5.2931(11) 1_655
P2 P1 5.3114(9) 1_566
P2 P1 5.3114(9) 1_546
P2 Cu1 5.3813(10) 5_666
P2 Cu1 5.3813(10) 5_656
P2 P1 5.3845(9) 6_666
P2 P1 5.3845(9) 6_646
P2 Cu1 5.4664(8) 1_545
P2 Cu1 5.4664(8) 1_565
